data_1568250
loop_
_publ_author_name
'Ayme, Jean-Fran&#xe7;ois'
'Bruchmann, Bernd'
'Karmazin, Lydia'
'Kyritsakas, Nathalie'

_publ_section_title
;
 Transient self-assembly of metal-organic complexes.
;
_journal_issue 5
_journal_name_full 'Chemical science'
_journal_page_first 1244
_journal_page_last 1251
_journal_paper_doi 10.1039/d2sc06374c
_journal_volume 14
_journal_year 2023
_chemical_formula_moiety ' C84 H92 Ag2 N12 O6, 2(C24 H20 B), 0.65(C H2 Cl2)'
_chemical_formula_sum 'C132.65 H133.3 Ag2 B2 Cl1.3 N12 O6'
_chemical_formula_weight 2275.05
_space_group_crystal_system monoclinic
_space_group_IT_number 15
_space_group_name_Hall '-C 2yc'
_space_group_name_H-M_alt 'C 1 2/c 1'
_atom_sites_solution_hydrogens geom
_atom_sites_solution_primary direct
_atom_sites_solution_secondary difmap
_audit_creation_method SHELXL-2018/3
_audit_update_record
;
2022-12-22 deposited with the CCDC.	2023-01-09 downloaded from the CCDC.
;
_cell_angle_alpha 90
_cell_angle_beta 116.515(2)
_cell_angle_gamma 90
_cell_formula_units_Z 16
_cell_length_a 39.4123(18)
_cell_length_b 31.7610(17)
_cell_length_c 41.134(2)
_cell_measurement_reflns_used 9435
_cell_measurement_temperature 120(2)
_cell_measurement_theta_max 27.78
_cell_measurement_theta_min 2.21
_cell_volume 46075(4)
_computing_cell_refinement 'Bruker SAINT'
_computing_data_collection 'Bruker APEX3'
_computing_data_reduction 'Bruker SAINT'
_computing_molecular_graphics 'Bruker SHELXTL'
_computing_publication_material 'Bruker SHELXTL'
_computing_structure_refinement 'SHELXL-2018/3 (Sheldrick, 2018)'
_computing_structure_solution 'SHELXT 2014/5 (Sheldrick, 2014)'
_diffrn_ambient_temperature 120(2)
_diffrn_measured_fraction_theta_full 0.999
_diffrn_measured_fraction_theta_max 0.996
_diffrn_measurement_device_type 'Bruker PHOTON-III CPAD'
_diffrn_measurement_method '\f and \w shuterless scans'
_diffrn_radiation_type MoK\a
_diffrn_radiation_wavelength 0.71073
_diffrn_reflns_av_R_equivalents 0.0658
_diffrn_reflns_av_unetI/netI 0.0335
_diffrn_reflns_Laue_measured_fraction_full 0.999
_diffrn_reflns_Laue_measured_fraction_max 0.996
_diffrn_reflns_limit_h_max 49
_diffrn_reflns_limit_h_min -51
_diffrn_reflns_limit_k_max 41
_diffrn_reflns_limit_k_min -41
_diffrn_reflns_limit_l_max 54
_diffrn_reflns_limit_l_min -54
_diffrn_reflns_number 521275
_diffrn_reflns_point_group_measured_fraction_full 0.999
_diffrn_reflns_point_group_measured_fraction_max 0.996
_diffrn_reflns_theta_full 25.242
_diffrn_reflns_theta_max 27.954
_diffrn_reflns_theta_min 1.897
_diffrn_source 'Mo-ImuS 3.0 microfocus tube'
_exptl_absorpt_coefficient_mu 0.432
_exptl_absorpt_correction_T_max 0.7456
_exptl_absorpt_correction_T_min 0.7050
_exptl_absorpt_correction_type multi-scan
_exptl_absorpt_process_details sadabs
_exptl_crystal_colour orange
_exptl_crystal_density_diffrn 1.312
_exptl_crystal_description prism
_exptl_crystal_F_000 18997
_exptl_crystal_size_max 0.320
_exptl_crystal_size_mid 0.200
_exptl_crystal_size_min 0.150
_platon_squeeze_details
'The residual electron density was assigned to two molecules of the dichloromethane solvent [650/8= 81 e per asymmetric unit; two molecules of C1H2Cl2 would give 84 e].'
_refine_diff_density_max 1.831
_refine_diff_density_min -1.210
_refine_diff_density_rms 0.080
_refine_ls_extinction_method none
_refine_ls_goodness_of_fit_ref 1.033
_refine_ls_hydrogen_treatment constr
_refine_ls_matrix_type full
_refine_ls_number_parameters 2796
_refine_ls_number_reflns 55137
_refine_ls_number_restraints 6
_refine_ls_restrained_S_all 1.035
_refine_ls_R_factor_all 0.0741
_refine_ls_R_factor_gt 0.0500
_refine_ls_shift/su_max 0.004
_refine_ls_shift/su_mean 0.000
_refine_ls_structure_factor_coef Fsqd
_refine_ls_weighting_details 'w=1/[\s^2^(Fo^2^)+(0.0526P)^2^+167.8183P] where P=(Fo^2^+2Fc^2^)/3'
_refine_ls_weighting_scheme calc
_refine_ls_wR_factor_gt 0.1206
_refine_ls_wR_factor_ref 0.1375
_reflns_Friedel_coverage 0.000
_reflns_number_gt 41565
_reflns_number_total 55137
_reflns_threshold_expression 'I > 2\s(I)'
_cod_data_source_file d2sc06374c2.cif
_cod_data_source_block jmljfa210317
_cod_depositor_comments 'Adding full bibliography for 1568250--1568251.cif.'
_cod_original_sg_symbol_H-M 'C 2/c'
_cod_original_formula_sum 'C132.65 H133.30 Ag2 B2 Cl1.30 N12 O6'
_cod_database_code 1568250
_shelx_shelxl_version_number 2018/3
_shelx_space_group_comment
;
The symmetry employed for this shelxl refinement is uniquely defined
by the following loop, which should always be used as a source of
symmetry information in preference to the above space-group names.
They are only intended as comments.
;
_shelx_estimated_absorpt_t_min 0.874
_shelx_estimated_absorpt_t_max 0.938
_platon_squeeze_void_probe_radius 1.20

loop_
_space_group_symop_operation_xyz
'x, y, z'
'-x, y, -z+1/2'
'x+1/2, y+1/2, z'
'-x+1/2, y+1/2, -z+1/2'
'-x, -y, -z'
'x, -y, z-1/2'
'-x+1/2, -y+1/2, -z'
'x+1/2, -y+1/2, z-1/2'

loop_
_atom_site_label
_atom_site_type_symbol
_atom_site_fract_x
_atom_site_fract_y
_atom_site_fract_z
_atom_site_U_iso_or_equiv
_atom_site_adp_type
_atom_site_occupancy
_atom_site_site_symmetry_order
_atom_site_calc_flag
_atom_site_refinement_flags_posn
_atom_site_refinement_flags_adp
_atom_site_refinement_flags_occupancy
_atom_site_disorder_assembly
_atom_site_disorder_group
C1 C 0.19227(8) 0.41974(9) 0.67667(7) 0.0248(5) Uani 1 1 d . . . . .
H1 H 0.212616 0.422011 0.700405 0.030 Uiso 1 1 calc R U . . .
C2 C 0.18447(8) 0.38074(9) 0.65901(8) 0.0259(6) Uani 1 1 d . . . . .
C3 C 0.15419(9) 0.37787(9) 0.62438(8) 0.0331(7) Uani 1 1 d . . . . .
H3 H 0.148261 0.351557 0.612116 0.040 Uiso 1 1 calc R U . . .
C4 C 0.13265(9) 0.41306(10) 0.60769(9) 0.0385(7) Uani 1 1 d . . . . .
H4 H 0.112036 0.410685 0.584111 0.046 Uiso 1 1 calc R U . . .
C5 C 0.14102(9) 0.45174(10) 0.62522(8) 0.0355(7) Uani 1 1 d . . . . .
H5 H 0.126472 0.475864 0.613455 0.043 Uiso 1 1 calc R U . . .
C6 C 0.17087(8) 0.45522(9) 0.66021(8) 0.0273(6) Uani 1 1 d . . . . .
C7 C 0.18016(8) 0.49572(9) 0.68033(8) 0.0294(6) Uani 1 1 d . . . . .
C8 C 0.17636(9) 0.53397(10) 0.66212(9) 0.0349(7) Uani 1 1 d . . . . .
H8 H 0.167709 0.534453 0.636554 0.042 Uiso 1 1 calc R U . . .
C9 C 0.18532(10) 0.57095(10) 0.68175(9) 0.0392(7) Uani 1 1 d . . . . .
H9 H 0.182800 0.597269 0.669923 0.047 Uiso 1 1 calc R U . . .
C10 C 0.19801(9) 0.56904(9) 0.71888(9) 0.0370(7) Uani 1 1 d . . . . .
H10 H 0.204170 0.594070 0.733006 0.044 Uiso 1 1 calc R U . . .
C11 C 0.20165(8) 0.52997(9) 0.73527(8) 0.0293(6) Uani 1 1 d . . . . .
C12 C 0.21635(8) 0.52811(9) 0.77464(8) 0.0301(6) Uani 1 1 d . . . . .
H12 H 0.223808 0.553638 0.788026 0.036 Uiso 1 1 calc R U . . .
C13 C 0.23773(8) 0.49441(9) 0.83063(8) 0.0286(6) Uani 1 1 d . . . . .
C14 C 0.26345(9) 0.52514(10) 0.85116(9) 0.0367(7) Uani 1 1 d . . . . .
H14 H 0.269353 0.547345 0.839067 0.044 Uiso 1 1 calc R U . . .
C15 C 0.28056(9) 0.52432(10) 0.88845(9) 0.0375(7) Uani 1 1 d . . . . .
H15 H 0.298159 0.545755 0.901616 0.045 Uiso 1 1 calc R U . . .
C16 C 0.27260(12) 0.49286(12) 0.90705(10) 0.0488(9) Uani 1 1 d . . . . .
C17 C 0.24733(18) 0.46159(16) 0.88634(12) 0.0863(19) Uani 1 1 d . . . . .
H17 H 0.241273 0.439323 0.898272 0.104 Uiso 1 1 calc R U . . .
C18 C 0.23093(14) 0.46238(13) 0.84883(11) 0.0604(12) Uani 1 1 d . . . . .
H18 H 0.214567 0.440078 0.835497 0.072 Uiso 1 1 calc R U . . .
C19 C 0.2701(3) 0.4643(3) 0.9610(2) 0.080(3) Uani 0.6 1 d . . P A 1
H19A H 0.280035 0.471020 0.986904 0.119 Uiso 0.6 1 calc R U P A 1
H19B H 0.242275 0.464305 0.949808 0.119 Uiso 0.6 1 calc R U P A 1
H19C H 0.279109 0.436460 0.958207 0.119 Uiso 0.6 1 calc R U P A 1
C20 C 0.3149(5) 0.5232(6) 0.9664(5) 0.0725(8) Uani 0.6 1 d . . P A 1
H20A H 0.316077 0.524225 0.990933 0.087 Uiso 0.6 1 calc R U P A 1
H20B H 0.309091 0.552092 0.956261 0.087 Uiso 0.6 1 calc R U P A 1
C21 C 0.3530(2) 0.5115(3) 0.9704(2) 0.0725(8) Uani 0.6 1 d . . P A 1
H21A H 0.371111 0.534739 0.982110 0.087 Uiso 0.6 1 calc R U P A 1
H21B H 0.351822 0.506298 0.946158 0.087 Uiso 0.6 1 calc R U P A 1
C22 C 0.3662(2) 0.4714(3) 0.9938(2) 0.0725(8) Uani 0.6 1 d . . P A 1
H22A H 0.362602 0.474760 1.015977 0.087 Uiso 0.6 1 calc R U P A 1
H22B H 0.351008 0.446975 0.979985 0.087 Uiso 0.6 1 calc R U P A 1
C23 C 0.4180(2) 0.4300(3) 1.0246(2) 0.0725(8) Uani 0.6 1 d . . P A 1
H23A H 0.406583 0.404412 1.010081 0.087 Uiso 0.6 1 calc R U P A 1
H23B H 0.410551 0.431327 1.044624 0.087 Uiso 0.6 1 calc R U P A 1
C24 C 0.4607(2) 0.4281(3) 1.0400(2) 0.0725(8) Uani 0.6 1 d . . P A 1
H24A H 0.471364 0.456566 1.048240 0.087 Uiso 0.6 1 calc R U P A 1
H24B H 0.470885 0.409247 1.061438 0.087 Uiso 0.6 1 calc R U P A 1
C25 C 0.4763(3) 0.4436(3) 0.9918(2) 0.0725(8) Uani 0.6 1 d D . P A 1
H25A H 0.495606 0.464826 1.006214 0.087 Uiso 0.6 1 calc R U P A 1
H25B H 0.451937 0.458084 0.977276 0.087 Uiso 0.6 1 calc R U P A 1
C26 C 0.4894(4) 0.4181(4) 0.9665(3) 0.0725(8) Uani 0.6 1 d D . P A 1
H26A H 0.515255 0.406673 0.980694 0.087 Uiso 0.6 1 calc R U P A 1
H26B H 0.471808 0.394494 0.954600 0.087 Uiso 0.6 1 calc R U P A 1
C19B C 0.3194(5) 0.5247(6) 0.9649(5) 0.0453(12) Uani 0.4 1 d . . P A 2
H19D H 0.313845 0.547413 0.947084 0.068 Uiso 0.4 1 calc R U P A 2
H19E H 0.311737 0.533256 0.983477 0.068 Uiso 0.4 1 calc R U P A 2
H19F H 0.346711 0.518764 0.976317 0.068 Uiso 0.4 1 calc R U P A 2
C20B C 0.3011(4) 0.4486(4) 0.9654(3) 0.0725(8) Uani 0.4 1 d . . P A 2
H20C H 0.275530 0.435710 0.955118 0.087 Uiso 0.4 1 calc R U P A 2
H20D H 0.308818 0.454633 0.991340 0.087 Uiso 0.4 1 calc R U P A 2
C21B C 0.3282(3) 0.4178(4) 0.9626(3) 0.0725(8) Uani 0.4 1 d . . P A 2
H21C H 0.323153 0.415778 0.936755 0.087 Uiso 0.4 1 calc R U P A 2
H21D H 0.323245 0.389767 0.970009 0.087 Uiso 0.4 1 calc R U P A 2
C22B C 0.3725(4) 0.4288(5) 0.9865(3) 0.0725(8) Uani 0.4 1 d . . P A 2
H22C H 0.376540 0.436668 1.011303 0.087 Uiso 0.4 1 calc R U P A 2
H22D H 0.387583 0.403191 0.988637 0.087 Uiso 0.4 1 calc R U P A 2
C23B C 0.4181(4) 0.4880(5) 1.0000(3) 0.0725(8) Uani 0.4 1 d . . P A 2
H23C H 0.422550 0.509028 0.984590 0.087 Uiso 0.4 1 calc R U P A 2
H23D H 0.409751 0.503457 1.016090 0.087 Uiso 0.4 1 calc R U P A 2
C24B C 0.4518(4) 0.4686(5) 1.0213(3) 0.0725(8) Uani 0.4 1 d . . P A 2
H24C H 0.446304 0.441805 1.030318 0.087 Uiso 0.4 1 calc R U P A 2
H24D H 0.466249 0.486653 1.042633 0.087 Uiso 0.4 1 calc R U P A 2
C25B C 0.4645(4) 0.4232(5) 0.9848(4) 0.0725(8) Uani 0.4 1 d . . P A 2
H25C H 0.438402 0.424675 0.964842 0.087 Uiso 0.4 1 calc R U P A 2
H25D H 0.467331 0.398554 1.000495 0.087 Uiso 0.4 1 calc R U P A 2
C26B C 0.4949(5) 0.4252(7) 0.9713(5) 0.0725(8) Uani 0.4 1 d . . P A 2
H26C H 0.518100 0.436828 0.991420 0.087 Uiso 0.4 1 calc R U P A 2
H26D H 0.500777 0.395851 0.967512 0.087 Uiso 0.4 1 calc R U P A 2
C27 C 0.45088(10) 0.44999(14) 0.91253(12) 0.0547(10) Uani 1 1 d . . . . .
H27A H 0.434571 0.464828 0.921440 0.066 Uiso 1 1 calc R U . . .
H27B H 0.440436 0.421420 0.904543 0.066 Uiso 1 1 calc R U . . .
C28 C 0.45190(11) 0.47355(13) 0.88178(11) 0.0523(10) Uani 1 1 d . . . . .
H28A H 0.462642 0.501884 0.890349 0.063 Uiso 1 1 calc R U . . .
H28B H 0.425640 0.477258 0.862543 0.063 Uiso 1 1 calc R U . . .
C29 C 0.47534(10) 0.45162(12) 0.86546(10) 0.0474(9) Uani 1 1 d . . . . .
H29A H 0.471547 0.466672 0.843017 0.057 Uiso 1 1 calc R U . . .
H29B H 0.502517 0.453925 0.882849 0.057 Uiso 1 1 calc R U . . .
C30 C 0.49112(10) 0.37513(13) 0.88077(10) 0.0502(9) Uani 1 1 d . . . . .
H30A H 0.480504 0.364396 0.896630 0.075 Uiso 1 1 calc R U . . .
H30B H 0.516064 0.387599 0.895619 0.075 Uiso 1 1 calc R U . . .
H30C H 0.493742 0.351937 0.866345 0.075 Uiso 1 1 calc R U . . .
C31 C 0.43077(8) 0.39549(11) 0.83069(9) 0.0349(7) Uani 1 1 d . . . . .
C32 C 0.41732(9) 0.35386(11) 0.82766(8) 0.0353(7) Uani 1 1 d . . . . .
H32 H 0.433190 0.333042 0.843934 0.042 Uiso 1 1 calc R U . . .
C33 C 0.38171(8) 0.34258(10) 0.80167(8) 0.0318(6) Uani 1 1 d . . . . .
H33 H 0.373402 0.314305 0.800537 0.038 Uiso 1 1 calc R U . . .
C34 C 0.35761(8) 0.37223(9) 0.77691(8) 0.0271(6) Uani 1 1 d . . . . .
C35 C 0.37112(8) 0.41322(9) 0.77929(8) 0.0287(6) Uani 1 1 d . . . . .
H35 H 0.355446 0.433648 0.762396 0.034 Uiso 1 1 calc R U . . .
C36 C 0.40640(9) 0.42507(10) 0.80528(9) 0.0343(7) Uani 1 1 d . . . . .
H36 H 0.414482 0.453415 0.806192 0.041 Uiso 1 1 calc R U . . .
C37 C 0.30557(8) 0.32748(9) 0.74588(8) 0.0275(6) Uani 1 1 d . . . . .
H37 H 0.320325 0.305111 0.760853 0.033 Uiso 1 1 calc R U . . .
C38 C 0.26662(8) 0.31887(9) 0.71908(8) 0.0255(6) Uani 1 1 d . . . . .
C39 C 0.25355(9) 0.27739(9) 0.71314(8) 0.0300(6) Uani 1 1 d . . . . .
H39 H 0.269664 0.254883 0.726397 0.036 Uiso 1 1 calc R U . . .
C40 C 0.21668(9) 0.26971(9) 0.68756(8) 0.0313(6) Uani 1 1 d . . . . .
H40 H 0.207365 0.241687 0.682445 0.038 Uiso 1 1 calc R U . . .
C41 C 0.19370(8) 0.30294(9) 0.66966(8) 0.0298(6) Uani 1 1 d . . . . .
H41 H 0.168108 0.298237 0.652481 0.036 Uiso 1 1 calc R U . . .
C42 C 0.20842(8) 0.34397(9) 0.67701(8) 0.0258(6) Uani 1 1 d . . . . .
C43 C 0.28984(7) 0.43516(8) 0.79223(8) 0.0238(5) Uani 1 1 d . . . . .
H43 H 0.270855 0.430751 0.768081 0.029 Uiso 1 1 calc R U . . .
C44 C 0.31054(8) 0.47247(9) 0.80074(8) 0.0268(6) Uani 1 1 d . . . . .
C45 C 0.33822(8) 0.47881(9) 0.83643(9) 0.0328(7) Uani 1 1 d . . . . .
H45 H 0.352492 0.504170 0.842815 0.039 Uiso 1 1 calc R U . . .
C46 C 0.34479(9) 0.44809(10) 0.86242(9) 0.0361(7) Uani 1 1 d . . . . .
H46 H 0.363585 0.452573 0.886640 0.043 Uiso 1 1 calc R U . . .
C47 C 0.32438(8) 0.41101(10) 0.85360(8) 0.0319(6) Uani 1 1 d . . . . .
H47 H 0.329457 0.390051 0.871664 0.038 Uiso 1 1 calc R U . . .
C48 C 0.29629(8) 0.40418(9) 0.81825(8) 0.0252(5) Uani 1 1 d . . . . .
C49 C 0.27328(8) 0.36531(9) 0.80781(7) 0.0252(5) Uani 1 1 d . . . . .
C50 C 0.28850(8) 0.32646(9) 0.82353(8) 0.0294(6) Uani 1 1 d . . . . .
H50 H 0.313922 0.324562 0.841901 0.035 Uiso 1 1 calc R U . . .
C51 C 0.26610(9) 0.29086(9) 0.81201(8) 0.0305(6) Uani 1 1 d . . . . .
H51 H 0.275781 0.264256 0.822676 0.037 Uiso 1 1 calc R U . . .
C52 C 0.22941(8) 0.29441(9) 0.78477(8) 0.0284(6) Uani 1 1 d . . . . .
H52 H 0.213793 0.270217 0.775840 0.034 Uiso 1 1 calc R U . . .
C53 C 0.21581(8) 0.33417(8) 0.77069(8) 0.0243(5) Uani 1 1 d . . . . .
C54 C 0.17658(8) 0.33922(9) 0.74275(8) 0.0263(6) Uani 1 1 d . . . . .
H54 H 0.161776 0.314826 0.732237 0.032 Uiso 1 1 calc R U . . .
C55 C 0.12392(8) 0.38103(9) 0.70511(8) 0.0264(6) Uani 1 1 d . . . . .
C56 C 0.09844(8) 0.34843(9) 0.68640(8) 0.0292(6) Uani 1 1 d . . . . .
H56 H 0.106573 0.319968 0.691244 0.035 Uiso 1 1 calc R U . . .
C57 C 0.06177(8) 0.35728(9) 0.66109(8) 0.0308(6) Uani 1 1 d . . . . .
H57 H 0.045143 0.334695 0.648891 0.037 Uiso 1 1 calc R U . . .
C58 C 0.04839(8) 0.39903(10) 0.65289(8) 0.0302(6) Uani 1 1 d . . . . .
C59 C 0.07450(9) 0.43147(10) 0.67110(9) 0.0324(6) Uani 1 1 d . . . . .
H59 H 0.066853 0.460055 0.665980 0.039 Uiso 1 1 calc R U . . .
C60 C 0.11111(8) 0.42198(9) 0.69635(8) 0.0293(6) Uani 1 1 d . . . . .
H60 H 0.128110 0.444440 0.708127 0.035 Uiso 1 1 calc R U . . .
C61 C 0.00007(9) 0.45257(11) 0.62070(10) 0.0417(8) Uani 1 1 d . . . . .
H61A H 0.006061 0.467591 0.643429 0.062 Uiso 1 1 calc R U . . .
H61B H -0.027275 0.454053 0.604931 0.062 Uiso 1 1 calc R U . . .
H61C H 0.013731 0.465602 0.608395 0.062 Uiso 1 1 calc R U . . .
C62 C -0.01389(10) 0.37692(11) 0.60428(9) 0.0445(8) Uani 1 1 d . . . . .
H62A H -0.039566 0.389160 0.590978 0.053 Uiso 1 1 calc R U . B 1
H62B H -0.015626 0.352821 0.618733 0.053 Uiso 1 1 calc R U . B 1
C63 C 0.0007(3) 0.3601(3) 0.5751(2) 0.0642(7) Uani 0.6 1 d . . P C 1
H63A H 0.023577 0.342505 0.587961 0.077 Uiso 0.6 1 calc R U P C 1
H63B H -0.019229 0.342258 0.556752 0.077 Uiso 0.6 1 calc R U P C 1
C64 C 0.0100(2) 0.3956(3) 0.5561(2) 0.0642(7) Uani 0.6 1 d . . P C 1
H64A H -0.011937 0.414934 0.544608 0.077 Uiso 0.6 1 calc R U P C 1
H64B H 0.032020 0.411838 0.573570 0.077 Uiso 0.6 1 calc R U P C 1
C65 C 0.0264(2) 0.4108(3) 0.5105(2) 0.0642(7) Uani 0.6 1 d . . P C 1
H65A H 0.050166 0.425248 0.526955 0.077 Uiso 0.6 1 calc R U P C 1
H65B H 0.005503 0.431534 0.501799 0.077 Uiso 0.6 1 calc R U P C 1
C66 C 0.0305(2) 0.3917(3) 0.4785(2) 0.0642(7) Uani 0.6 1 d . . P C 1
H66A H 0.008762 0.372925 0.464434 0.077 Uiso 0.6 1 calc R U P C 1
H66B H 0.031307 0.414138 0.462161 0.077 Uiso 0.6 1 calc R U P C 1
C67 C 0.0653(2) 0.3523(3) 0.4627(2) 0.0642(7) Uani 0.6 1 d . . P C 1
H67A H 0.063512 0.374077 0.444828 0.077 Uiso 0.6 1 calc R U P C 1
H67B H 0.044646 0.331638 0.450350 0.077 Uiso 0.6 1 calc R U P C 1
C68 C 0.1024(2) 0.3308(3) 0.4765(2) 0.0642(7) Uani 0.6 1 d . . P C 1
H68A H 0.104033 0.309900 0.495024 0.077 Uiso 0.6 1 calc R U P C 1
H68B H 0.103674 0.315316 0.456258 0.077 Uiso 0.6 1 calc R U P C 1
C69 C 0.1413(2) 0.3786(3) 0.46549(19) 0.0622(9) Uani 0.6 1 d . . P C 1
H69A H 0.119030 0.395768 0.449683 0.075 Uiso 0.6 1 calc R U P C 1
H69B H 0.145879 0.357499 0.450203 0.075 Uiso 0.6 1 calc R U P C 1
C70 C 0.1764(2) 0.4071(3) 0.48434(19) 0.0622(9) Uani 0.6 1 d . . P C 1
H70A H 0.179187 0.424803 0.465856 0.075 Uiso 0.6 1 calc R U P C 1
H70B H 0.172577 0.426120 0.501518 0.075 Uiso 0.6 1 calc R U P C 1
C71 C 0.2121(2) 0.3821(3) 0.5046(2) 0.0622(9) Uani 0.6 1 d . . P C 1
H71A H 0.207470 0.361350 0.520206 0.075 Uiso 0.6 1 calc R U P C 1
H71B H 0.217330 0.366006 0.486732 0.075 Uiso 0.6 1 calc R U P C 1
C72 C 0.2663(2) 0.4251(3) 0.5096(2) 0.0648(18) Uani 0.6 1 d . . P C 1
H72A H 0.258446 0.454506 0.503818 0.097 Uiso 0.6 1 calc R U P C 1
H72B H 0.261167 0.409777 0.487222 0.097 Uiso 0.6 1 calc R U P C 1
H72C H 0.293547 0.423964 0.526031 0.097 Uiso 0.6 1 calc R U P C 1
C63B C -0.0198(4) 0.3769(4) 0.5689(3) 0.0642(7) Uani 0.4 1 d . . P C 2
H63C H -0.022995 0.406020 0.559306 0.077 Uiso 0.4 1 calc R U P C 2
H63D H -0.042750 0.360433 0.553475 0.077 Uiso 0.4 1 calc R U P C 2
C64B C 0.0142(4) 0.3574(4) 0.5696(3) 0.0642(7) Uani 0.4 1 d . . P C 2
H64C H 0.016648 0.328670 0.579740 0.077 Uiso 0.4 1 calc R U P C 2
H64D H 0.036582 0.373731 0.586419 0.077 Uiso 0.4 1 calc R U P C 2
C65B C 0.0204(5) 0.3891(5) 0.5259(5) 0.0642(7) Uani 0.4 1 d . . P C 2
H65C H 0.039750 0.403583 0.547470 0.077 Uiso 0.4 1 calc R U P C 2
H65D H -0.003436 0.405544 0.516977 0.077 Uiso 0.4 1 calc R U P C 2
C66B C 0.0330(3) 0.3871(4) 0.4977(3) 0.0642(7) Uani 0.4 1 d . . P C 2
H66C H 0.031941 0.415825 0.487837 0.077 Uiso 0.4 1 calc R U P C 2
H66D H 0.015137 0.369279 0.477599 0.077 Uiso 0.4 1 calc R U P C 2
C67B C 0.0909(4) 0.3417(4) 0.4919(3) 0.0642(7) Uani 0.4 1 d . . P C 2
H67C H 0.071677 0.319655 0.479532 0.077 Uiso 0.4 1 calc R U P C 2
H67D H 0.114092 0.327453 0.509670 0.077 Uiso 0.4 1 calc R U P C 2
C68B C 0.1005(3) 0.3641(4) 0.4623(3) 0.0642(7) Uani 0.4 1 d . . P C 2
H68C H 0.107806 0.343095 0.448694 0.077 Uiso 0.4 1 calc R U P C 2
H68D H 0.078656 0.380571 0.444857 0.077 Uiso 0.4 1 calc R U P C 2
C69B C 0.1409(3) 0.4156(4) 0.4602(3) 0.0622(9) Uani 0.4 1 d . . P C 2
H69C H 0.120006 0.435283 0.446256 0.075 Uiso 0.4 1 calc R U P C 2
H69D H 0.145190 0.397426 0.442800 0.075 Uiso 0.4 1 calc R U P C 2
C70B C 0.1769(3) 0.4401(4) 0.4834(3) 0.0622(9) Uani 0.4 1 d . . P C 2
H70C H 0.181263 0.461549 0.468311 0.075 Uiso 0.4 1 calc R U P C 2
H70D H 0.173665 0.454800 0.503109 0.075 Uiso 0.4 1 calc R U P C 2
C71B C 0.2106(3) 0.4112(4) 0.4998(3) 0.0622(9) Uani 0.4 1 d . . P C 2
H71C H 0.205339 0.388089 0.513050 0.075 Uiso 0.4 1 calc R U P C 2
H71D H 0.215458 0.398572 0.480244 0.075 Uiso 0.4 1 calc R U P C 2
C72B C 0.2627(4) 0.4591(4) 0.5084(3) 0.0648(18) Uani 0.4 1 d . . P C 2
H72D H 0.259151 0.488993 0.511888 0.097 Uiso 0.4 1 calc R U P C 2
H72E H 0.252692 0.453174 0.482328 0.097 Uiso 0.4 1 calc R U P C 2
H72F H 0.289752 0.452217 0.520620 0.097 Uiso 0.4 1 calc R U P C 2
C73 C 0.25024(13) 0.4276(2) 0.56036(11) 0.0807(18) Uani 1 1 d . . . . .
C74 C 0.28029(12) 0.4538(2) 0.58118(12) 0.0755(16) Uani 1 1 d . . . . .
H74 H 0.296577 0.463699 0.571400 0.091 Uiso 1 1 calc R U . . .
C75 C 0.28718(11) 0.46613(15) 0.61626(10) 0.0535(10) Uani 1 1 d . . . . .
H75 H 0.307713 0.484424 0.629931 0.064 Uiso 1 1 calc R U . . .
C76 C 0.26401(9) 0.45154(11) 0.63087(8) 0.0353(7) Uani 1 1 d . . . . .
C77 C 0.23382(11) 0.42545(13) 0.61041(10) 0.0489(9) Uani 1 1 d . . . . .
H77 H 0.217919 0.415140 0.620467 0.059 Uiso 1 1 calc R U . . .
C78 C 0.22667(12) 0.41431(18) 0.57553(11) 0.0669(13) Uani 1 1 d . . . . .
H78 H 0.205280 0.397249 0.561551 0.080 Uiso 1 1 calc R U . . .
C79 C 0.27300(8) 0.50208(9) 0.67475(9) 0.0322(6) Uani 1 1 d . . . . .
H79 H 0.267886 0.521802 0.655761 0.039 Uiso 1 1 calc R U . . .
C80 C 0.28265(8) 0.51834(9) 0.71116(8) 0.0297(6) Uani 1 1 d . . . . .
C81 C 0.28431(9) 0.56133(9) 0.71680(9) 0.0347(7) Uani 1 1 d . . . . .
H81 H 0.277041 0.580322 0.696974 0.042 Uiso 1 1 calc R U . . .
C82 C 0.29665(9) 0.57604(9) 0.75160(10) 0.0386(7) Uani 1 1 d . . . . .
H82 H 0.298588 0.605449 0.756302 0.046 Uiso 1 1 calc R U . . .
C83 C 0.30624(9) 0.54749(9) 0.77977(9) 0.0341(7) Uani 1 1 d . . . . .
H83 H 0.315174 0.557079 0.804085 0.041 Uiso 1 1 calc R U . . .
C84 C 0.30263(8) 0.50417(9) 0.77202(8) 0.0277(6) Uani 1 1 d . . . . .
C85 C 0.55523(8) 0.21640(9) 0.31364(8) 0.0285(6) Uani 1 1 d . . . . .
H85 H 0.536458 0.214485 0.289112 0.034 Uiso 1 1 calc R U . . .
C86 C 0.57413(8) 0.25423(10) 0.32621(8) 0.0308(6) Uani 1 1 d . . . . .
C87 C 0.60160(9) 0.25657(11) 0.36251(9) 0.0359(7) Uani 1 1 d . . . . .
H87 H 0.614547 0.282333 0.371857 0.043 Uiso 1 1 calc R U . . .
C88 C 0.61001(9) 0.22149(11) 0.38490(9) 0.0397(8) Uani 1 1 d . . . . .
H88 H 0.628885 0.223247 0.409398 0.048 Uiso 1 1 calc R U . . .
C89 C 0.59092(9) 0.18387(11) 0.37159(9) 0.0363(7) Uani 1 1 d . . . . .
H89 H 0.596953 0.159826 0.386905 0.044 Uiso 1 1 calc R U . . .
C90 C 0.56294(8) 0.18132(9) 0.33581(8) 0.0300(6) Uani 1 1 d . . . . .
C91 C 0.54007(9) 0.14288(9) 0.32113(8) 0.0299(6) Uani 1 1 d . . . . .
C92 C 0.55564(9) 0.10277(10) 0.33174(9) 0.0350(7) Uani 1 1 d . . . . .
H92 H 0.581345 0.099489 0.349157 0.042 Uiso 1 1 calc R U . . .
C93 C 0.53318(10) 0.06806(10) 0.31656(9) 0.0381(7) Uani 1 1 d . . . . .
H93 H 0.542983 0.040464 0.323680 0.046 Uiso 1 1 calc R U . . .
C94 C 0.49603(10) 0.07405(10) 0.29074(9) 0.0358(7) Uani 1 1 d . . . . .
H94 H 0.480185 0.050584 0.279430 0.043 Uiso 1 1 calc R U . . .
C95 C 0.48226(9) 0.11471(9) 0.28160(8) 0.0304(6) Uani 1 1 d . . . . .
C96 C 0.44284(8) 0.12162(9) 0.25435(8) 0.0297(6) Uani 1 1 d . . . . .
H96 H 0.428039 0.098055 0.241598 0.036 Uiso 1 1 calc R U . . .
C97 C 0.39009(8) 0.16393(9) 0.21998(8) 0.0273(6) Uani 1 1 d . . . . .
C98 C 0.36597(9) 0.13138(10) 0.19979(9) 0.0332(6) Uani 1 1 d . . . . .
H98 H 0.374342 0.103013 0.204824 0.040 Uiso 1 1 calc R U . . .
C99 C 0.33036(9) 0.13991(10) 0.17279(9) 0.0333(7) Uani 1 1 d . . . . .
H99 H 0.314489 0.117161 0.159699 0.040 Uiso 1 1 calc R U . . .
C100 C 0.31665(8) 0.18139(10) 0.16392(8) 0.0310(6) Uani 1 1 d . . . . .
C101 C 0.34086(8) 0.21395(9) 0.18463(8) 0.0302(6) Uani 1 1 d . . . . .
H101 H 0.332584 0.242364 0.179751 0.036 Uiso 1 1 calc R U . . .
C102 C 0.37638(8) 0.20511(9) 0.21188(8) 0.0278(6) Uani 1 1 d . . . . .
H102 H 0.392047 0.227683 0.225592 0.033 Uiso 1 1 calc R U . . .
C103 C 0.25637(10) 0.15398(12) 0.11841(11) 0.0472(9) Uani 1 1 d . . . . .
H10A H 0.266471 0.138683 0.103944 0.071 Uiso 1 1 calc R U . . .
H10B H 0.230980 0.164621 0.102423 0.071 Uiso 1 1 calc R U . . .
H10C H 0.254899 0.134966 0.136504 0.071 Uiso 1 1 calc R U . . .
C104 C 0.26976(9) 0.23141(11) 0.12230(10) 0.0405(8) Uani 1 1 d . . . . .
H10D H 0.275402 0.251045 0.142769 0.049 Uiso 1 1 calc R U . . .
H10E H 0.242005 0.231739 0.106830 0.049 Uiso 1 1 calc R U . . .
C105 C 0.28950(10) 0.24717(13) 0.09999(10) 0.0451(8) Uani 1 1 d . . . . .
H10F H 0.277995 0.274303 0.088517 0.054 Uiso 1 1 calc R U . . .
H10G H 0.316558 0.252428 0.116528 0.054 Uiso 1 1 calc R U . . .
C106 C 0.28697(10) 0.21689(15) 0.07086(10) 0.0552(10) Uani 1 1 d . . . . .
H10H H 0.299757 0.228872 0.057007 0.066 Uiso 1 1 calc R U . . .
H10I H 0.299598 0.190043 0.081942 0.066 Uiso 1 1 calc R U . . .
C107 C 0.24115(16) 0.1719(2) 0.02554(14) 0.099(2) Uani 1 1 d . . . . .
H10J H 0.213775 0.165077 0.014916 0.119 Uiso 1 1 calc R U . . .
H10K H 0.255111 0.148257 0.041707 0.119 Uiso 1 1 calc R U . . .
C108 C 0.25227(13) 0.1746(2) -0.00380(13) 0.0851(18) Uani 1 1 d . . . . .
H10L H 0.238413 0.153074 -0.022469 0.102 Uiso 1 1 calc R U . . .
H10M H 0.245497 0.202658 -0.015380 0.102 Uiso 1 1 calc R U . . .
C109 C 0.30357(13) 0.16628(15) -0.01817(11) 0.0591(11) Uani 1 1 d . . . . .
H10N H 0.295280 0.192229 -0.032997 0.071 Uiso 1 1 calc R U . . .
H10O H 0.291280 0.141951 -0.034174 0.071 Uiso 1 1 calc R U . . .
C110 C 0.34567(12) 0.16210(13) -0.00260(11) 0.0537(10) Uani 1 1 d . . . . .
H11A H 0.353470 0.135824 0.011813 0.064 Uiso 1 1 calc R U . . .
H11B H 0.352660 0.159417 -0.022832 0.064 Uiso 1 1 calc R U . . .
C111 C 0.35800(11) 0.23504(13) 0.00047(10) 0.0506(9) Uani 1 1 d . . . . .
H11C H 0.334450 0.247370 -0.000603 0.061 Uiso 1 1 calc R U . . .
H11D H 0.354271 0.230260 -0.024690 0.061 Uiso 1 1 calc R U . . .
C112 C 0.39112(10) 0.26489(12) 0.02011(10) 0.0461(8) Uani 1 1 d . . . . .
H11E H 0.397149 0.265992 0.046178 0.055 Uiso 1 1 calc R U . . .
H11F H 0.383839 0.293583 0.009956 0.055 Uiso 1 1 calc R U . . .
C113 C 0.42630(10) 0.25082(13) 0.01630(10) 0.0465(8) Uani 1 1 d . . . . .
H11G H 0.432360 0.221412 0.024937 0.056 Uiso 1 1 calc R U . . .
H11H H 0.420477 0.251284 -0.009731 0.056 Uiso 1 1 calc R U . . .
C114 C 0.45985(13) 0.31710(16) 0.01921(11) 0.0674(13) Uani 1 1 d . . . . .
H11I H 0.447853 0.338845 0.027483 0.101 Uiso 1 1 calc R U . . .
H11J H 0.445880 0.314165 -0.007237 0.101 Uiso 1 1 calc R U . . .
H11K H 0.486126 0.325166 0.025817 0.101 Uiso 1 1 calc R U . . .
C115 C 0.47716(9) 0.27551(11) 0.07406(9) 0.0363(7) Uani 1 1 d . . . . .
C116 C 0.50176(9) 0.30751(11) 0.09480(9) 0.0422(8) Uani 1 1 d . . . . .
H116 H 0.506741 0.330489 0.082767 0.051 Uiso 1 1 calc R U . . .
C117 C 0.51889(9) 0.30648(11) 0.13216(9) 0.0382(7) Uani 1 1 d . . . . .
H117 H 0.535518 0.328617 0.145428 0.046 Uiso 1 1 calc R U . . .
C118 C 0.51221(8) 0.27345(9) 0.15079(8) 0.0303(6) Uani 1 1 d . . . . .
C119 C 0.48952(9) 0.24047(10) 0.13049(9) 0.0326(6) Uani 1 1 d . . . . .
H119 H 0.486037 0.216742 0.142742 0.039 Uiso 1 1 calc R U . . .
C120 C 0.47187(9) 0.24120(10) 0.09298(9) 0.0357(7) Uani 1 1 d . . . . .
H120 H 0.456066 0.218416 0.079860 0.043 Uiso 1 1 calc R U . . .
C121 C 0.52783(8) 0.30886(9) 0.20436(9) 0.0319(6) Uani 1 1 d . . . . .
H121 H 0.520196 0.332934 0.189051 0.038 Uiso 1 1 calc R U . . .
C122 C 0.54125(8) 0.31592(9) 0.24309(9) 0.0303(6) Uani 1 1 d . . . . .
C123 C 0.54381(9) 0.35755(10) 0.25512(10) 0.0370(7) Uani 1 1 d . . . . .
H123 H 0.536172 0.380142 0.238211 0.044 Uiso 1 1 calc R U . . .
C124 C 0.55745(9) 0.36536(10) 0.29158(10) 0.0406(8) Uani 1 1 d . . . . .
H124 H 0.559505 0.393363 0.300386 0.049 Uiso 1 1 calc R U . . .
C125 C 0.56805(9) 0.33189(10) 0.31499(10) 0.0388(7) Uani 1 1 d . . . . .
H125 H 0.577927 0.336562 0.340398 0.047 Uiso 1 1 calc R U . . .
C126 C 0.56437(8) 0.29065(9) 0.30153(9) 0.0306(6) Uani 1 1 d . . . . .
C127 C -0.04691(8) 0.21305(10) 0.19586(9) 0.0315(6) Uani 1 1 d . . . . .
H127 H -0.026517 0.212796 0.219673 0.038 Uiso 1 1 calc R U . . .
C128 C -0.06960(9) 0.24882(10) 0.18363(9) 0.0361(7) Uani 1 1 d . . . . .
C129 C -0.10022(10) 0.24784(12) 0.14869(10) 0.0448(8) Uani 1 1 d . . . . .
H129 H -0.116203 0.271783 0.139896 0.054 Uiso 1 1 calc R U . . .
C130 C -0.10737(10) 0.21292(13) 0.12714(10) 0.0465(9) Uani 1 1 d . . . . .
H130 H -0.128176 0.212934 0.103577 0.056 Uiso 1 1 calc R U . . .
C131 C -0.08452(9) 0.17747(11) 0.13937(9) 0.0386(7) Uani 1 1 d . . . . .
H131 H -0.089875 0.153191 0.124403 0.046 Uiso 1 1 calc R U . . .
C132 C -0.05356(8) 0.17773(10) 0.17388(8) 0.0314(6) Uani 1 1 d . . . . .
C133 C -0.02784(8) 0.14112(10) 0.18769(8) 0.0312(6) Uani 1 1 d . . . . .
C134 C -0.04006(9) 0.10042(11) 0.17616(9) 0.0382(7) Uani 1 1 d . . . . .
H134 H -0.065048 0.095507 0.157733 0.046 Uiso 1 1 calc R U . . .
C135 C -0.01570(10) 0.06720(10) 0.19162(11) 0.0420(8) Uani 1 1 d . . . . .
H135 H -0.023537 0.039185 0.183763 0.050 Uiso 1 1 calc R U . . .
C136 C 0.02028(9) 0.07516(10) 0.21872(10) 0.0371(7) Uani 1 1 d . . . . .
H136 H 0.036963 0.052553 0.230765 0.045 Uiso 1 1 calc R U . . .
C137 C 0.03178(8) 0.11637(9) 0.22814(8) 0.0304(6) Uani 1 1 d . . . . .
C138 C 0.07072(8) 0.12609(9) 0.25504(8) 0.0294(6) Uani 1 1 d . . . . .
H138 H 0.086334 0.104190 0.269985 0.035 Uiso 1 1 calc R U . . .
C139 C 0.12107(8) 0.17446(9) 0.28525(8) 0.0279(6) Uani 1 1 d . . . . .
C140 C 0.14634(8) 0.14758(10) 0.31184(8) 0.0313(6) Uani 1 1 d . . . . .
H140 H 0.139461 0.119023 0.312431 0.038 Uiso 1 1 calc R U . . .
C141 C 0.18120(9) 0.16185(11) 0.33731(9) 0.0361(7) Uani 1 1 d . . . . .
H141 H 0.198182 0.142774 0.354797 0.043 Uiso 1 1 calc R U . . .
C142 C 0.19215(9) 0.20462(11) 0.33783(9) 0.0346(7) Uani 1 1 d . . . . .
C143 C 0.16712(9) 0.23083(10) 0.31041(8) 0.0316(6) Uani 1 1 d . . . . .
H143 H 0.173976 0.259265 0.309235 0.038 Uiso 1 1 calc R U . . .
C144 C 0.13233(8) 0.21587(9) 0.28482(8) 0.0301(6) Uani 1 1 d . . . . .
H144 H 0.115737 0.234429 0.266509 0.036 Uiso 1 1 calc R U . . .
C145 C 0.23459(11) 0.26417(12) 0.36498(10) 0.0470(9) Uani 1 1 d . . . . .
H14A H 0.236070 0.271976 0.342596 0.071 Uiso 1 1 calc R U . . .
H14B H 0.258935 0.270014 0.385947 0.071 Uiso 1 1 calc R U . . .
H14C H 0.214567 0.280584 0.367007 0.071 Uiso 1 1 calc R U . . .
C146 C 0.24538(15) 0.19789(18) 0.39802(14) 0.0455(4) Uani 0.7 1 d . . P D 1
H14D H 0.269630 0.212631 0.412563 0.055 Uiso 0.7 1 calc R U P D 1
H14E H 0.251705 0.169333 0.392753 0.055 Uiso 0.7 1 calc R U P D 1
C147 C 0.22456(16) 0.19321(19) 0.42166(15) 0.0455(4) Uani 0.7 1 d . . P D 1
H14F H 0.200954 0.176980 0.408000 0.055 Uiso 0.7 1 calc R U P D 1
H14G H 0.240712 0.176881 0.443690 0.055 Uiso 0.7 1 calc R U P D 1
C148 C 0.21474(15) 0.23430(18) 0.43295(14) 0.0455(4) Uani 0.7 1 d . . P D 1
H14H H 0.237971 0.250965 0.447016 0.055 Uiso 0.7 1 calc R U P D 1
H14I H 0.197783 0.250802 0.411355 0.055 Uiso 0.7 1 calc R U P D 1
C149 C 0.19049(15) 0.26004(18) 0.47306(14) 0.0455(4) Uani 0.7 1 d . . P D 1
H14J H 0.174397 0.281099 0.455017 0.055 Uiso 0.7 1 calc R U P D 1
H14K H 0.215226 0.273284 0.488637 0.055 Uiso 0.7 1 calc R U P D 1
C150 C 0.17153(17) 0.24578(19) 0.49606(15) 0.0455(4) Uani 0.7 1 d D . P D 1
H15A H 0.165272 0.270831 0.506656 0.055 Uiso 0.7 1 calc R U P D 1
H15B H 0.147446 0.231422 0.480270 0.055 Uiso 0.7 1 calc R U P D 1
C151 C 0.18887(15) 0.17496(18) 0.51540(14) 0.0455(4) Uani 0.7 1 d . . P D 1
H15C H 0.213713 0.160606 0.527651 0.055 Uiso 0.7 1 calc R U P D 1
H15D H 0.179600 0.171561 0.488872 0.055 Uiso 0.7 1 calc R U P D 1
C152 C 0.16123(16) 0.15396(19) 0.52656(16) 0.0455(4) Uani 0.7 1 d . . P D 1
H15E H 0.162711 0.122971 0.524933 0.055 Uiso 0.7 1 calc R U P D 1
H15F H 0.167293 0.161477 0.551926 0.055 Uiso 0.7 1 calc R U P D 1
C153 C 0.09862(18) 0.15632(19) 0.51542(15) 0.0455(4) Uani 0.7 1 d D . P D 1
H15G H 0.107599 0.166186 0.540751 0.055 Uiso 0.7 1 calc R U P D 1
H15H H 0.096885 0.125225 0.515367 0.055 Uiso 0.7 1 calc R U P D 1
C346 C 0.2605(4) 0.1874(5) 0.3865(3) 0.0500(11) Uani 0.3 1 d . . P D 2
H34A H 0.254086 0.158659 0.376120 0.060 Uiso 0.3 1 calc R U P D 2
H34B H 0.284076 0.196581 0.385499 0.060 Uiso 0.3 1 calc R U P D 2
C347 C 0.2657(4) 0.1880(5) 0.4256(3) 0.0500(11) Uani 0.3 1 d . . P D 2
H34C H 0.288473 0.171529 0.441391 0.060 Uiso 0.3 1 calc R U P D 2
H34D H 0.269335 0.217307 0.434710 0.060 Uiso 0.3 1 calc R U P D 2
C348 C 0.2314(4) 0.1694(5) 0.4269(3) 0.0500(11) Uani 0.3 1 d . . P D 2
H34E H 0.208490 0.185518 0.410860 0.060 Uiso 0.3 1 calc R U P D 2
H34F H 0.228034 0.139854 0.418436 0.060 Uiso 0.3 1 calc R U P D 2
C349 C 0.2051(4) 0.1552(5) 0.4673(3) 0.0500(11) Uani 0.3 1 d . . P D 2
H34G H 0.201866 0.124898 0.460827 0.060 Uiso 0.3 1 calc R U P D 2
H34H H 0.181853 0.170174 0.450501 0.060 Uiso 0.3 1 calc R U P D 2
C350 C 0.2108(4) 0.1605(5) 0.5047(3) 0.0500(11) Uani 0.3 1 d . . P D 2
H35A H 0.233967 0.145471 0.521630 0.060 Uiso 0.3 1 calc R U P D 2
H35B H 0.213812 0.190763 0.511258 0.060 Uiso 0.3 1 calc R U P D 2
C351 C 0.1780(4) 0.1527(5) 0.5391(4) 0.0500(11) Uani 0.3 1 d . . P D 2
H35C H 0.180922 0.183357 0.543869 0.060 Uiso 0.3 1 calc R U P D 2
H35D H 0.199235 0.138134 0.559250 0.060 Uiso 0.3 1 calc R U P D 2
C352 C 0.1400(4) 0.1376(5) 0.5369(3) 0.0500(11) Uani 0.3 1 d . . P D 2
H35E H 0.135718 0.107461 0.530243 0.060 Uiso 0.3 1 calc R U P D 2
H35F H 0.138945 0.142044 0.560206 0.060 Uiso 0.3 1 calc R U P D 2
C353 C 0.0821(4) 0.1554(5) 0.5175(3) 0.0500(11) Uani 0.3 1 d D . P D 2
H35G H 0.075861 0.125140 0.516809 0.060 Uiso 0.3 1 calc R U P D 2
H35H H 0.086204 0.167619 0.541188 0.060 Uiso 0.3 1 calc R U P D 2
C154 C 0.05662(14) 0.17614(15) 0.49008(13) 0.0683(13) Uani 1 1 d D . . . .
H15I H 0.046676 0.164725 0.465122 0.082 Uiso 1 1 calc R U . D 1
H15J H 0.038873 0.168240 0.500114 0.082 Uiso 1 1 calc R U . D 1
C155 C 0.05960(11) 0.22407(13) 0.48918(10) 0.0503(9) Uani 1 1 d . . . . .
H15K H 0.070204 0.234671 0.514445 0.060 Uiso 1 1 calc R U . . .
H15L H 0.077886 0.231180 0.479593 0.060 Uiso 1 1 calc R U . . .
C156 C 0.00398(17) 0.2638(2) 0.48591(14) 0.0855(17) Uani 1 1 d . . . . .
H15M H 0.006136 0.294550 0.486350 0.128 Uiso 1 1 calc R U . . .
H15N H 0.014537 0.253099 0.510857 0.128 Uiso 1 1 calc R U . . .
H15O H -0.022776 0.255742 0.472850 0.128 Uiso 1 1 calc R U . . .
C157 C 0.01141(10) 0.25175(13) 0.43083(10) 0.0476(9) Uani 1 1 d . . . . .
C158 C -0.02009(11) 0.27726(15) 0.41025(11) 0.0591(11) Uani 1 1 d . . . . .
H158 H -0.033004 0.290817 0.422085 0.071 Uiso 1 1 calc R U . . .
C159 C -0.03286(10) 0.28326(14) 0.37339(11) 0.0544(10) Uani 1 1 d . . . . .
H159 H -0.053860 0.301282 0.360457 0.065 Uiso 1 1 calc R U . . .
C160 C -0.01526(9) 0.26318(11) 0.35523(9) 0.0380(7) Uani 1 1 d . . . . .
C161 C 0.01535(12) 0.23760(14) 0.37494(11) 0.0571(11) Uani 1 1 d . . . . .
H161 H 0.027291 0.223014 0.362677 0.068 Uiso 1 1 calc R U . . .
C162 C 0.02912(11) 0.23260(15) 0.41201(11) 0.0560(10) Uani 1 1 d . . . . .
H162 H 0.051039 0.215815 0.424886 0.067 Uiso 1 1 calc R U . . .
C163 C -0.03141(10) 0.30484(10) 0.30356(10) 0.0419(8) Uani 1 1 d . . . . .
H163 H -0.026572 0.328374 0.319263 0.050 Uiso 1 1 calc R U . . .
C164 C -0.04309(10) 0.31260(10) 0.26507(11) 0.0422(8) Uani 1 1 d . . . . .
C165 C -0.04718(12) 0.35385(11) 0.25205(13) 0.0554(10) Uani 1 1 d . . . . .
H165 H -0.042715 0.377048 0.268027 0.067 Uiso 1 1 calc R U . . .
C166 C -0.05767(14) 0.36026(13) 0.21611(14) 0.0649(12) Uani 1 1 d . . . . .
H166 H -0.060064 0.388055 0.206803 0.078 Uiso 1 1 calc R U . . .
C167 C -0.06474(12) 0.32636(12) 0.19349(13) 0.0556(10) Uani 1 1 d . . . . .
H167 H -0.071949 0.330412 0.168376 0.067 Uiso 1 1 calc R U . . .
C168 C -0.06128(9) 0.28569(10) 0.20765(10) 0.0375(7) Uani 1 1 d . . . . .
C169 C 0.12976(9) 0.66193(9) 0.59313(8) 0.0299(6) Uani 1 1 d . . . . .
C170 C 0.13993(10) 0.62018(10) 0.59115(9) 0.0384(7) Uani 1 1 d . . . . .
H170 H 0.162702 0.609614 0.610139 0.046 Uiso 1 1 calc R U . . .
C171 C 0.11814(12) 0.59332(11) 0.56254(10) 0.0490(9) Uani 1 1 d . . . . .
H171 H 0.126199 0.565154 0.562421 0.059 Uiso 1 1 calc R U . . .
C172 C 0.08502(12) 0.60753(13) 0.53452(10) 0.0513(9) Uani 1 1 d . . . . .
H172 H 0.070117 0.589374 0.514964 0.062 Uiso 1 1 calc R U . . .
C173 C 0.07376(10) 0.64851(12) 0.53521(10) 0.0462(8) Uani 1 1 d . . . . .
H173 H 0.050945 0.658768 0.516060 0.055 Uiso 1 1 calc R U . . .
C174 C 0.09585(9) 0.67482(11) 0.56398(9) 0.0375(7) Uani 1 1 d . . . . .
H174 H 0.087505 0.702914 0.563844 0.045 Uiso 1 1 calc R U . . .
C175 C 0.14633(8) 0.74222(9) 0.61237(8) 0.0295(6) Uani 1 1 d . . . . .
C176 C 0.11790(10) 0.76682(11) 0.61426(9) 0.0386(7) Uani 1 1 d . . . . .
H176 H 0.105096 0.756307 0.627414 0.046 Uiso 1 1 calc R U . . .
C177 C 0.10743(11) 0.80638(11) 0.59757(10) 0.0459(8) Uani 1 1 d . . . . .
H177 H 0.087739 0.821965 0.599331 0.055 Uiso 1 1 calc R U . . .
C178 C 0.12567(10) 0.82251(11) 0.57870(9) 0.0422(8) Uani 1 1 d . . . . .
H178 H 0.118662 0.849227 0.567230 0.051 Uiso 1 1 calc R U . . .
C179 C 0.15427(9) 0.79959(11) 0.57653(9) 0.0385(7) Uani 1 1 d . . . . .
H179 H 0.167141 0.810598 0.563617 0.046 Uiso 1 1 calc R U . . .
C180 C 0.16435(9) 0.76044(10) 0.59316(8) 0.0326(6) Uani 1 1 d . . . . .
H180 H 0.184312 0.745365 0.591445 0.039 Uiso 1 1 calc R U . . .
C181 C 0.20062(8) 0.68151(9) 0.64279(8) 0.0272(6) Uani 1 1 d . . . . .
C182 C 0.21598(9) 0.67071(10) 0.61889(9) 0.0345(7) Uani 1 1 d . . . . .
H182 H 0.199567 0.669927 0.593565 0.041 Uiso 1 1 calc R U . . .
C183 C 0.25405(10) 0.66114(11) 0.63067(10) 0.0410(8) Uani 1 1 d . . . . .
H183 H 0.262931 0.653359 0.613510 0.049 Uiso 1 1 calc R U . . .
C184 C 0.27907(9) 0.66285(10) 0.66715(10) 0.0397(8) Uani 1 1 d . . . . .
H184 H 0.305246 0.657060 0.675229 0.048 Uiso 1 1 calc R U . . .
C185 C 0.26525(9) 0.67318(9) 0.69171(9) 0.0346(7) Uani 1 1 d . . . . .
H185 H 0.282048 0.674502 0.716921 0.042 Uiso 1 1 calc R U . . .
C186 C 0.22680(8) 0.68165(9) 0.67963(8) 0.0299(6) Uani 1 1 d . . . . .
H186 H 0.217955 0.687796 0.697139 0.036 Uiso 1 1 calc R U . . .
C187 C 0.14264(8) 0.68666(9) 0.66059(8) 0.0284(6) Uani 1 1 d . . . . .
C188 C 0.15305(9) 0.71578(10) 0.68918(9) 0.0331(6) Uani 1 1 d . . . . .
H188 H 0.165895 0.740719 0.688247 0.040 Uiso 1 1 calc R U . . .
C189 C 0.14546(9) 0.70980(11) 0.71864(9) 0.0355(7) Uani 1 1 d . . . . .
H189 H 0.153188 0.730299 0.737402 0.043 Uiso 1 1 calc R U . . .
C190 C 0.12652(9) 0.67378(11) 0.72071(9) 0.0384(7) Uani 1 1 d . . . . .
H190 H 0.121241 0.669394 0.740843 0.046 Uiso 1 1 calc R U . . .
C191 C 0.11552(9) 0.64459(11) 0.69322(9) 0.0393(7) Uani 1 1 d . . . . .
H191 H 0.102694 0.619740 0.694395 0.047 Uiso 1 1 calc R U . . .
C192 C 0.12312(9) 0.65131(10) 0.66357(9) 0.0325(6) Uani 1 1 d . . . . .
H192 H 0.114660 0.631001 0.644623 0.039 Uiso 1 1 calc R U . . .
C193 C 0.11487(9) 0.52906(10) 0.81356(9) 0.0355(7) Uani 1 1 d . . . . .
C194 C 0.10186(10) 0.49353(11) 0.79125(9) 0.0393(7) Uani 1 1 d . . . . .
H194 H 0.092702 0.470299 0.799580 0.047 Uiso 1 1 calc R U . . .
C195 C 0.10173(10) 0.49067(11) 0.75760(10) 0.0420(8) Uani 1 1 d . . . . .
H195 H 0.092728 0.465786 0.743516 0.050 Uiso 1 1 calc R U . . .
C196 C 0.11466(10) 0.52392(11) 0.74437(9) 0.0393(7) Uani 1 1 d . . . . .
H196 H 0.114189 0.522363 0.721111 0.047 Uiso 1 1 calc R U . . .
C197 C 0.12819(10) 0.55922(11) 0.76564(10) 0.0421(8) Uani 1 1 d . . . . .
H197 H 0.137424 0.582245 0.757154 0.051 Uiso 1 1 calc R U . . .
C198 C 0.12842(10) 0.56141(11) 0.79953(10) 0.0395(7) Uani 1 1 d . . . . .
H198 H 0.138246 0.586042 0.813763 0.047 Uiso 1 1 calc R U . . .
C199 C 0.06794(9) 0.54794(11) 0.84285(9) 0.0387(7) Uani 1 1 d . . . . .
C200 C 0.03653(10) 0.53933(10) 0.80983(10) 0.0386(7) Uani 1 1 d . . . . .
H200 H 0.040728 0.526924 0.790928 0.046 Uiso 1 1 calc R U . . .
C201 C -0.00066(10) 0.54801(11) 0.80321(11) 0.0482(9) Uani 1 1 d . . . . .
H201 H -0.020993 0.540975 0.780370 0.058 Uiso 1 1 calc R U . . .
C202 C -0.00819(11) 0.56677(16) 0.82959(13) 0.0620(12) Uani 1 1 d . . . . .
H202 H -0.033500 0.572581 0.825263 0.074 Uiso 1 1 calc R U . . .
C203 C 0.02174(13) 0.5768(2) 0.86212(14) 0.0787(16) Uani 1 1 d . . . . .
H203 H 0.017263 0.590413 0.880400 0.094 Uiso 1 1 calc R U . . .
C204 C 0.05898(11) 0.56704(17) 0.86866(12) 0.0642(12) Uani 1 1 d . . . . .
H204 H 0.079067 0.573753 0.891746 0.077 Uiso 1 1 calc R U . . .
C205 C 0.14382(9) 0.56910(11) 0.87613(9) 0.0360(7) Uani 1 1 d . . . . .
C206 C 0.13582(11) 0.61131(12) 0.87655(11) 0.0539(10) Uani 1 1 d . . . . .
H206 H 0.110047 0.619986 0.866037 0.065 Uiso 1 1 calc R U . . .
C207 C 0.16410(12) 0.64182(13) 0.89181(12) 0.0621(12) Uani 1 1 d . . . . .
H207 H 0.157245 0.670619 0.890941 0.075 Uiso 1 1 calc R U . . .
C208 C 0.20175(10) 0.63060(13) 0.90809(10) 0.0475(9) Uani 1 1 d . . . . .
H208 H 0.221086 0.651275 0.918333 0.057 Uiso 1 1 calc R U . . .
C209 C 0.21057(10) 0.58876(13) 0.90909(9) 0.0434(8) Uani 1 1 d . . . . .
H209 H 0.236367 0.580151 0.920594 0.052 Uiso 1 1 calc R U . . .
C210 C 0.18236(9) 0.55896(12) 0.89356(9) 0.0395(7) Uani 1 1 d . . . . .
H210 H 0.189483 0.530207 0.894783 0.047 Uiso 1 1 calc R U . . .
C211 C 0.12181(10) 0.48940(11) 0.87529(9) 0.0377(7) Uani 1 1 d . . . . .
C212 C 0.10730(10) 0.47934(12) 0.89984(9) 0.0435(8) Uani 1 1 d . . . . .
H212 H 0.088747 0.497352 0.901233 0.052 Uiso 1 1 calc R U . . .
C213 C 0.11896(11) 0.44392(13) 0.92237(10) 0.0492(9) Uani 1 1 d . . . . .
H213 H 0.108511 0.438623 0.938798 0.059 Uiso 1 1 calc R U . . .
C214 C 0.14521(12) 0.41686(13) 0.92100(10) 0.0525(10) Uani 1 1 d . . . . .
H214 H 0.153422 0.393029 0.936558 0.063 Uiso 1 1 calc R U . . .
C215 C 0.15948(13) 0.42477(13) 0.89672(11) 0.0557(10) Uani 1 1 d . . . . .
H215 H 0.177488 0.406046 0.895147 0.067 Uiso 1 1 calc R U . . .
C216 C 0.14765(12) 0.46036(12) 0.87419(10) 0.0501(9) Uani 1 1 d . . . . .
H216 H 0.157785 0.464811 0.857402 0.060 Uiso 1 1 calc R U . . .
C217 C 0.62345(9) 0.37234(9) 0.12169(9) 0.0325(6) Uani 1 1 d . . . . .
C218 C 0.58445(10) 0.36675(11) 0.09983(11) 0.0477(9) Uani 1 1 d . . . . .
H218 H 0.573594 0.340412 0.100933 0.057 Uiso 1 1 calc R U . . .
C219 C 0.56075(11) 0.39731(13) 0.07669(12) 0.0550(10) Uani 1 1 d . . . . .
H219 H 0.534480 0.391736 0.062704 0.066 Uiso 1 1 calc R U . . .
C220 C 0.57566(11) 0.43604(11) 0.07410(10) 0.0470(9) Uani 1 1 d . . . . .
H220 H 0.559855 0.457289 0.058353 0.056 Uiso 1 1 calc R U . . .
C221 C 0.61384(11) 0.44302(10) 0.09485(10) 0.0442(8) Uani 1 1 d . . . . .
H221 H 0.624518 0.469238 0.093116 0.053 Uiso 1 1 calc R U . . .
C222 C 0.63710(10) 0.41210(10) 0.11840(9) 0.0374(7) Uani 1 1 d . . . . .
H222 H 0.663200 0.418235 0.132759 0.045 Uiso 1 1 calc R U . . .
C223 C 0.69521(9) 0.34352(9) 0.16486(9) 0.0302(6) Uani 1 1 d . . . . .
C224 C 0.71175(9) 0.35783(9) 0.14285(9) 0.0348(7) Uani 1 1 d . . . . .
H224 H 0.695626 0.363490 0.117971 0.042 Uiso 1 1 calc R U . . .
C225 C 0.75059(10) 0.36413(10) 0.15569(10) 0.0415(8) Uani 1 1 d . . . . .
H225 H 0.760261 0.373945 0.139650 0.050 Uiso 1 1 calc R U . . .
C226 C 0.77500(10) 0.35621(10) 0.19146(10) 0.0404(8) Uani 1 1 d . . . . .
H226 H 0.801498 0.360532 0.200342 0.048 Uiso 1 1 calc R U . . .
C227 C 0.76029(9) 0.34184(10) 0.21430(9) 0.0361(7) Uani 1 1 d . . . . .
H227 H 0.776762 0.335780 0.239008 0.043 Uiso 1 1 calc R U . . .
C228 C 0.72133(9) 0.33625(9) 0.20107(8) 0.0305(6) Uani 1 1 d . . . . .
H228 H 0.711955 0.327009 0.217500 0.037 Uiso 1 1 calc R U . . .
C229 C 0.63709(8) 0.29051(9) 0.12428(9) 0.0316(6) Uani 1 1 d . . . . .
C230 C 0.65443(9) 0.27685(10) 0.10309(8) 0.0336(7) Uani 1 1 d . . . . .
H230 H 0.676013 0.291753 0.104668 0.040 Uiso 1 1 calc R U . . .
C231 C 0.64165(11) 0.24242(11) 0.07973(9) 0.0431(8) Uani 1 1 d . . . . .
H231 H 0.654430 0.234510 0.065809 0.052 Uiso 1 1 calc R U . . .
C232 C 0.61047(11) 0.21971(11) 0.07671(10) 0.0491(10) Uani 1 1 d . . . . .
H232 H 0.601543 0.196296 0.060731 0.059 Uiso 1 1 calc R U . . .
C233 C 0.59257(10) 0.23178(11) 0.09740(11) 0.0500(10) Uani 1 1 d . . . . .
H233 H 0.571091 0.216559 0.095706 0.060 Uiso 1 1 calc R U . . .
C234 C 0.60581(10) 0.26610(10) 0.12069(10) 0.0425(8) Uani 1 1 d . . . . .
H234 H 0.593148 0.273416 0.134864 0.051 Uiso 1 1 calc R U . . .
C235 C 0.63857(8) 0.33022(10) 0.18311(9) 0.0318(6) Uani 1 1 d . . . . .
C236 C 0.64534(9) 0.29323(11) 0.20366(10) 0.0396(8) Uani 1 1 d . . . . .
H236 H 0.654223 0.269188 0.196037 0.048 Uiso 1 1 calc R U . . .
C237 C 0.63976(9) 0.28990(12) 0.23446(10) 0.0425(8) Uani 1 1 d . . . . .
H237 H 0.644956 0.264089 0.247475 0.051 Uiso 1 1 calc R U . . .
C238 C 0.62663(8) 0.32414(11) 0.24634(9) 0.0379(7) Uani 1 1 d . . . . .
H238 H 0.623056 0.322349 0.267656 0.046 Uiso 1 1 calc R U . . .
C239 C 0.61886(9) 0.36090(11) 0.22650(9) 0.0378(7) Uani 1 1 d . . . . .
H239 H 0.609534 0.384647 0.234059 0.045 Uiso 1 1 calc R U . . .
C240 C 0.62451(9) 0.36358(10) 0.19564(9) 0.0351(7) Uani 1 1 d . . . . .
H240 H 0.618561 0.389265 0.182419 0.042 Uiso 1 1 calc R U . . .
C241 C 0.89376(11) 0.92789(12) 0.10414(10) 0.0456(8) Uani 1 1 d . . . . .
C242 C 0.85610(13) 0.93239(14) 0.07811(11) 0.0602(11) Uani 1 1 d . . . . .
H242 H 0.843467 0.958404 0.076247 0.072 Uiso 1 1 calc R U . . .
C243 C 0.83669(15) 0.89941(17) 0.05479(13) 0.0809(16) Uani 1 1 d . . . . .
H243 H 0.810958 0.903123 0.037575 0.097 Uiso 1 1 calc R U . . .
C244 C 0.85471(17) 0.86088(16) 0.05650(13) 0.0818(17) Uani 1 1 d . . . . .
H244 H 0.841378 0.838472 0.040638 0.098 Uiso 1 1 calc R U . . .
C245 C 0.89168(16) 0.85602(14) 0.08126(12) 0.0718(14) Uani 1 1 d . . . . .
H245 H 0.904469 0.830279 0.082475 0.086 Uiso 1 1 calc R U . . .
C246 C 0.91062(13) 0.88887(12) 0.10472(10) 0.0541(10) Uani 1 1 d . . . . .
H246 H 0.936248 0.884647 0.121995 0.065 Uiso 1 1 calc R U . . .
C247 C 0.96107(10) 0.95740(10) 0.15489(10) 0.0387(7) Uani 1 1 d . . . . .
C248 C 0.98225(11) 0.94471(12) 0.13640(11) 0.0481(9) Uani 1 1 d . . . . .
H248 H 0.969098 0.940188 0.110925 0.058 Uiso 1 1 calc R U . . .
C249 C 1.02093(12) 0.93858(13) 0.15341(13) 0.0561(10) Uani 1 1 d . . . . .
H249 H 1.033415 0.928919 0.139695 0.067 Uiso 1 1 calc R U . . .
C250 C 1.04177(11) 0.94630(12) 0.19008(12) 0.0550(10) Uani 1 1 d . . . . .
H250 H 1.068617 0.943803 0.201544 0.066 Uiso 1 1 calc R U . . .
C251 C 1.02243(10) 0.95774(11) 0.20961(11) 0.0466(9) Uani 1 1 d . . . . .
H251 H 1.036058 0.962481 0.235022 0.056 Uiso 1 1 calc R U . . .
C252 C 0.98301(10) 0.96243(10) 0.19241(10) 0.0386(7) Uani 1 1 d . . . . .
H252 H 0.970524 0.969343 0.206830 0.046 Uiso 1 1 calc R U . . .
C253 C 0.90630(9) 1.01088(11) 0.10991(9) 0.0373(7) Uani 1 1 d . . . . .
C254 C 0.92475(10) 1.02134(12) 0.08905(9) 0.0435(8) Uani 1 1 d . . . . .
H254 H 0.943896 1.002883 0.089446 0.052 Uiso 1 1 calc R U . . .
C255 C 0.91669(11) 1.05737(14) 0.06761(11) 0.0529(10) Uani 1 1 d . . . . .
H255 H 0.930235 1.062787 0.053884 0.063 Uiso 1 1 calc R U . . .
C256 C 0.88923(11) 1.08527(13) 0.06612(11) 0.0541(10) Uani 1 1 d . . . . .
H256 H 0.883556 1.109841 0.051464 0.065 Uiso 1 1 calc R U . . .
C257 C 0.87039(11) 1.07657(13) 0.08635(11) 0.0543(10) Uani 1 1 d . . . . .
H257 H 0.851464 1.095387 0.085928 0.065 Uiso 1 1 calc R U . . .
C258 C 0.87891(10) 1.03985(12) 0.10781(10) 0.0458(8) Uani 1 1 d . . . . .
H258 H 0.865290 1.034638 0.121496 0.055 Uiso 1 1 calc R U . . .
C259 C 0.89657(9) 0.96853(10) 0.16238(9) 0.0359(7) Uani 1 1 d . . . . .
C260 C 0.90353(9) 1.00227(11) 0.18667(10) 0.0414(8) Uani 1 1 d . . . . .
H260 H 0.918048 1.025387 0.185159 0.050 Uiso 1 1 calc R U . . .
C261 C 0.89029(9) 1.00350(12) 0.21269(10) 0.0422(8) Uani 1 1 d . . . . .
H261 H 0.895609 1.027271 0.228218 0.051 Uiso 1 1 calc R U . . .
C262 C 0.86952(9) 0.97058(12) 0.21621(10) 0.0429(8) Uani 1 1 d . . . . .
H262 H 0.861012 0.970895 0.234487 0.051 Uiso 1 1 calc R U . . .
C263 C 0.86131(10) 0.93699(11) 0.19247(11) 0.0448(8) Uani 1 1 d . . . . .
H263 H 0.846752 0.914092 0.194312 0.054 Uiso 1 1 calc R U . . .
C264 C 0.87402(9) 0.93630(10) 0.16609(10) 0.0392(7) Uani 1 1 d . . . . .
H264 H 0.867256 0.913119 0.149805 0.047 Uiso 1 1 calc R U . . .
C265 C 0.2144(4) 0.4538(4) 0.0576(4) 0.1179(6) Uani 0.5 1 d D . P E 1
H26I H 0.196530 0.433624 0.060048 0.141 Uiso 0.5 1 calc R U P E 1
H26J H 0.213870 0.480297 0.070093 0.141 Uiso 0.5 1 calc R U P E 1
C365 C 0.2187(5) 0.4719(5) 0.0571(4) 0.1179(6) Uani 0.5 1 d . . P F 2
H36C H 0.245196 0.478415 0.062135 0.141 Uiso 0.5 1 calc R U P F 2
H36D H 0.206330 0.497865 0.059769 0.141 Uiso 0.5 1 calc R U P F 2
B1 B 0.15500(9) 0.69312(11) 0.62767(9) 0.0281(7) Uani 1 1 d . . . . .
B2 B 0.11168(11) 0.53399(12) 0.85198(10) 0.0358(8) Uani 1 1 d . . . . .
B3 B 0.64901(10) 0.33435(10) 0.14879(10) 0.0311(7) Uani 1 1 d . . . . .
B4 B 0.91465(11) 0.96643(12) 0.13313(10) 0.0371(8) Uani 1 1 d . . . . .
N1 N 0.19297(6) 0.49361(7) 0.71637(7) 0.0262(5) Uani 1 1 d . . . . .
N2 N 0.21971(7) 0.49355(7) 0.79211(7) 0.0267(5) Uani 1 1 d . . . . .
N3 N 0.28297(17) 0.4956(2) 0.94343(17) 0.0453(12) Uani 0.6 1 d . . P A 1
N3B N 0.2990(3) 0.4875(3) 0.9468(3) 0.0453(12) Uani 0.4 1 d . . P A 2
N4 N 0.46601(8) 0.40690(10) 0.85668(8) 0.0421(7) Uani 1 1 d . . . . .
N5 N 0.32047(6) 0.36400(7) 0.74990(6) 0.0254(5) Uani 1 1 d . . . . .
N6 N 0.24468(7) 0.35151(7) 0.70117(6) 0.0248(5) Uani 1 1 d . . . . .
N7 N 0.23750(6) 0.36905(7) 0.78195(6) 0.0241(5) Uani 1 1 d . . . . .
N8 N 0.16162(6) 0.37584(7) 0.73205(6) 0.0250(5) Uani 1 1 d . . . . .
N9 N 0.01156(7) 0.40851(8) 0.62867(7) 0.0350(6) Uani 1 1 d . . . . .
N10 N 0.24548(17) 0.40596(19) 0.52709(14) 0.0483(11) Uani 0.6 1 d . . P C 1
N10B N 0.2425(3) 0.4336(3) 0.5236(2) 0.0483(11) Uani 0.4 1 d . . P C 2
N11 N 0.27106(7) 0.46297(8) 0.66709(7) 0.0299(5) Uani 1 1 d . . . . .
N12 N 0.29089(7) 0.48963(7) 0.73797(7) 0.0271(5) Uani 1 1 d . . . . .
N13 N 0.50383(7) 0.14885(8) 0.29662(7) 0.0285(5) Uani 1 1 d . . . . .
N14 N 0.42773(7) 0.15840(8) 0.24719(7) 0.0275(5) Uani 1 1 d . . . . .
N15 N 0.28120(7) 0.18906(9) 0.13673(8) 0.0380(6) Uani 1 1 d . . . . .
N16 N 0.45941(9) 0.27701(11) 0.03645(8) 0.0469(7) Uani 1 1 d . . . . .
N17 N 0.52538(7) 0.27328(8) 0.18907(7) 0.0289(5) Uani 1 1 d . . . . .
N18 N 0.55084(7) 0.28276(8) 0.26577(7) 0.0286(5) Uani 1 1 d . . . . .
N19 N 0.00818(7) 0.14917(8) 0.21267(7) 0.0283(5) Uani 1 1 d . . . . .
N20 N 0.08404(7) 0.16357(7) 0.25871(7) 0.0272(5) Uani 1 1 d . . . . .
N21 N 0.22603(8) 0.21985(10) 0.36406(8) 0.0446(7) Uani 1 1 d . . . . .
N22 N 0.02460(9) 0.24618(13) 0.46782(9) 0.0596(10) Uani 1 1 d . . . . .
N23 N -0.02736(7) 0.26799(9) 0.31716(8) 0.0356(6) Uani 1 1 d . . . . .
N24 N -0.05016(7) 0.27912(8) 0.24313(8) 0.0339(6) Uani 1 1 d . . . . .
O1 O 0.40534(19) 0.4644(2) 1.00353(17) 0.0783(10) Uani 0.6 1 d . . P A 1
O2 O 0.47243(17) 0.4133(2) 1.01421(16) 0.0783(10) Uani 0.6 1 d . . P A 1
O1B O 0.3844(3) 0.4575(3) 0.9743(2) 0.0783(10) Uani 0.4 1 d . . P A 2
O2B O 0.4760(3) 0.4593(3) 1.0034(3) 0.0783(10) Uani 0.4 1 d . . P A 2
O3 O 0.48876(8) 0.44731(11) 0.94072(8) 0.0640(8) Uani 1 1 d . . . . .
O4 O 0.0184(2) 0.3766(2) 0.5293(2) 0.0734(8) Uani 0.6 1 d . . P C 1
O5 O 0.06113(17) 0.3710(2) 0.49163(16) 0.0734(8) Uani 0.6 1 d . . P C 1
O6 O 0.13441(16) 0.3584(2) 0.49233(15) 0.0734(8) Uani 0.6 1 d . . P C 1
O4B O 0.0151(3) 0.3545(3) 0.5342(3) 0.0734(8) Uani 0.4 1 d . . P C 2
O5B O 0.0771(3) 0.3680(3) 0.5116(2) 0.0734(8) Uani 0.4 1 d . . P C 2
O6B O 0.1313(2) 0.3906(3) 0.4832(2) 0.0734(8) Uani 0.4 1 d . . P C 2
O7 O 0.24797(8) 0.20965(13) 0.04729(8) 0.0777(11) Uani 1 1 d . . . . .
O8 O 0.29233(9) 0.16797(10) 0.01009(7) 0.0624(8) Uani 1 1 d . . . . .
O9 O 0.36624(8) 0.19624(9) 0.01984(6) 0.0496(6) Uani 1 1 d . . . . .
O10 O 0.19595(10) 0.22453(12) 0.45501(9) 0.0475(5) Uani 0.7 1 d . . P D 1
O11 O 0.19392(10) 0.21855(12) 0.52409(10) 0.0475(5) Uani 0.7 1 d D . P D 1
O12 O 0.12446(11) 0.16827(14) 0.50265(10) 0.0475(5) Uani 0.7 1 d . . P D 1
O10B O 0.2368(2) 0.1713(3) 0.4636(2) 0.0475(5) Uani 0.3 1 d . . P D 2
O11B O 0.1788(2) 0.1440(3) 0.5071(2) 0.0475(5) Uani 0.3 1 d . . P D 2
O12B O 0.1136(3) 0.1629(3) 0.5095(3) 0.0475(5) Uani 0.3 1 d . . P D 2
Cl1 Cl 0.20083(16) 0.46400(13) 0.00985(13) 0.1179(6) Uani 0.5 1 d . . P E 1
Cl2 Cl 0.26272(12) 0.43175(11) 0.07764(10) 0.1179(6) Uani 0.5 1 d D . P E 1
Cl1B Cl 0.19403(16) 0.45033(13) 0.01456(13) 0.1179(6) Uani 0.5 1 d D . P F 2
Cl2B Cl 0.21710(12) 0.43483(11) 0.08325(10) 0.1179(6) Uani 0.5 1 d D . P F 2
Ag1 Ag 0.19957(2) 0.43326(2) 0.75944(2) 0.02791(5) Uani 1 1 d . . . . .
Ag2 Ag 0.28364(2) 0.41446(2) 0.71038(2) 0.02891(5) Uani 1 1 d . . . . .
Ag3 Ag 0.53685(2) 0.21381(2) 0.22051(2) 0.03135(6) Uani 1 1 d . . . . .
Ag4 Ag -0.04250(2) 0.21336(2) 0.27865(2) 0.03172(6) Uani 1 1 d . . . . .
Cl3 Cl 0.20154(13) 0.26600(13) 0.44366(13) 0.0777(11) Uani 0.3 1 d . . P G 2
Cl4 Cl 0.15607(14) 0.26178(18) 0.48280(15) 0.0873(14) Uani 0.3 1 d . . P G 2
C266 C 0.1853(5) 0.2940(5) 0.4711(5) 0.076(5) Uani 0.3 1 d . . P G 2
H26K H 0.207312 0.303717 0.493412 0.091 Uiso 0.3 1 calc R U P G 2
H26L H 0.170919 0.319085 0.457745 0.091 Uiso 0.3 1 calc R U P G 2

loop_
_atom_site_aniso_label
_atom_site_aniso_U_11
_atom_site_aniso_U_22
_atom_site_aniso_U_33
_atom_site_aniso_U_23
_atom_site_aniso_U_13
_atom_site_aniso_U_12
C1 0.0245(13) 0.0235(13) 0.0228(13) -0.0022(10) 0.0074(11) -0.0018(10)
C2 0.0279(13) 0.0226(13) 0.0262(14) -0.0010(11) 0.0111(11) -0.0018(11)
C3 0.0370(16) 0.0248(14) 0.0310(16) -0.0052(12) 0.0093(13) -0.0031(12)
C4 0.0366(16) 0.0340(17) 0.0289(16) -0.0026(13) 0.0002(13) -0.0024(13)
C5 0.0358(16) 0.0295(15) 0.0292(16) 0.0023(12) 0.0039(13) 0.0042(12)
C6 0.0293(14) 0.0216(13) 0.0286(15) 0.0004(11) 0.0108(12) -0.0009(11)
C7 0.0286(14) 0.0227(13) 0.0315(15) -0.0003(11) 0.0085(12) 0.0016(11)
C8 0.0387(16) 0.0264(15) 0.0316(16) 0.0014(12) 0.0083(13) 0.0026(12)
C9 0.0479(19) 0.0205(14) 0.0379(18) 0.0046(13) 0.0092(15) 0.0033(13)
C10 0.0446(18) 0.0191(14) 0.0382(17) -0.0034(12) 0.0104(14) 0.0011(12)
C11 0.0296(14) 0.0195(13) 0.0339(16) -0.0009(11) 0.0099(12) 0.0015(11)
C12 0.0340(15) 0.0167(13) 0.0353(16) -0.0046(11) 0.0116(13) -0.0010(11)
C13 0.0301(14) 0.0227(13) 0.0334(15) -0.0044(11) 0.0147(12) -0.0014(11)
C14 0.0372(16) 0.0313(16) 0.0354(17) 0.0010(13) 0.0106(14) -0.0067(13)
C15 0.0371(16) 0.0347(17) 0.0363(17) -0.0087(14) 0.0124(14) -0.0042(13)
C16 0.070(3) 0.044(2) 0.0317(18) -0.0070(15) 0.0222(18) -0.0100(18)
C17 0.150(5) 0.064(3) 0.041(2) -0.007(2) 0.040(3) -0.060(3)
C18 0.095(3) 0.045(2) 0.040(2) -0.0125(17) 0.029(2) -0.039(2)
C19 0.110(7) 0.086(6) 0.042(4) 0.006(4) 0.034(5) -0.014(5)
C20 0.0736(18) 0.088(2) 0.0543(15) 0.0068(14) 0.0268(14) 0.0057(15)
C21 0.0736(18) 0.088(2) 0.0543(15) 0.0068(14) 0.0268(14) 0.0057(15)
C22 0.0736(18) 0.088(2) 0.0543(15) 0.0068(14) 0.0268(14) 0.0057(15)
C23 0.0736(18) 0.088(2) 0.0543(15) 0.0068(14) 0.0268(14) 0.0057(15)
C24 0.0736(18) 0.088(2) 0.0543(15) 0.0068(14) 0.0268(14) 0.0057(15)
C25 0.0736(18) 0.088(2) 0.0543(15) 0.0068(14) 0.0268(14) 0.0057(15)
C26 0.0736(18) 0.088(2) 0.0543(15) 0.0068(14) 0.0268(14) 0.0057(15)
C19B 0.052(4) 0.049(3) 0.0293(18) -0.0052(18) 0.013(3) 0.000(3)
C20B 0.0736(18) 0.088(2) 0.0543(15) 0.0068(14) 0.0268(14) 0.0057(15)
C21B 0.0736(18) 0.088(2) 0.0543(15) 0.0068(14) 0.0268(14) 0.0057(15)
C22B 0.0736(18) 0.088(2) 0.0543(15) 0.0068(14) 0.0268(14) 0.0057(15)
C23B 0.0736(18) 0.088(2) 0.0543(15) 0.0068(14) 0.0268(14) 0.0057(15)
C24B 0.0736(18) 0.088(2) 0.0543(15) 0.0068(14) 0.0268(14) 0.0057(15)
C25B 0.0736(18) 0.088(2) 0.0543(15) 0.0068(14) 0.0268(14) 0.0057(15)
C26B 0.0736(18) 0.088(2) 0.0543(15) 0.0068(14) 0.0268(14) 0.0057(15)
C27 0.0358(18) 0.061(3) 0.060(3) -0.009(2) 0.0148(18) 0.0005(17)
C28 0.043(2) 0.056(2) 0.049(2) -0.0123(18) 0.0122(17) 0.0018(17)
C29 0.0336(17) 0.054(2) 0.044(2) -0.0144(17) 0.0076(15) -0.0039(15)
C30 0.0305(17) 0.067(3) 0.041(2) -0.0012(18) 0.0049(15) 0.0047(16)
C31 0.0276(14) 0.0448(18) 0.0311(16) -0.0043(14) 0.0121(13) 0.0024(13)
C32 0.0329(15) 0.0425(18) 0.0267(15) 0.0077(13) 0.0099(13) 0.0099(13)
C33 0.0331(15) 0.0303(15) 0.0299(15) 0.0039(12) 0.0122(13) 0.0033(12)
C34 0.0281(14) 0.0281(14) 0.0242(14) 0.0018(11) 0.0110(11) 0.0045(11)
C35 0.0277(14) 0.0267(14) 0.0317(15) -0.0005(12) 0.0132(12) 0.0024(11)
C36 0.0326(15) 0.0319(16) 0.0364(17) -0.0027(13) 0.0138(13) 0.0007(12)
C37 0.0289(14) 0.0221(13) 0.0313(15) 0.0026(11) 0.0133(12) 0.0036(11)
C38 0.0298(14) 0.0216(13) 0.0288(14) -0.0002(11) 0.0162(12) 0.0017(11)
C39 0.0361(15) 0.0195(13) 0.0356(16) 0.0025(11) 0.0170(13) 0.0012(11)
C40 0.0379(16) 0.0193(13) 0.0373(16) -0.0043(12) 0.0173(13) -0.0044(12)
C41 0.0311(14) 0.0239(14) 0.0319(15) -0.0022(12) 0.0118(12) -0.0038(11)
C42 0.0299(14) 0.0228(13) 0.0265(14) -0.0020(11) 0.0143(12) -0.0014(11)
C43 0.0217(12) 0.0237(13) 0.0246(13) -0.0020(11) 0.0091(10) -0.0003(10)
C44 0.0254(13) 0.0233(13) 0.0302(15) -0.0028(11) 0.0111(11) -0.0006(11)
C45 0.0284(14) 0.0239(14) 0.0374(17) -0.0060(12) 0.0070(13) -0.0030(11)
C46 0.0317(15) 0.0321(16) 0.0298(16) -0.0038(13) 0.0006(12) 0.0004(12)
C47 0.0310(15) 0.0298(15) 0.0286(15) 0.0022(12) 0.0076(12) 0.0025(12)
C48 0.0244(13) 0.0228(13) 0.0275(14) -0.0023(11) 0.0107(11) 0.0023(10)
C49 0.0271(13) 0.0244(13) 0.0247(14) 0.0010(11) 0.0122(11) 0.0008(11)
C50 0.0298(14) 0.0268(14) 0.0281(15) 0.0027(12) 0.0099(12) 0.0023(11)
C51 0.0376(16) 0.0210(13) 0.0325(15) 0.0043(11) 0.0153(13) 0.0037(12)
C52 0.0339(15) 0.0204(13) 0.0322(15) -0.0005(11) 0.0159(12) -0.0035(11)
C53 0.0282(13) 0.0201(13) 0.0264(14) -0.0030(10) 0.0137(11) -0.0028(10)
C54 0.0310(14) 0.0227(13) 0.0269(14) -0.0036(11) 0.0145(12) -0.0042(11)
C55 0.0281(13) 0.0243(13) 0.0262(14) -0.0020(11) 0.0115(11) -0.0020(11)
C56 0.0323(14) 0.0226(13) 0.0305(15) -0.0023(11) 0.0119(12) -0.0055(11)
C57 0.0315(15) 0.0289(15) 0.0285(15) -0.0038(12) 0.0103(12) -0.0067(12)
C58 0.0307(14) 0.0327(15) 0.0249(14) -0.0005(12) 0.0104(12) -0.0041(12)
C59 0.0321(15) 0.0262(14) 0.0350(16) -0.0001(12) 0.0115(13) -0.0002(12)
C60 0.0273(14) 0.0277(14) 0.0306(15) -0.0051(12) 0.0107(12) -0.0060(11)
C61 0.0330(16) 0.0393(18) 0.0424(19) 0.0063(15) 0.0076(14) 0.0025(14)
C62 0.0362(17) 0.0433(19) 0.0349(18) 0.0045(15) -0.0013(14) -0.0114(15)
C63 0.0655(16) 0.0706(17) 0.0518(16) -0.0051(13) 0.0219(13) -0.0072(14)
C64 0.0655(16) 0.0706(17) 0.0518(16) -0.0051(13) 0.0219(13) -0.0072(14)
C65 0.0655(16) 0.0706(17) 0.0518(16) -0.0051(13) 0.0219(13) -0.0072(14)
C66 0.0655(16) 0.0706(17) 0.0518(16) -0.0051(13) 0.0219(13) -0.0072(14)
C67 0.0655(16) 0.0706(17) 0.0518(16) -0.0051(13) 0.0219(13) -0.0072(14)
C68 0.0655(16) 0.0706(17) 0.0518(16) -0.0051(13) 0.0219(13) -0.0072(14)
C69 0.065(2) 0.077(3) 0.0412(17) -0.004(2) 0.0202(15) -0.005(2)
C70 0.065(2) 0.077(3) 0.0412(17) -0.004(2) 0.0202(15) -0.005(2)
C71 0.065(2) 0.077(3) 0.0412(17) -0.004(2) 0.0202(15) -0.005(2)
C72 0.071(4) 0.095(5) 0.040(3) -0.008(4) 0.035(3) -0.006(5)
C63B 0.0655(16) 0.0706(17) 0.0518(16) -0.0051(13) 0.0219(13) -0.0072(14)
C64B 0.0655(16) 0.0706(17) 0.0518(16) -0.0051(13) 0.0219(13) -0.0072(14)
C65B 0.0655(16) 0.0706(17) 0.0518(16) -0.0051(13) 0.0219(13) -0.0072(14)
C66B 0.0655(16) 0.0706(17) 0.0518(16) -0.0051(13) 0.0219(13) -0.0072(14)
C67B 0.0655(16) 0.0706(17) 0.0518(16) -0.0051(13) 0.0219(13) -0.0072(14)
C68B 0.0655(16) 0.0706(17) 0.0518(16) -0.0051(13) 0.0219(13) -0.0072(14)
C69B 0.065(2) 0.077(3) 0.0412(17) -0.004(2) 0.0202(15) -0.005(2)
C70B 0.065(2) 0.077(3) 0.0412(17) -0.004(2) 0.0202(15) -0.005(2)
C71B 0.065(2) 0.077(3) 0.0412(17) -0.004(2) 0.0202(15) -0.005(2)
C72B 0.071(4) 0.095(5) 0.040(3) -0.008(4) 0.035(3) -0.006(5)
C73 0.046(2) 0.165(6) 0.030(2) -0.010(3) 0.0169(18) -0.011(3)
C74 0.049(2) 0.144(5) 0.041(2) 0.005(3) 0.027(2) -0.008(3)
C75 0.0393(19) 0.084(3) 0.039(2) 0.0020(19) 0.0191(16) -0.0088(19)
C76 0.0352(16) 0.0418(18) 0.0273(15) 0.0059(13) 0.0124(13) 0.0025(13)
C77 0.050(2) 0.067(3) 0.0312(18) -0.0047(17) 0.0198(16) -0.0134(18)
C78 0.048(2) 0.114(4) 0.037(2) -0.018(2) 0.0171(18) -0.018(2)
C79 0.0324(15) 0.0258(14) 0.0368(17) 0.0098(12) 0.0139(13) 0.0016(12)
C80 0.0298(14) 0.0241(14) 0.0329(15) 0.0050(12) 0.0119(12) 0.0013(11)
C81 0.0399(17) 0.0223(14) 0.0416(18) 0.0054(13) 0.0179(14) 0.0017(12)
C82 0.0426(18) 0.0176(14) 0.054(2) -0.0023(13) 0.0197(16) -0.0012(12)
C83 0.0347(16) 0.0257(15) 0.0378(17) -0.0054(13) 0.0125(13) -0.0026(12)
C84 0.0225(13) 0.0227(13) 0.0354(16) -0.0023(11) 0.0107(12) -0.0018(10)
C85 0.0271(13) 0.0303(15) 0.0292(15) -0.0017(12) 0.0134(12) 0.0001(11)
C86 0.0262(14) 0.0330(15) 0.0342(16) -0.0044(12) 0.0145(12) 0.0014(12)
C87 0.0287(15) 0.0393(17) 0.0374(17) -0.0072(14) 0.0126(13) -0.0024(13)
C88 0.0268(15) 0.052(2) 0.0341(17) -0.0038(15) 0.0077(13) 0.0027(14)
C89 0.0305(15) 0.0432(18) 0.0345(17) 0.0042(14) 0.0138(13) 0.0049(13)
C90 0.0284(14) 0.0290(15) 0.0344(16) -0.0001(12) 0.0155(12) 0.0044(11)
C91 0.0347(15) 0.0296(15) 0.0282(15) 0.0020(12) 0.0166(12) 0.0026(12)
C92 0.0380(16) 0.0326(16) 0.0346(17) 0.0041(13) 0.0166(14) 0.0070(13)
C93 0.0500(19) 0.0268(15) 0.0375(17) 0.0059(13) 0.0194(15) 0.0079(14)
C94 0.0454(18) 0.0258(15) 0.0369(17) 0.0011(13) 0.0191(15) 0.0002(13)
C95 0.0368(15) 0.0257(14) 0.0318(15) 0.0013(12) 0.0181(13) 0.0012(12)
C96 0.0347(15) 0.0228(14) 0.0309(15) -0.0013(11) 0.0140(13) -0.0047(11)
C97 0.0309(14) 0.0240(13) 0.0297(15) -0.0020(11) 0.0158(12) -0.0052(11)
C98 0.0355(15) 0.0247(14) 0.0383(17) -0.0021(12) 0.0155(13) -0.0033(12)
C99 0.0344(15) 0.0272(15) 0.0376(17) -0.0075(13) 0.0155(13) -0.0076(12)
C100 0.0279(14) 0.0349(16) 0.0315(15) -0.0052(12) 0.0144(12) -0.0026(12)
C101 0.0330(15) 0.0258(14) 0.0350(16) -0.0046(12) 0.0180(13) -0.0008(12)
C102 0.0283(14) 0.0260(14) 0.0308(15) -0.0054(11) 0.0149(12) -0.0041(11)
C103 0.0335(17) 0.048(2) 0.050(2) -0.0112(17) 0.0094(15) -0.0020(15)
C104 0.0295(15) 0.047(2) 0.0402(18) -0.0029(15) 0.0112(14) 0.0050(14)
C105 0.0349(17) 0.055(2) 0.0404(19) 0.0030(16) 0.0123(15) 0.0049(15)
C106 0.0345(18) 0.089(3) 0.038(2) -0.009(2) 0.0122(16) -0.0048(19)
C107 0.078(3) 0.169(6) 0.052(3) -0.038(4) 0.030(3) -0.066(4)
C108 0.059(3) 0.146(5) 0.049(3) -0.024(3) 0.024(2) -0.048(3)
C109 0.077(3) 0.064(3) 0.043(2) -0.0181(19) 0.032(2) -0.032(2)
C110 0.073(3) 0.052(2) 0.039(2) -0.0030(17) 0.029(2) -0.012(2)
C111 0.047(2) 0.051(2) 0.041(2) 0.0035(17) 0.0080(16) -0.0079(17)
C112 0.0423(19) 0.047(2) 0.0397(19) -0.0037(16) 0.0099(15) -0.0052(16)
C113 0.047(2) 0.055(2) 0.0331(18) -0.0046(16) 0.0141(15) -0.0075(17)
C114 0.065(3) 0.080(3) 0.042(2) 0.020(2) 0.010(2) -0.019(2)
C115 0.0308(15) 0.0423(18) 0.0336(17) 0.0047(14) 0.0126(13) -0.0021(13)
C116 0.0361(17) 0.0439(19) 0.0393(18) 0.0108(15) 0.0103(14) -0.0093(14)
C117 0.0310(15) 0.0361(17) 0.0394(18) 0.0073(14) 0.0085(13) -0.0088(13)
C118 0.0232(13) 0.0281(14) 0.0364(16) 0.0065(12) 0.0103(12) 0.0010(11)
C119 0.0374(16) 0.0271(15) 0.0365(17) 0.0052(12) 0.0193(14) 0.0017(12)
C120 0.0376(16) 0.0330(16) 0.0385(17) -0.0005(13) 0.0188(14) -0.0044(13)
C121 0.0263(14) 0.0243(14) 0.0434(18) 0.0079(13) 0.0140(13) 0.0005(11)
C122 0.0237(13) 0.0231(14) 0.0441(18) 0.0003(12) 0.0150(13) -0.0020(11)
C123 0.0307(15) 0.0249(15) 0.056(2) 0.0009(14) 0.0196(15) 0.0002(12)
C124 0.0332(16) 0.0249(15) 0.061(2) -0.0088(15) 0.0183(16) -0.0031(12)
C125 0.0334(16) 0.0336(17) 0.0459(19) -0.0136(14) 0.0146(14) -0.0048(13)
C126 0.0235(13) 0.0296(15) 0.0395(17) -0.0033(13) 0.0146(12) -0.0013(11)
C127 0.0254(13) 0.0344(16) 0.0353(16) 0.0059(13) 0.0140(12) 0.0025(12)
C128 0.0339(16) 0.0373(17) 0.0410(18) 0.0097(14) 0.0202(14) 0.0062(13)
C129 0.0401(18) 0.050(2) 0.045(2) 0.0174(17) 0.0196(16) 0.0153(16)
C130 0.0356(17) 0.060(2) 0.0377(19) 0.0078(17) 0.0108(15) 0.0055(16)
C131 0.0330(16) 0.0437(19) 0.0354(17) 0.0020(14) 0.0119(14) -0.0033(14)
C132 0.0269(14) 0.0342(16) 0.0339(16) 0.0047(13) 0.0144(12) 0.0010(12)
C133 0.0298(14) 0.0323(15) 0.0335(16) 0.0000(12) 0.0160(13) -0.0006(12)
C134 0.0299(15) 0.0376(17) 0.0433(19) -0.0058(14) 0.0130(14) -0.0055(13)
C135 0.0378(17) 0.0269(16) 0.060(2) -0.0084(15) 0.0208(16) -0.0055(13)
C136 0.0335(16) 0.0264(15) 0.053(2) -0.0011(14) 0.0206(15) 0.0006(12)
C137 0.0301(14) 0.0276(14) 0.0353(16) -0.0011(12) 0.0162(13) 0.0000(12)
C138 0.0275(14) 0.0284(14) 0.0319(15) 0.0030(12) 0.0131(12) 0.0053(11)
C139 0.0273(13) 0.0290(14) 0.0286(15) -0.0021(12) 0.0135(12) 0.0002(11)
C140 0.0340(15) 0.0289(15) 0.0318(16) 0.0032(12) 0.0154(13) -0.0002(12)
C141 0.0346(16) 0.0403(18) 0.0295(16) 0.0065(13) 0.0107(13) 0.0001(13)
C142 0.0329(15) 0.0411(18) 0.0302(16) 0.0003(13) 0.0144(13) -0.0066(13)
C143 0.0338(15) 0.0302(15) 0.0341(16) -0.0003(12) 0.0181(13) -0.0044(12)
C144 0.0305(14) 0.0300(15) 0.0332(16) 0.0030(12) 0.0173(13) 0.0029(12)
C145 0.0450(19) 0.052(2) 0.0397(19) -0.0038(16) 0.0147(16) -0.0167(17)
C146 0.0447(10) 0.0505(11) 0.0396(10) 0.0015(8) 0.0174(8) 0.0030(9)
C147 0.0447(10) 0.0505(11) 0.0396(10) 0.0015(8) 0.0174(8) 0.0030(9)
C148 0.0447(10) 0.0505(11) 0.0396(10) 0.0015(8) 0.0174(8) 0.0030(9)
C149 0.0447(10) 0.0505(11) 0.0396(10) 0.0015(8) 0.0174(8) 0.0030(9)
C150 0.0447(10) 0.0505(11) 0.0396(10) 0.0015(8) 0.0174(8) 0.0030(9)
C151 0.0447(10) 0.0505(11) 0.0396(10) 0.0015(8) 0.0174(8) 0.0030(9)
C152 0.0447(10) 0.0505(11) 0.0396(10) 0.0015(8) 0.0174(8) 0.0030(9)
C153 0.0447(10) 0.0505(11) 0.0396(10) 0.0015(8) 0.0174(8) 0.0030(9)
C346 0.047(2) 0.062(3) 0.036(2) 0.003(2) 0.014(2) -0.004(2)
C347 0.047(2) 0.062(3) 0.036(2) 0.003(2) 0.014(2) -0.004(2)
C348 0.047(2) 0.062(3) 0.036(2) 0.003(2) 0.014(2) -0.004(2)
C349 0.047(2) 0.062(3) 0.036(2) 0.003(2) 0.014(2) -0.004(2)
C350 0.047(2) 0.062(3) 0.036(2) 0.003(2) 0.014(2) -0.004(2)
C351 0.047(2) 0.062(3) 0.036(2) 0.003(2) 0.014(2) -0.004(2)
C352 0.047(2) 0.062(3) 0.036(2) 0.003(2) 0.014(2) -0.004(2)
C353 0.047(2) 0.062(3) 0.036(2) 0.003(2) 0.014(2) -0.004(2)
C154 0.088(3) 0.067(3) 0.058(3) -0.017(2) 0.040(3) -0.037(3)
C155 0.047(2) 0.060(2) 0.041(2) -0.0178(18) 0.0165(17) -0.0153(18)
C156 0.103(4) 0.109(4) 0.063(3) -0.005(3) 0.054(3) 0.028(3)
C157 0.0342(17) 0.067(3) 0.043(2) -0.0232(18) 0.0181(15) -0.0097(16)
C158 0.043(2) 0.088(3) 0.048(2) -0.021(2) 0.0224(18) 0.010(2)
C159 0.0324(17) 0.077(3) 0.050(2) -0.014(2) 0.0150(16) 0.0096(18)
C160 0.0326(16) 0.0377(17) 0.0435(19) -0.0142(14) 0.0168(14) -0.0042(13)
C161 0.065(3) 0.066(3) 0.051(2) 0.001(2) 0.036(2) 0.024(2)
C162 0.049(2) 0.075(3) 0.047(2) 0.001(2) 0.0243(18) 0.021(2)
C163 0.0396(17) 0.0291(16) 0.057(2) -0.0142(15) 0.0216(16) -0.0051(14)
C164 0.0424(18) 0.0272(16) 0.063(2) -0.0023(15) 0.0289(17) -0.0011(14)
C165 0.070(3) 0.0267(17) 0.081(3) -0.0043(18) 0.044(2) -0.0032(17)
C166 0.092(3) 0.0312(19) 0.088(3) 0.015(2) 0.055(3) 0.005(2)
C167 0.072(3) 0.038(2) 0.071(3) 0.0188(19) 0.044(2) 0.0120(19)
C168 0.0347(16) 0.0329(16) 0.050(2) 0.0103(14) 0.0232(15) 0.0083(13)
C169 0.0347(15) 0.0299(15) 0.0251(14) -0.0005(11) 0.0133(12) -0.0053(12)
C170 0.0476(19) 0.0319(16) 0.0291(16) -0.0010(13) 0.0113(14) -0.0039(14)
C171 0.068(2) 0.0309(17) 0.0395(19) -0.0088(15) 0.0163(18) -0.0065(16)
C172 0.059(2) 0.048(2) 0.0345(19) -0.0110(16) 0.0103(17) -0.0156(18)
C173 0.0422(19) 0.052(2) 0.0328(18) -0.0027(16) 0.0068(15) -0.0046(16)
C174 0.0361(16) 0.0385(17) 0.0345(17) -0.0037(14) 0.0125(14) -0.0025(14)
C175 0.0298(14) 0.0287(15) 0.0238(14) -0.0032(11) 0.0063(11) -0.0023(11)
C176 0.0450(18) 0.0351(17) 0.0358(17) 0.0024(14) 0.0180(15) 0.0053(14)
C177 0.052(2) 0.0379(18) 0.0399(19) -0.0004(15) 0.0140(16) 0.0133(16)
C178 0.051(2) 0.0301(16) 0.0279(16) 0.0017(13) 0.0020(14) 0.0005(14)
C179 0.0381(17) 0.0378(17) 0.0285(16) 0.0035(13) 0.0049(13) -0.0085(14)
C180 0.0299(14) 0.0335(16) 0.0282(15) 0.0005(12) 0.0074(12) -0.0023(12)
C181 0.0340(15) 0.0206(13) 0.0271(14) 0.0011(11) 0.0137(12) -0.0016(11)
C182 0.0398(17) 0.0312(16) 0.0340(16) -0.0026(13) 0.0177(14) -0.0009(13)
C183 0.0473(19) 0.0344(17) 0.050(2) 0.0023(15) 0.0296(17) 0.0066(14)
C184 0.0332(16) 0.0305(16) 0.053(2) 0.0086(15) 0.0178(15) 0.0068(13)
C185 0.0338(15) 0.0253(14) 0.0354(17) 0.0075(12) 0.0070(13) 0.0032(12)
C186 0.0353(15) 0.0215(13) 0.0307(15) 0.0016(11) 0.0129(13) -0.0010(11)
C187 0.0268(13) 0.0295(15) 0.0288(15) 0.0000(12) 0.0123(12) 0.0015(11)
C188 0.0348(15) 0.0319(16) 0.0341(16) -0.0013(13) 0.0168(13) -0.0014(12)
C189 0.0361(16) 0.0418(18) 0.0299(16) -0.0052(13) 0.0157(13) 0.0006(13)
C190 0.0371(16) 0.049(2) 0.0349(17) 0.0026(15) 0.0218(14) 0.0020(14)
C191 0.0398(17) 0.0408(18) 0.0432(19) 0.0022(15) 0.0239(15) -0.0059(14)
C192 0.0332(15) 0.0321(16) 0.0324(16) -0.0006(13) 0.0150(13) -0.0007(12)
C193 0.0362(16) 0.0337(16) 0.0356(17) 0.0004(13) 0.0152(14) -0.0010(13)
C194 0.0507(19) 0.0329(17) 0.0372(18) -0.0026(14) 0.0223(15) -0.0096(14)
C195 0.051(2) 0.0388(18) 0.0406(19) -0.0048(15) 0.0246(16) -0.0076(15)
C196 0.0427(18) 0.0430(19) 0.0349(17) 0.0029(14) 0.0197(15) 0.0009(15)
C197 0.050(2) 0.0364(18) 0.047(2) 0.0038(15) 0.0282(17) -0.0025(15)
C198 0.0455(18) 0.0346(17) 0.0421(19) -0.0068(14) 0.0229(16) -0.0062(14)
C199 0.0380(17) 0.0416(18) 0.0362(17) -0.0003(14) 0.0163(14) -0.0044(14)
C200 0.0429(18) 0.0251(15) 0.0422(19) 0.0074(13) 0.0140(15) -0.0010(13)
C201 0.0382(18) 0.0364(18) 0.056(2) 0.0126(17) 0.0080(17) -0.0039(15)
C202 0.038(2) 0.082(3) 0.066(3) 0.019(2) 0.023(2) 0.006(2)
C203 0.049(2) 0.133(5) 0.061(3) -0.006(3) 0.031(2) 0.016(3)
C204 0.039(2) 0.102(4) 0.048(2) -0.013(2) 0.0161(18) 0.006(2)
C205 0.0362(16) 0.0392(17) 0.0312(16) -0.0021(13) 0.0139(13) 0.0012(13)
C206 0.0382(19) 0.042(2) 0.058(2) -0.0077(18) 0.0004(17) 0.0075(15)
C207 0.057(2) 0.036(2) 0.068(3) -0.0010(19) 0.005(2) 0.0010(18)
C208 0.0419(19) 0.054(2) 0.0368(19) 0.0004(16) 0.0082(15) -0.0128(16)
C209 0.0328(16) 0.064(2) 0.0309(17) -0.0010(16) 0.0122(14) -0.0005(16)
C210 0.0392(17) 0.0446(19) 0.0337(17) -0.0005(14) 0.0153(14) 0.0049(14)
C211 0.0413(17) 0.0391(18) 0.0314(16) -0.0039(14) 0.0150(14) -0.0048(14)
C212 0.0411(18) 0.052(2) 0.0347(18) -0.0081(15) 0.0150(15) -0.0097(16)
C213 0.055(2) 0.054(2) 0.0345(19) 0.0001(16) 0.0169(17) -0.0134(18)
C214 0.069(3) 0.048(2) 0.0341(19) 0.0049(16) 0.0176(18) -0.0064(19)
C215 0.072(3) 0.052(2) 0.046(2) 0.0091(18) 0.029(2) 0.015(2)
C216 0.067(2) 0.051(2) 0.041(2) 0.0072(17) 0.0323(19) 0.0100(19)
C217 0.0413(16) 0.0247(14) 0.0344(16) 0.0025(12) 0.0196(14) 0.0015(12)
C218 0.0413(18) 0.0338(18) 0.067(3) 0.0186(17) 0.0232(18) 0.0045(15)
C219 0.042(2) 0.046(2) 0.068(3) 0.0154(19) 0.0173(19) 0.0064(17)
C220 0.060(2) 0.0338(18) 0.044(2) 0.0108(15) 0.0197(18) 0.0131(16)
C221 0.063(2) 0.0238(15) 0.0405(19) -0.0011(14) 0.0186(17) -0.0001(15)
C222 0.0494(19) 0.0239(15) 0.0331(16) 0.0006(12) 0.0132(14) -0.0034(13)
C223 0.0377(16) 0.0183(13) 0.0378(16) -0.0025(12) 0.0197(13) -0.0015(11)
C224 0.0435(17) 0.0261(15) 0.0391(17) -0.0033(13) 0.0222(15) -0.0032(13)
C225 0.050(2) 0.0328(17) 0.055(2) -0.0074(15) 0.0353(18) -0.0113(15)
C226 0.0378(17) 0.0300(16) 0.057(2) -0.0117(15) 0.0241(16) -0.0102(13)
C227 0.0390(17) 0.0269(15) 0.0414(18) -0.0097(13) 0.0170(14) -0.0061(13)
C228 0.0391(16) 0.0201(13) 0.0361(16) -0.0032(12) 0.0201(13) 0.0001(11)
C229 0.0296(14) 0.0232(14) 0.0351(16) 0.0063(12) 0.0083(12) 0.0030(11)
C230 0.0373(16) 0.0277(15) 0.0284(15) 0.0042(12) 0.0080(13) 0.0023(12)
C231 0.053(2) 0.0336(17) 0.0289(16) 0.0023(13) 0.0053(15) 0.0044(15)
C232 0.054(2) 0.0304(17) 0.0358(19) 0.0019(14) -0.0047(16) -0.0006(15)
C233 0.0395(18) 0.0325(18) 0.059(2) 0.0078(17) 0.0047(17) -0.0076(14)
C234 0.0386(17) 0.0292(16) 0.056(2) 0.0045(15) 0.0180(16) -0.0007(13)
C235 0.0289(14) 0.0287(15) 0.0401(17) 0.0055(13) 0.0174(13) 0.0005(12)
C236 0.0407(17) 0.0359(17) 0.052(2) 0.0142(15) 0.0300(16) 0.0114(14)
C237 0.0345(16) 0.047(2) 0.051(2) 0.0182(16) 0.0238(16) 0.0077(14)
C238 0.0267(14) 0.053(2) 0.0355(17) 0.0059(15) 0.0153(13) 0.0020(14)
C239 0.0349(16) 0.0371(17) 0.0441(19) -0.0025(14) 0.0199(15) 0.0011(13)
C240 0.0374(16) 0.0273(15) 0.0405(18) 0.0030(13) 0.0174(14) -0.0008(12)
C241 0.055(2) 0.0421(19) 0.0343(18) -0.0008(15) 0.0154(16) -0.0139(16)
C242 0.063(3) 0.052(2) 0.049(2) -0.0012(19) 0.010(2) -0.018(2)
C243 0.077(3) 0.076(3) 0.053(3) 0.000(2) -0.004(2) -0.030(3)
C244 0.108(4) 0.052(3) 0.055(3) -0.014(2) 0.010(3) -0.030(3)
C245 0.113(4) 0.046(2) 0.045(2) -0.0074(19) 0.025(3) -0.016(2)
C246 0.078(3) 0.042(2) 0.038(2) -0.0036(16) 0.0219(19) -0.0112(19)
C247 0.0406(17) 0.0272(15) 0.049(2) 0.0044(14) 0.0202(15) 0.0010(13)
C248 0.055(2) 0.042(2) 0.050(2) 0.0040(17) 0.0251(18) 0.0055(17)
C249 0.053(2) 0.048(2) 0.074(3) 0.013(2) 0.035(2) 0.0183(18)
C250 0.042(2) 0.046(2) 0.072(3) 0.020(2) 0.021(2) 0.0155(17)
C251 0.0429(19) 0.0333(18) 0.053(2) 0.0105(16) 0.0116(17) 0.0044(14)
C252 0.0408(17) 0.0263(15) 0.0464(19) 0.0066(14) 0.0173(15) 0.0015(13)
C253 0.0305(15) 0.0398(18) 0.0337(17) -0.0004(14) 0.0073(13) -0.0066(13)
C254 0.0366(17) 0.050(2) 0.0384(19) 0.0053(16) 0.0120(15) -0.0021(15)
C255 0.046(2) 0.065(3) 0.042(2) 0.0149(18) 0.0136(17) -0.0053(18)
C256 0.048(2) 0.055(2) 0.041(2) 0.0132(18) 0.0031(17) -0.0072(18)
C257 0.046(2) 0.050(2) 0.053(2) 0.0064(18) 0.0091(18) 0.0057(17)
C258 0.0395(18) 0.047(2) 0.046(2) 0.0069(16) 0.0155(16) -0.0004(15)
C259 0.0283(14) 0.0361(17) 0.0362(17) 0.0057(13) 0.0081(13) -0.0006(12)
C260 0.0325(16) 0.0433(19) 0.046(2) -0.0014(15) 0.0154(15) -0.0099(14)
C261 0.0314(16) 0.047(2) 0.045(2) -0.0059(16) 0.0138(15) -0.0050(14)
C262 0.0327(16) 0.053(2) 0.044(2) 0.0078(16) 0.0182(15) 0.0031(15)
C263 0.0420(18) 0.0367(18) 0.061(2) 0.0062(17) 0.0278(18) -0.0034(15)
C264 0.0353(16) 0.0309(16) 0.0469(19) 0.0017(14) 0.0143(15) -0.0014(13)
C265 0.1480(16) 0.0853(14) 0.0893(11) -0.0126(10) 0.0252(10) -0.0378(12)
C365 0.1480(16) 0.0853(14) 0.0893(11) -0.0126(10) 0.0252(10) -0.0378(12)
B1 0.0312(16) 0.0269(16) 0.0241(16) -0.0018(13) 0.0105(13) -0.0019(13)
B2 0.0361(18) 0.0354(19) 0.0348(19) -0.0013(15) 0.0148(15) -0.0016(15)
B3 0.0337(17) 0.0229(15) 0.0380(19) 0.0040(13) 0.0172(15) 0.0008(13)
B4 0.0371(19) 0.0357(19) 0.0325(19) -0.0014(15) 0.0101(15) -0.0063(15)
N1 0.0246(11) 0.0200(11) 0.0291(12) -0.0021(9) 0.0076(10) 0.0002(9)
N2 0.0263(11) 0.0208(11) 0.0308(13) -0.0042(10) 0.0108(10) 0.0002(9)
N3 0.052(4) 0.049(3) 0.0293(18) -0.0052(18) 0.013(3) 0.000(3)
N3B 0.052(4) 0.049(3) 0.0293(18) -0.0052(18) 0.013(3) 0.000(3)
N4 0.0290(13) 0.0504(18) 0.0371(15) -0.0047(13) 0.0060(12) 0.0021(12)
N5 0.0262(11) 0.0242(11) 0.0260(12) -0.0001(9) 0.0119(10) 0.0025(9)
N6 0.0287(11) 0.0205(11) 0.0262(12) -0.0016(9) 0.0131(10) 0.0011(9)
N7 0.0254(11) 0.0220(11) 0.0251(12) -0.0012(9) 0.0114(9) -0.0018(9)
N8 0.0258(11) 0.0241(11) 0.0246(12) -0.0017(9) 0.0107(9) -0.0030(9)
N9 0.0292(13) 0.0350(14) 0.0322(14) 0.0011(11) 0.0059(11) -0.0017(11)
N10 0.057(2) 0.058(3) 0.034(2) -0.004(3) 0.0241(19) -0.003(3)
N10B 0.057(2) 0.058(3) 0.034(2) -0.004(3) 0.0241(19) -0.003(3)
N11 0.0307(12) 0.0298(13) 0.0271(12) 0.0034(10) 0.0111(10) 0.0001(10)
N12 0.0271(11) 0.0214(11) 0.0312(13) 0.0018(10) 0.0115(10) -0.0012(9)
N13 0.0334(13) 0.0245(12) 0.0296(13) 0.0013(10) 0.0158(11) 0.0006(10)
N14 0.0311(12) 0.0255(12) 0.0274(12) -0.0002(10) 0.0144(10) -0.0029(10)
N15 0.0282(13) 0.0382(15) 0.0414(16) -0.0067(12) 0.0100(12) -0.0003(11)
N16 0.0445(16) 0.059(2) 0.0328(15) 0.0073(14) 0.0133(13) -0.0123(14)
N17 0.0235(11) 0.0264(12) 0.0342(13) 0.0062(10) 0.0106(10) 0.0001(9)
N18 0.0237(11) 0.0251(12) 0.0361(14) 0.0008(10) 0.0127(10) -0.0003(9)
N19 0.0266(12) 0.0279(12) 0.0304(13) -0.0006(10) 0.0128(10) 0.0002(10)
N20 0.0280(12) 0.0252(12) 0.0298(13) -0.0005(10) 0.0141(10) 0.0005(9)
N21 0.0397(15) 0.0470(17) 0.0337(15) 0.0059(13) 0.0044(12) -0.0129(13)
N22 0.0425(17) 0.096(3) 0.0417(18) -0.0218(18) 0.0200(15) 0.0006(18)
N23 0.0309(13) 0.0338(14) 0.0413(15) -0.0101(12) 0.0156(12) -0.0029(11)
N24 0.0311(13) 0.0250(12) 0.0481(16) 0.0025(11) 0.0199(12) 0.0025(10)
O1 0.082(2) 0.093(3) 0.062(2) 0.003(2) 0.0353(19) 0.012(2)
O2 0.082(2) 0.093(3) 0.062(2) 0.003(2) 0.0353(19) 0.012(2)
O1B 0.082(2) 0.093(3) 0.062(2) 0.003(2) 0.0353(19) 0.012(2)
O2B 0.082(2) 0.093(3) 0.062(2) 0.003(2) 0.0353(19) 0.012(2)
O3 0.0456(15) 0.095(2) 0.0480(16) 0.0074(16) 0.0182(13) 0.0035(15)
O4 0.0705(17) 0.086(2) 0.0571(18) -0.005(2) 0.0226(13) -0.001(2)
O5 0.0705(17) 0.086(2) 0.0571(18) -0.005(2) 0.0226(13) -0.001(2)
O6 0.0705(17) 0.086(2) 0.0571(18) -0.005(2) 0.0226(13) -0.001(2)
O4B 0.0705(17) 0.086(2) 0.0571(18) -0.005(2) 0.0226(13) -0.001(2)
O5B 0.0705(17) 0.086(2) 0.0571(18) -0.005(2) 0.0226(13) -0.001(2)
O6B 0.0705(17) 0.086(2) 0.0571(18) -0.005(2) 0.0226(13) -0.001(2)
O7 0.0408(15) 0.138(3) 0.0435(17) -0.0242(19) 0.0092(13) -0.0121(18)
O8 0.0710(19) 0.079(2) 0.0420(15) -0.0144(14) 0.0296(14) -0.0288(16)
O9 0.0586(16) 0.0529(16) 0.0307(12) 0.0028(11) 0.0139(12) -0.0106(13)
O10 0.0471(11) 0.0579(12) 0.0367(10) 0.0013(9) 0.0181(8) -0.0057(9)
O11 0.0471(11) 0.0579(12) 0.0367(10) 0.0013(9) 0.0181(8) -0.0057(9)
O12 0.0471(11) 0.0579(12) 0.0367(10) 0.0013(9) 0.0181(8) -0.0057(9)
O10B 0.0471(11) 0.0579(12) 0.0367(10) 0.0013(9) 0.0181(8) -0.0057(9)
O11B 0.0471(11) 0.0579(12) 0.0367(10) 0.0013(9) 0.0181(8) -0.0057(9)
O12B 0.0471(11) 0.0579(12) 0.0367(10) 0.0013(9) 0.0181(8) -0.0057(9)
Cl1 0.1480(16) 0.0853(14) 0.0893(11) -0.0126(10) 0.0252(10) -0.0378(12)
Cl2 0.1480(16) 0.0853(14) 0.0893(11) -0.0126(10) 0.0252(10) -0.0378(12)
Cl1B 0.1480(16) 0.0853(14) 0.0893(11) -0.0126(10) 0.0252(10) -0.0378(12)
Cl2B 0.1480(16) 0.0853(14) 0.0893(11) -0.0126(10) 0.0252(10) -0.0378(12)
Ag1 0.02921(11) 0.01885(10) 0.03197(11) -0.00426(8) 0.01035(9) -0.00363(8)
Ag2 0.03289(11) 0.02239(10) 0.02901(11) 0.00448(8) 0.01164(9) 0.00082(8)
Ag3 0.03467(12) 0.02324(11) 0.03447(12) 0.00661(9) 0.01394(10) 0.00400(9)
Ag4 0.03381(12) 0.02391(11) 0.03382(12) -0.00438(9) 0.01186(10) -0.00106(9)
Cl3 0.084(3) 0.057(2) 0.093(3) 0.000(2) 0.041(2) -0.004(2)
Cl4 0.074(3) 0.100(4) 0.086(3) 0.010(3) 0.034(3) -0.008(3)
C266 0.088(12) 0.056(10) 0.069(11) -0.008(8) 0.021(9) -0.005(8)

loop_
_atom_type_symbol
_atom_type_description
_atom_type_scat_dispersion_real
_atom_type_scat_dispersion_imag
_atom_type_scat_source
C C 0.0033 0.0016 'International Tables Vol C Tables 4.2.6.8 and 6.1.1.4'
H H 0.0000 0.0000 'International Tables Vol C Tables 4.2.6.8 and 6.1.1.4'
B B 0.0013 0.0007 'International Tables Vol C Tables 4.2.6.8 and 6.1.1.4'
N N 0.0061 0.0033 'International Tables Vol C Tables 4.2.6.8 and 6.1.1.4'
O O 0.0106 0.0060 'International Tables Vol C Tables 4.2.6.8 and 6.1.1.4'
Cl Cl 0.1484 0.1585 'International Tables Vol C Tables 4.2.6.8 and 6.1.1.4'
Ag Ag -0.8971 1.1015 'International Tables Vol C Tables 4.2.6.8 and 6.1.1.4'

loop_
_geom_angle_atom_site_label_1
_geom_angle_atom_site_label_2
_geom_angle_atom_site_label_3
_geom_angle
_geom_angle_site_symmetry_1
_geom_angle_site_symmetry_3
_geom_angle_publ_flag
C6 C1 C2 121.4(3) . . ?
C6 C1 H1 119.3 . . ?
C2 C1 H1 119.3 . . ?
C3 C2 C1 118.5(3) . . ?
C3 C2 C42 121.7(3) . . ?
C1 C2 C42 119.8(3) . . ?
C4 C3 C2 120.6(3) . . ?
C4 C3 H3 119.7 . . ?
C2 C3 H3 119.7 . . ?
C3 C4 C5 120.3(3) . . ?
C3 C4 H4 119.8 . . ?
C5 C4 H4 119.8 . . ?
C4 C5 C6 120.0(3) . . ?
C4 C5 H5 120.0 . . ?
C6 C5 H5 120.0 . . ?
C1 C6 C5 119.1(3) . . ?
C1 C6 C7 119.1(3) . . ?
C5 C6 C7 121.8(3) . . ?
N1 C7 C8 122.3(3) . . ?
N1 C7 C6 116.8(3) . . ?
C8 C7 C6 120.9(3) . . ?
C9 C8 C7 119.2(3) . . ?
C9 C8 H8 120.4 . . ?
C7 C8 H8 120.4 . . ?
C8 C9 C10 118.8(3) . . ?
C8 C9 H9 120.6 . . ?
C10 C9 H9 120.6 . . ?
C9 C10 C11 119.0(3) . . ?
C9 C10 H10 120.5 . . ?
C11 C10 H10 120.5 . . ?
N1 C11 C10 122.7(3) . . ?
N1 C11 C12 118.6(3) . . ?
C10 C11 C12 118.6(3) . . ?
N2 C12 C11 123.1(3) . . ?
N2 C12 H12 118.4 . . ?
C11 C12 H12 118.4 . . ?
C18 C13 C14 117.5(3) . . ?
C18 C13 N2 118.5(3) . . ?
C14 C13 N2 123.9(3) . . ?
C15 C14 C13 121.8(3) . . ?
C15 C14 H14 119.1 . . ?
C13 C14 H14 119.1 . . ?
C14 C15 C16 121.0(3) . . ?
C14 C15 H15 119.5 . . ?
C16 C15 H15 119.5 . . ?
N3 C16 C15 122.0(4) . . ?
N3 C16 C17 119.8(4) . . ?
C15 C16 C17 117.1(3) . . ?
C15 C16 N3B 117.9(5) . . ?
C17 C16 N3B 122.8(6) . . ?
C18 C17 C16 121.3(4) . . ?
C18 C17 H17 119.3 . . ?
C16 C17 H17 119.3 . . ?
C13 C18 C17 121.3(3) . . ?
C13 C18 H18 119.3 . . ?
C17 C18 H18 119.3 . . ?
N3 C19 H19A 109.5 . . ?
N3 C19 H19B 109.5 . . ?
H19A C19 H19B 109.5 . . ?
N3 C19 H19C 109.5 . . ?
H19A C19 H19C 109.5 . . ?
H19B C19 H19C 109.5 . . ?
N3 C20 C21 116.9(13) . . ?
N3 C20 H20A 108.1 . . ?
C21 C20 H20A 108.1 . . ?
N3 C20 H20B 108.1 . . ?
C21 C20 H20B 108.1 . . ?
H20A C20 H20B 107.3 . . ?
C20 C21 C22 108.6(9) . . ?
C20 C21 H21A 110.0 . . ?
C22 C21 H21A 110.0 . . ?
C20 C21 H21B 110.0 . . ?
C22 C21 H21B 110.0 . . ?
H21A C21 H21B 108.3 . . ?
O1 C22 C21 109.0(7) . . ?
O1 C22 H22A 109.9 . . ?
C21 C22 H22A 109.9 . . ?
O1 C22 H22B 109.9 . . ?
C21 C22 H22B 109.9 . . ?
H22A C22 H22B 108.3 . . ?
O1 C23 C24 109.0(8) . . ?
O1 C23 H23A 109.9 . . ?
C24 C23 H23A 109.9 . . ?
O1 C23 H23B 109.9 . . ?
C24 C23 H23B 109.9 . . ?
H23A C23 H23B 108.3 . . ?
O2 C24 C23 112.0(7) . . ?
O2 C24 H24A 109.2 . . ?
C23 C24 H24A 109.2 . . ?
O2 C24 H24B 109.2 . . ?
C23 C24 H24B 109.2 . . ?
H24A C24 H24B 107.9 . . ?
O2 C25 C26 104.4(9) . . ?
O2 C25 H25A 110.9 . . ?
C26 C25 H25A 110.9 . . ?
O2 C25 H25B 110.9 . . ?
C26 C25 H25B 110.9 . . ?
H25A C25 H25B 108.9 . . ?
O3 C26 C25 105.0(9) . . ?
O3 C26 H26A 110.7 . . ?
C25 C26 H26A 110.7 . . ?
O3 C26 H26B 110.7 . . ?
C25 C26 H26B 110.7 . . ?
H26A C26 H26B 108.8 . . ?
N3B C19B H19D 109.5 . . ?
N3B C19B H19E 109.5 . . ?
H19D C19B H19E 109.5 . . ?
N3B C19B H19F 109.5 . . ?
H19D C19B H19F 109.5 . . ?
H19E C19B H19F 109.5 . . ?
N3B C20B C21B 113.4(11) . . ?
N3B C20B H20C 108.9 . . ?
C21B C20B H20C 108.9 . . ?
N3B C20B H20D 108.9 . . ?
C21B C20B H20D 108.9 . . ?
H20C C20B H20D 107.7 . . ?
C20B C21B C22B 115.3(12) . . ?
C20B C21B H21C 108.5 . . ?
C22B C21B H21C 108.5 . . ?
C20B C21B H21D 108.5 . . ?
C22B C21B H21D 108.5 . . ?
H21C C21B H21D 107.5 . . ?
O1B C22B C21B 114.7(11) . . ?
O1B C22B H22C 108.6 . . ?
C21B C22B H22C 108.6 . . ?
O1B C22B H22D 108.6 . . ?
C21B C22B H22D 108.6 . . ?
H22C C22B H22D 107.6 . . ?
C24B C23B O1B 115.5(12) . . ?
C24B C23B H23C 108.4 . . ?
O1B C23B H23C 108.4 . . ?
C24B C23B H23D 108.4 . . ?
O1B C23B H23D 108.4 . . ?
H23C C23B H23D 107.5 . . ?
C23B C24B O2B 115.6(11) . . ?
C23B C24B H24C 108.4 . . ?
O2B C24B H24C 108.4 . . ?
C23B C24B H24D 108.4 . . ?
O2B C24B H24D 108.4 . . ?
H24C C24B H24D 107.4 . . ?
O2B C25B C26B 93.0(13) . . ?
O2B C25B H25C 113.1 . . ?
C26B C25B H25C 113.1 . . ?
O2B C25B H25D 113.1 . . ?
C26B C25B H25D 113.1 . . ?
H25C C25B H25D 110.5 . . ?
O3 C26B C25B 120.7(16) . . ?
O3 C26B H26C 107.2 . . ?
C25B C26B H26C 107.2 . . ?
O3 C26B H26D 107.2 . . ?
C25B C26B H26D 107.2 . . ?
H26C C26B H26D 106.8 . . ?
O3 C27 C28 107.8(3) . . ?
O3 C27 H27A 110.1 . . ?
C28 C27 H27A 110.1 . . ?
O3 C27 H27B 110.1 . . ?
C28 C27 H27B 110.1 . . ?
H27A C27 H27B 108.5 . . ?
C27 C28 C29 113.3(4) . . ?
C27 C28 H28A 108.9 . . ?
C29 C28 H28A 108.9 . . ?
C27 C28 H28B 108.9 . . ?
C29 C28 H28B 108.9 . . ?
H28A C28 H28B 107.7 . . ?
N4 C29 C28 114.4(3) . . ?
N4 C29 H29A 108.7 . . ?
C28 C29 H29A 108.7 . . ?
N4 C29 H29B 108.7 . . ?
C28 C29 H29B 108.7 . . ?
H29A C29 H29B 107.6 . . ?
N4 C30 H30A 109.5 . . ?
N4 C30 H30B 109.5 . . ?
H30A C30 H30B 109.5 . . ?
N4 C30 H30C 109.5 . . ?
H30A C30 H30C 109.5 . . ?
H30B C30 H30C 109.5 . . ?
N4 C31 C32 121.8(3) . . ?
N4 C31 C36 121.2(3) . . ?
C32 C31 C36 117.0(3) . . ?
C33 C32 C31 121.6(3) . . ?
C33 C32 H32 119.2 . . ?
C31 C32 H32 119.2 . . ?
C32 C33 C34 120.9(3) . . ?
C32 C33 H33 119.5 . . ?
C34 C33 H33 119.5 . . ?
C35 C34 C33 117.6(3) . . ?
C35 C34 N5 117.3(2) . . ?
C33 C34 N5 125.2(3) . . ?
C36 C35 C34 122.2(3) . . ?
C36 C35 H35 118.9 . . ?
C34 C35 H35 118.9 . . ?
C35 C36 C31 120.7(3) . . ?
C35 C36 H36 119.7 . . ?
C31 C36 H36 119.7 . . ?
N5 C37 C38 122.4(3) . . ?
N5 C37 H37 118.8 . . ?
C38 C37 H37 118.8 . . ?
N6 C38 C39 122.5(3) . . ?
N6 C38 C37 118.2(2) . . ?
C39 C38 C37 119.3(3) . . ?
C40 C39 C38 118.7(3) . . ?
C40 C39 H39 120.7 . . ?
C38 C39 H39 120.7 . . ?
C41 C40 C39 119.4(3) . . ?
C41 C40 H40 120.3 . . ?
C39 C40 H40 120.3 . . ?
C40 C41 C42 119.2(3) . . ?
C40 C41 H41 120.4 . . ?
C42 C41 H41 120.4 . . ?
N6 C42 C41 121.6(3) . . ?
N6 C42 C2 117.3(2) . . ?
C41 C42 C2 121.1(3) . . ?
C48 C43 C44 121.6(3) . . ?
C48 C43 H43 119.2 . . ?
C44 C43 H43 119.2 . . ?
C43 C44 C45 118.8(3) . . ?
C43 C44 C84 119.3(3) . . ?
C45 C44 C84 121.9(3) . . ?
C46 C45 C44 119.9(3) . . ?
C46 C45 H45 120.0 . . ?
C44 C45 H45 120.0 . . ?
C47 C46 C45 120.8(3) . . ?
C47 C46 H46 119.6 . . ?
C45 C46 H46 119.6 . . ?
C46 C47 C48 120.3(3) . . ?
C46 C47 H47 119.9 . . ?
C48 C47 H47 119.9 . . ?
C43 C48 C47 118.6(3) . . ?
C43 C48 C49 119.3(2) . . ?
C47 C48 C49 122.1(3) . . ?
N7 C49 C50 121.9(3) . . ?
N7 C49 C48 116.6(2) . . ?
C50 C49 C48 121.5(3) . . ?
C51 C50 C49 119.2(3) . . ?
C51 C50 H50 120.4 . . ?
C49 C50 H50 120.4 . . ?
C50 C51 C52 119.2(3) . . ?
C50 C51 H51 120.4 . . ?
C52 C51 H51 120.4 . . ?
C51 C52 C53 118.7(3) . . ?
C51 C52 H52 120.7 . . ?
C53 C52 H52 120.7 . . ?
N7 C53 C52 122.3(3) . . ?
N7 C53 C54 117.7(2) . . ?
C52 C53 C54 120.0(2) . . ?
N8 C54 C53 121.8(3) . . ?
N8 C54 H54 119.1 . . ?
C53 C54 H54 119.1 . . ?
C60 C55 C56 117.4(3) . . ?
C60 C55 N8 116.6(2) . . ?
C56 C55 N8 125.9(3) . . ?
C57 C56 C55 120.9(3) . . ?
C57 C56 H56 119.6 . . ?
C55 C56 H56 119.6 . . ?
C56 C57 C58 121.7(3) . . ?
C56 C57 H57 119.2 . . ?
C58 C57 H57 119.2 . . ?
N9 C58 C57 122.6(3) . . ?
N9 C58 C59 120.5(3) . . ?
C57 C58 C59 116.9(3) . . ?
C60 C59 C58 120.5(3) . . ?
C60 C59 H59 119.7 . . ?
C58 C59 H59 119.7 . . ?
C55 C60 C59 122.5(3) . . ?
C55 C60 H60 118.7 . . ?
C59 C60 H60 118.7 . . ?
N9 C61 H61A 109.5 . . ?
N9 C61 H61B 109.5 . . ?
H61A C61 H61B 109.5 . . ?
N9 C61 H61C 109.5 . . ?
H61A C61 H61C 109.5 . . ?
H61B C61 H61C 109.5 . . ?
C63B C62 N9 118.1(6) . . ?
N9 C62 C63 111.7(4) . . ?
N9 C62 H62A 109.3 . . ?
C63 C62 H62A 109.3 . . ?
N9 C62 H62B 109.3 . . ?
C63 C62 H62B 109.3 . . ?
H62A C62 H62B 107.9 . . ?
C64 C63 C62 112.5(7) . . ?
C64 C63 H63A 109.1 . . ?
C62 C63 H63A 109.1 . . ?
C64 C63 H63B 109.1 . . ?
C62 C63 H63B 109.1 . . ?
H63A C63 H63B 107.8 . . ?
O4 C64 C63 106.2(7) . . ?
O4 C64 H64A 110.5 . . ?
C63 C64 H64A 110.5 . . ?
O4 C64 H64B 110.5 . . ?
C63 C64 H64B 110.5 . . ?
H64A C64 H64B 108.7 . . ?
O4 C65 C66 107.3(7) . . ?
O4 C65 H65A 110.3 . . ?
C66 C65 H65A 110.3 . . ?
O4 C65 H65B 110.3 . . ?
C66 C65 H65B 110.3 . . ?
H65A C65 H65B 108.5 . . ?
O5 C66 C65 106.6(7) . . ?
O5 C66 H66A 110.4 . . ?
C65 C66 H66A 110.4 . . ?
O5 C66 H66B 110.4 . . ?
C65 C66 H66B 110.4 . . ?
H66A C66 H66B 108.6 . . ?
O5 C67 C68 109.8(6) . . ?
O5 C67 H67A 109.7 . . ?
C68 C67 H67A 109.7 . . ?
O5 C67 H67B 109.7 . . ?
C68 C67 H67B 109.7 . . ?
H67A C67 H67B 108.2 . . ?
O6 C68 C67 114.5(7) . . ?
O6 C68 H68A 108.6 . . ?
C67 C68 H68A 108.6 . . ?
O6 C68 H68B 108.6 . . ?
C67 C68 H68B 108.6 . . ?
H68A C68 H68B 107.6 . . ?
O6 C69 C70 108.6(6) . . ?
O6 C69 H69A 110.0 . . ?
C70 C69 H69A 110.0 . . ?
O6 C69 H69B 110.0 . . ?
C70 C69 H69B 110.0 . . ?
H69A C69 H69B 108.4 . . ?
C71 C70 C69 112.0(7) . . ?
C71 C70 H70A 109.2 . . ?
C69 C70 H70A 109.2 . . ?
C71 C70 H70B 109.2 . . ?
C69 C70 H70B 109.2 . . ?
H70A C70 H70B 107.9 . . ?
N10 C71 C70 115.9(7) . . ?
N10 C71 H71A 108.3 . . ?
C70 C71 H71A 108.3 . . ?
N10 C71 H71B 108.3 . . ?
C70 C71 H71B 108.3 . . ?
H71A C71 H71B 107.4 . . ?
N10 C72 H72A 109.5 . . ?
N10 C72 H72B 109.5 . . ?
H72A C72 H72B 109.5 . . ?
N10 C72 H72C 109.5 . . ?
H72A C72 H72C 109.5 . . ?
H72B C72 H72C 109.5 . . ?
C62 C63B C64B 104.9(10) . . ?
C62 C63B H63C 110.8 . . ?
C64B C63B H63C 110.8 . . ?
C62 C63B H63D 110.8 . . ?
C64B C63B H63D 110.8 . . ?
H63C C63B H63D 108.8 . . ?
C63B C64B O4B 115.5(10) . . ?
C63B C64B H64C 108.4 . . ?
O4B C64B H64C 108.4 . . ?
C63B C64B H64D 108.4 . . ?
O4B C64B H64D 108.4 . . ?
H64C C64B H64D 107.5 . . ?
O4B C65B C66B 110.8(14) . . ?
O4B C65B H65C 109.5 . . ?
C66B C65B H65C 109.5 . . ?
O4B C65B H65D 109.5 . . ?
C66B C65B H65D 109.5 . . ?
H65C C65B H65D 108.1 . . ?
C65B C66B O5B 114.5(11) . . ?
C65B C66B H66C 108.6 . . ?
O5B C66B H66C 108.6 . . ?
C65B C66B H66D 108.6 . . ?
O5B C66B H66D 108.6 . . ?
H66C C66B H66D 107.6 . . ?
O5B C67B C68B 117.0(10) . . ?
O5B C67B H67C 108.1 . . ?
C68B C67B H67C 108.1 . . ?
O5B C67B H67D 108.1 . . ?
C68B C67B H67D 108.1 . . ?
H67C C67B H67D 107.3 . . ?
O6B C68B C67B 103.5(9) . . ?
O6B C68B H68C 111.1 . . ?
C67B C68B H68C 111.1 . . ?
O6B C68B H68D 111.1 . . ?
C67B C68B H68D 111.1 . . ?
H68C C68B H68D 109.0 . . ?
O6B C69B C70B 108.7(9) . . ?
O6B C69B H69C 110.0 . . ?
C70B C69B H69C 110.0 . . ?
O6B C69B H69D 110.0 . . ?
C70B C69B H69D 110.0 . . ?
H69C C69B H69D 108.3 . . ?
C71B C70B C69B 111.0(11) . . ?
C71B C70B H70C 109.4 . . ?
C69B C70B H70C 109.4 . . ?
C71B C70B H70D 109.4 . . ?
C69B C70B H70D 109.4 . . ?
H70C C70B H70D 108.0 . . ?
N10B C71B C70B 110.0(10) . . ?
N10B C71B H71C 109.7 . . ?
C70B C71B H71C 109.7 . . ?
N10B C71B H71D 109.7 . . ?
C70B C71B H71D 109.7 . . ?
H71C C71B H71D 108.2 . . ?
N10B C72B H72D 109.5 . . ?
N10B C72B H72E 109.5 . . ?
H72D C72B H72E 109.5 . . ?
N10B C72B H72F 109.5 . . ?
H72D C72B H72F 109.5 . . ?
H72E C72B H72F 109.5 . . ?
C74 C73 C78 117.4(4) . . ?
C74 C73 N10B 107.2(5) . . ?
C78 C73 N10B 130.5(5) . . ?
C74 C73 N10 125.2(4) . . ?
C78 C73 N10 116.2(5) . . ?
C73 C74 C75 121.5(4) . . ?
C73 C74 H74 119.2 . . ?
C75 C74 H74 119.2 . . ?
C76 C75 C74 119.6(4) . . ?
C76 C75 H75 120.2 . . ?
C74 C75 H75 120.2 . . ?
C75 C76 C77 119.6(3) . . ?
C75 C76 N11 120.6(3) . . ?
C77 C76 N11 119.9(3) . . ?
C78 C77 C76 120.4(4) . . ?
C78 C77 H77 119.8 . . ?
C76 C77 H77 119.8 . . ?
C77 C78 C73 121.3(4) . . ?
C77 C78 H78 119.3 . . ?
C73 C78 H78 119.3 . . ?
N11 C79 C80 123.8(3) . . ?
N11 C79 H79 118.1 . . ?
C80 C79 H79 118.1 . . ?
N12 C80 C81 123.5(3) . . ?
N12 C80 C79 117.0(3) . . ?
C81 C80 C79 119.4(3) . . ?
C82 C81 C80 118.7(3) . . ?
C82 C81 H81 120.7 . . ?
C80 C81 H81 120.7 . . ?
C81 C82 C83 119.2(3) . . ?
C81 C82 H82 120.4 . . ?
C83 C82 H82 120.4 . . ?
C82 C83 C84 119.3(3) . . ?
C82 C83 H83 120.4 . . ?
C84 C83 H83 120.4 . . ?
N12 C84 C83 121.7(3) . . ?
N12 C84 C44 116.8(2) . . ?
C83 C84 C44 121.5(3) . . ?
C90 C85 C86 121.9(3) . . ?
C90 C85 H85 119.1 . . ?
C86 C85 H85 119.1 . . ?
C85 C86 C87 118.3(3) . . ?
C85 C86 C126 119.5(3) . . ?
C87 C86 C126 122.2(3) . . ?
C88 C87 C86 120.4(3) . . ?
C88 C87 H87 119.8 . . ?
C86 C87 H87 119.8 . . ?
C89 C88 C87 120.2(3) . . ?
C89 C88 H88 119.9 . . ?
C87 C88 H88 119.9 . . ?
C88 C89 C90 120.1(3) . . ?
C88 C89 H89 120.0 . . ?
C90 C89 H89 120.0 . . ?
C85 C90 C89 119.1(3) . . ?
C85 C90 C91 118.8(3) . . ?
C89 C90 C91 122.1(3) . . ?
N13 C91 C92 122.3(3) . . ?
N13 C91 C90 116.1(3) . . ?
C92 C91 C90 121.6(3) . . ?
C93 C92 C91 119.0(3) . . ?
C93 C92 H92 120.5 . . ?
C91 C92 H92 120.5 . . ?
C92 C93 C94 118.9(3) . . ?
C92 C93 H93 120.6 . . ?
C94 C93 H93 120.6 . . ?
C93 C94 C95 119.2(3) . . ?
C93 C94 H94 120.4 . . ?
C95 C94 H94 120.4 . . ?
N13 C95 C94 122.4(3) . . ?
N13 C95 C96 117.7(3) . . ?
C94 C95 C96 119.9(3) . . ?
N14 C96 C95 122.3(3) . . ?
N14 C96 H96 118.8 . . ?
C95 C96 H96 118.8 . . ?
C102 C97 C98 117.5(3) . . ?
C102 C97 N14 117.5(2) . . ?
C98 C97 N14 124.9(3) . . ?
C99 C98 C97 120.8(3) . . ?
C99 C98 H98 119.6 . . ?
C97 C98 H98 119.6 . . ?
C98 C99 C100 122.0(3) . . ?
C98 C99 H99 119.0 . . ?
C100 C99 H99 119.0 . . ?
N15 C100 C101 122.3(3) . . ?
N15 C100 C99 120.8(3) . . ?
C101 C100 C99 116.9(3) . . ?
C102 C101 C100 120.8(3) . . ?
C102 C101 H101 119.6 . . ?
C100 C101 H101 119.6 . . ?
C101 C102 C97 122.0(3) . . ?
C101 C102 H102 119.0 . . ?
C97 C102 H102 119.0 . . ?
N15 C103 H10A 109.5 . . ?
N15 C103 H10B 109.5 . . ?
H10A C103 H10B 109.5 . . ?
N15 C103 H10C 109.5 . . ?
H10A C103 H10C 109.5 . . ?
H10B C103 H10C 109.5 . . ?
N15 C104 C105 113.5(3) . . ?
N15 C104 H10D 108.9 . . ?
C105 C104 H10D 108.9 . . ?
N15 C104 H10E 108.9 . . ?
C105 C104 H10E 108.9 . . ?
H10D C104 H10E 107.7 . . ?
C106 C105 C104 113.5(3) . . ?
C106 C105 H10F 108.9 . . ?
C104 C105 H10F 108.9 . . ?
C106 C105 H10G 108.9 . . ?
C104 C105 H10G 108.9 . . ?
H10F C105 H10G 107.7 . . ?
O7 C106 C105 108.3(3) . . ?
O7 C106 H10H 110.0 . . ?
C105 C106 H10H 110.0 . . ?
O7 C106 H10I 110.0 . . ?
C105 C106 H10I 110.0 . . ?
H10H C106 H10I 108.4 . . ?
O7 C107 C108 114.9(5) . . ?
O7 C107 H10J 108.6 . . ?
C108 C107 H10J 108.6 . . ?
O7 C107 H10K 108.6 . . ?
C108 C107 H10K 108.6 . . ?
H10J C107 H10K 107.5 . . ?
O8 C108 C107 110.2(4) . . ?
O8 C108 H10L 109.6 . . ?
C107 C108 H10L 109.6 . . ?
O8 C108 H10M 109.6 . . ?
C107 C108 H10M 109.6 . . ?
H10L C108 H10M 108.1 . . ?
O8 C109 C110 110.2(3) . . ?
O8 C109 H10N 109.6 . . ?
C110 C109 H10N 109.6 . . ?
O8 C109 H10O 109.6 . . ?
C110 C109 H10O 109.6 . . ?
H10N C109 H10O 108.1 . . ?
O9 C110 C109 114.4(4) . . ?
O9 C110 H11A 108.7 . . ?
C109 C110 H11A 108.7 . . ?
O9 C110 H11B 108.7 . . ?
C109 C110 H11B 108.7 . . ?
H11A C110 H11B 107.6 . . ?
O9 C111 C112 108.4(3) . . ?
O9 C111 H11C 110.0 . . ?
C112 C111 H11C 110.0 . . ?
O9 C111 H11D 110.0 . . ?
C112 C111 H11D 110.0 . . ?
H11C C111 H11D 108.4 . . ?
C111 C112 C113 111.4(3) . . ?
C111 C112 H11E 109.3 . . ?
C113 C112 H11E 109.3 . . ?
C111 C112 H11F 109.3 . . ?
C113 C112 H11F 109.3 . . ?
H11E C112 H11F 108.0 . . ?
N16 C113 C112 113.5(3) . . ?
N16 C113 H11G 108.9 . . ?
C112 C113 H11G 108.9 . . ?
N16 C113 H11H 108.9 . . ?
C112 C113 H11H 108.9 . . ?
H11G C113 H11H 107.7 . . ?
N16 C114 H11I 109.5 . . ?
N16 C114 H11J 109.5 . . ?
H11I C114 H11J 109.5 . . ?
N16 C114 H11K 109.5 . . ?
H11I C114 H11K 109.5 . . ?
H11J C114 H11K 109.5 . . ?
N16 C115 C116 121.5(3) . . ?
N16 C115 C120 121.2(3) . . ?
C116 C115 C120 117.3(3) . . ?
C117 C116 C115 121.6(3) . . ?
C117 C116 H116 119.2 . . ?
C115 C116 H116 119.2 . . ?
C116 C117 C118 120.9(3) . . ?
C116 C117 H117 119.5 . . ?
C118 C117 H117 119.5 . . ?
C119 C118 C117 117.8(3) . . ?
C119 C118 N17 118.8(3) . . ?
C117 C118 N17 123.2(3) . . ?
C120 C119 C118 121.8(3) . . ?
C120 C119 H119 119.1 . . ?
C118 C119 H119 119.1 . . ?
C119 C120 C115 120.4(3) . . ?
C119 C120 H120 119.8 . . ?
C115 C120 H120 119.8 . . ?
N17 C121 C122 125.9(3) . . ?
N17 C121 H121 117.0 . . ?
C122 C121 H121 117.0 . . ?
N18 C122 C123 122.8(3) . . ?
N18 C122 C121 119.4(3) . . ?
C123 C122 C121 117.8(3) . . ?
C124 C123 C122 119.3(3) . . ?
C124 C123 H123 120.4 . . ?
C122 C123 H123 120.4 . . ?
C125 C124 C123 118.5(3) . . ?
C125 C124 H124 120.8 . . ?
C123 C124 H124 120.8 . . ?
C124 C125 C126 120.1(3) . . ?
C124 C125 H125 119.9 . . ?
C126 C125 H125 119.9 . . ?
N18 C126 C125 121.7(3) . . ?
N18 C126 C86 117.5(3) . . ?
C125 C126 C86 120.8(3) . . ?
C132 C127 C128 121.2(3) . . ?
C132 C127 H127 119.4 . . ?
C128 C127 H127 119.4 . . ?
C127 C128 C129 118.1(3) . . ?
C127 C128 C168 119.4(3) . . ?
C129 C128 C168 122.4(3) . . ?
C130 C129 C128 121.0(3) . . ?
C130 C129 H129 119.5 . . ?
C128 C129 H129 119.5 . . ?
C129 C130 C131 120.7(3) . . ?
C129 C130 H130 119.7 . . ?
C131 C130 H130 119.7 . . ?
C130 C131 C132 119.6(3) . . ?
C130 C131 H131 120.2 . . ?
C132 C131 H131 120.2 . . ?
C127 C132 C131 119.4(3) . . ?
C127 C132 C133 119.1(3) . . ?
C131 C132 C133 121.5(3) . . ?
N19 C133 C134 121.5(3) . . ?
N19 C133 C132 116.7(3) . . ?
C134 C133 C132 121.8(3) . . ?
C135 C134 C133 119.5(3) . . ?
C135 C134 H134 120.3 . . ?
C133 C134 H134 120.3 . . ?
C134 C135 C136 119.1(3) . . ?
C134 C135 H135 120.5 . . ?
C136 C135 H135 120.5 . . ?
C135 C136 C137 119.3(3) . . ?
C135 C136 H136 120.3 . . ?
C137 C136 H136 120.3 . . ?
N19 C137 C136 121.8(3) . . ?
N19 C137 C138 117.4(3) . . ?
C136 C137 C138 120.8(3) . . ?
N20 C138 C137 121.2(3) . . ?
N20 C138 H138 119.4 . . ?
C137 C138 H138 119.4 . . ?
C144 C139 C140 118.0(3) . . ?
C144 C139 N20 116.4(3) . . ?
C140 C139 N20 125.6(3) . . ?
C141 C140 C139 121.0(3) . . ?
C141 C140 H140 119.5 . . ?
C139 C140 H140 119.5 . . ?
C140 C141 C142 121.2(3) . . ?
C140 C141 H141 119.4 . . ?
C142 C141 H141 119.4 . . ?
N21 C142 C143 120.8(3) . . ?
N21 C142 C141 121.9(3) . . ?
C143 C142 C141 117.2(3) . . ?
C144 C143 C142 120.8(3) . . ?
C144 C143 H143 119.6 . . ?
C142 C143 H143 119.6 . . ?
C143 C144 C139 121.8(3) . . ?
C143 C144 H144 119.1 . . ?
C139 C144 H144 119.1 . . ?
N21 C145 H14A 109.5 . . ?
N21 C145 H14B 109.5 . . ?
H14A C145 H14B 109.5 . . ?
N21 C145 H14C 109.5 . . ?
H14A C145 H14C 109.5 . . ?
H14B C145 H14C 109.5 . . ?
N21 C146 C147 117.5(4) . . ?
N21 C146 H14D 107.9 . . ?
C147 C146 H14D 107.9 . . ?
N21 C146 H14E 107.9 . . ?
C147 C146 H14E 107.9 . . ?
H14D C146 H14E 107.2 . . ?
C148 C147 C146 113.5(5) . . ?
C148 C147 H14F 108.9 . . ?
C146 C147 H14F 108.9 . . ?
C148 C147 H14G 108.9 . . ?
C146 C147 H14G 108.9 . . ?
H14F C147 H14G 107.7 . . ?
O10 C148 C147 106.6(4) . . ?
O10 C148 H14H 110.4 . . ?
C147 C148 H14H 110.4 . . ?
O10 C148 H14I 110.4 . . ?
C147 C148 H14I 110.4 . . ?
H14H C148 H14I 108.6 . . ?
O10 C149 C150 108.8(5) . . ?
O10 C149 H14J 109.9 . . ?
C150 C149 H14J 109.9 . . ?
O10 C149 H14K 109.9 . . ?
C150 C149 H14K 109.9 . . ?
H14J C149 H14K 108.3 . . ?
O11 C150 C149 113.3(5) . . ?
O11 C150 H15A 108.9 . . ?
C149 C150 H15A 108.9 . . ?
O11 C150 H15B 108.9 . . ?
C149 C150 H15B 108.9 . . ?
H15A C150 H15B 107.7 . . ?
O11 C151 C152 113.1(4) . . ?
O11 C151 H15C 109.0 . . ?
C152 C151 H15C 109.0 . . ?
O11 C151 H15D 109.0 . . ?
C152 C151 H15D 109.0 . . ?
H15C C151 H15D 107.8 . . ?
O12 C152 C151 107.5(5) . . ?
O12 C152 H15E 110.2 . . ?
C151 C152 H15E 110.2 . . ?
O12 C152 H15F 110.2 . . ?
C151 C152 H15F 110.2 . . ?
H15E C152 H15F 108.5 . . ?
O12 C153 C154 110.9(4) . . ?
O12 C153 H15G 109.5 . . ?
C154 C153 H15G 109.5 . . ?
O12 C153 H15H 109.5 . . ?
C154 C153 H15H 109.5 . . ?
H15G C153 H15H 108.0 . . ?
C347 C346 N21 105.8(10) . . ?
C347 C346 H34A 110.6 . . ?
N21 C346 H34A 110.6 . . ?
C347 C346 H34B 110.6 . . ?
N21 C346 H34B 110.6 . . ?
H34A C346 H34B 108.7 . . ?
C348 C347 C346 109.5(11) . . ?
C348 C347 H34C 109.8 . . ?
C346 C347 H34C 109.8 . . ?
C348 C347 H34D 109.8 . . ?
C346 C347 H34D 109.8 . . ?
H34C C347 H34D 108.2 . . ?
O10B C348 C347 108.1(10) . . ?
O10B C348 H34E 110.1 . . ?
C347 C348 H34E 110.1 . . ?
O10B C348 H34F 110.1 . . ?
C347 C348 H34F 110.1 . . ?
H34E C348 H34F 108.4 . . ?
O10B C349 C350 110.0(10) . . ?
O10B C349 H34G 109.7 . . ?
C350 C349 H34G 109.7 . . ?
O10B C349 H34H 109.7 . . ?
C350 C349 H34H 109.7 . . ?
H34G C349 H34H 108.2 . . ?
O11B C350 C349 108.0(10) . . ?
O11B C350 H35A 110.1 . . ?
C349 C350 H35A 110.1 . . ?
O11B C350 H35B 110.1 . . ?
C349 C350 H35B 110.1 . . ?
H35A C350 H35B 108.4 . . ?
O11B C351 C352 108.8(11) . . ?
O11B C351 H35C 109.9 . . ?
C352 C351 H35C 109.9 . . ?
O11B C351 H35D 109.9 . . ?
C352 C351 H35D 109.9 . . ?
H35C C351 H35D 108.3 . . ?
O12B C352 C351 103.0(11) . . ?
O12B C352 H35E 111.2 . . ?
C351 C352 H35E 111.2 . . ?
O12B C352 H35F 111.2 . . ?
C351 C352 H35F 111.2 . . ?
H35E C352 H35F 109.1 . . ?
C154 C353 O12B 97.3(9) . . ?
C154 C353 H35G 112.3 . . ?
O12B C353 H35G 112.3 . . ?
C154 C353 H35H 112.3 . . ?
O12B C353 H35H 112.3 . . ?
H35G C353 H35H 109.9 . . ?
C353 C154 C155 119.0(7) . . ?
C155 C154 C153 109.4(4) . . ?
C155 C154 H15I 109.8 . . ?
C153 C154 H15I 109.8 . . ?
C155 C154 H15J 109.8 . . ?
C153 C154 H15J 109.8 . . ?
H15I C154 H15J 108.2 . . ?
N22 C155 C154 115.9(3) . . ?
N22 C155 H15K 108.3 . . ?
C154 C155 H15K 108.3 . . ?
N22 C155 H15L 108.3 . . ?
C154 C155 H15L 108.3 . . ?
H15K C155 H15L 107.4 . . ?
N22 C156 H15M 109.5 . . ?
N22 C156 H15N 109.5 . . ?
H15M C156 H15N 109.5 . . ?
N22 C156 H15O 109.5 . . ?
H15M C156 H15O 109.5 . . ?
H15N C156 H15O 109.5 . . ?
N22 C157 C162 121.4(4) . . ?
N22 C157 C158 122.2(3) . . ?
C162 C157 C158 116.4(4) . . ?
C159 C158 C157 122.1(3) . . ?
C159 C158 H158 118.9 . . ?
C157 C158 H158 118.9 . . ?
C158 C159 C160 120.3(4) . . ?
C158 C159 H159 119.8 . . ?
C160 C159 H159 119.8 . . ?
C161 C160 C159 118.2(4) . . ?
C161 C160 N23 119.0(3) . . ?
C159 C160 N23 122.8(3) . . ?
C160 C161 C162 121.8(3) . . ?
C160 C161 H161 119.1 . . ?
C162 C161 H161 119.1 . . ?
C161 C162 C157 121.1(4) . . ?
C161 C162 H162 119.5 . . ?
C157 C162 H162 119.5 . . ?
N23 C163 C164 123.2(3) . . ?
N23 C163 H163 118.4 . . ?
C164 C163 H163 118.4 . . ?
N24 C164 C165 122.1(4) . . ?
N24 C164 C163 117.8(3) . . ?
C165 C164 C163 120.1(3) . . ?
C166 C165 C164 118.9(4) . . ?
C166 C165 H165 120.5 . . ?
C164 C165 H165 120.5 . . ?
C165 C166 C167 119.5(4) . . ?
C165 C166 H166 120.3 . . ?
C167 C166 H166 120.3 . . ?
C166 C167 C168 119.4(4) . . ?
C166 C167 H167 120.3 . . ?
C168 C167 H167 120.3 . . ?
N24 C168 C167 121.4(3) . . ?
N24 C168 C128 118.3(3) . . ?
C167 C168 C128 120.3(3) . . ?
C170 C169 C174 114.6(3) . . ?
C170 C169 B1 122.7(3) . . ?
C174 C169 B1 122.6(3) . . ?
C171 C170 C169 123.0(3) . . ?
C171 C170 H170 118.5 . . ?
C169 C170 H170 118.5 . . ?
C172 C171 C170 120.2(3) . . ?
C172 C171 H171 119.9 . . ?
C170 C171 H171 119.9 . . ?
C171 C172 C173 119.1(3) . . ?
C171 C172 H172 120.5 . . ?
C173 C172 H172 120.5 . . ?
C172 C173 C174 119.9(3) . . ?
C172 C173 H173 120.0 . . ?
C174 C173 H173 120.0 . . ?
C173 C174 C169 123.2(3) . . ?
C173 C174 H174 118.4 . . ?
C169 C174 H174 118.4 . . ?
C176 C175 C180 114.9(3) . . ?
C176 C175 B1 122.6(3) . . ?
C180 C175 B1 122.1(3) . . ?
C175 C176 C177 122.8(3) . . ?
C175 C176 H176 118.6 . . ?
C177 C176 H176 118.6 . . ?
C178 C177 C176 119.8(3) . . ?
C178 C177 H177 120.1 . . ?
C176 C177 H177 120.1 . . ?
C177 C178 C179 119.3(3) . . ?
C177 C178 H178 120.3 . . ?
C179 C178 H178 120.3 . . ?
C178 C179 C180 120.2(3) . . ?
C178 C179 H179 119.9 . . ?
C180 C179 H179 119.9 . . ?
C179 C180 C175 122.8(3) . . ?
C179 C180 H180 118.6 . . ?
C175 C180 H180 118.6 . . ?
C186 C181 C182 114.7(3) . . ?
C186 C181 B1 123.7(3) . . ?
C182 C181 B1 121.6(3) . . ?
C183 C182 C181 122.9(3) . . ?
C183 C182 H182 118.5 . . ?
C181 C182 H182 118.5 . . ?
C184 C183 C182 120.5(3) . . ?
C184 C183 H183 119.8 . . ?
C182 C183 H183 119.8 . . ?
C183 C184 C185 118.7(3) . . ?
C183 C184 H184 120.7 . . ?
C185 C184 H184 120.7 . . ?
C184 C185 C186 120.3(3) . . ?
C184 C185 H185 119.8 . . ?
C186 C185 H185 119.8 . . ?
C185 C186 C181 122.9(3) . . ?
C185 C186 H186 118.6 . . ?
C181 C186 H186 118.6 . . ?
C192 C187 C188 115.0(3) . . ?
C192 C187 B1 123.3(3) . . ?
C188 C187 B1 121.6(3) . . ?
C189 C188 C187 123.0(3) . . ?
C189 C188 H188 118.5 . . ?
C187 C188 H188 118.5 . . ?
C188 C189 C190 119.9(3) . . ?
C188 C189 H189 120.1 . . ?
C190 C189 H189 120.1 . . ?
C191 C190 C189 119.1(3) . . ?
C191 C190 H190 120.5 . . ?
C189 C190 H190 120.5 . . ?
C190 C191 C192 120.2(3) . . ?
C190 C191 H191 119.9 . . ?
C192 C191 H191 119.9 . . ?
C191 C192 C187 122.7(3) . . ?
C191 C192 H192 118.6 . . ?
C187 C192 H192 118.6 . . ?
C198 C193 C194 114.7(3) . . ?
C198 C193 B2 122.2(3) . . ?
C194 C193 B2 122.9(3) . . ?
C195 C194 C193 123.0(3) . . ?
C195 C194 H194 118.5 . . ?
C193 C194 H194 118.5 . . ?
C196 C195 C194 120.3(3) . . ?
C196 C195 H195 119.8 . . ?
C194 C195 H195 119.8 . . ?
C197 C196 C195 118.6(3) . . ?
C197 C196 H196 120.7 . . ?
C195 C196 H196 120.7 . . ?
C196 C197 C198 120.4(3) . . ?
C196 C197 H197 119.8 . . ?
C198 C197 H197 119.8 . . ?
C197 C198 C193 123.0(3) . . ?
C197 C198 H198 118.5 . . ?
C193 C198 H198 118.5 . . ?
C200 C199 C204 114.1(3) . . ?
C200 C199 B2 123.4(3) . . ?
C204 C199 B2 122.4(3) . . ?
C201 C200 C199 123.4(4) . . ?
C201 C200 H200 118.3 . . ?
C199 C200 H200 118.3 . . ?
C202 C201 C200 120.5(4) . . ?
C202 C201 H201 119.7 . . ?
C200 C201 H201 119.7 . . ?
C203 C202 C201 118.3(4) . . ?
C203 C202 H202 120.8 . . ?
C201 C202 H202 120.8 . . ?
C202 C203 C204 120.5(4) . . ?
C202 C203 H203 119.8 . . ?
C204 C203 H203 119.8 . . ?
C199 C204 C203 123.2(4) . . ?
C199 C204 H204 118.4 . . ?
C203 C204 H204 118.4 . . ?
C206 C205 C210 114.8(3) . . ?
C206 C205 B2 123.2(3) . . ?
C210 C205 B2 121.4(3) . . ?
C205 C206 C207 122.6(4) . . ?
C205 C206 H206 118.7 . . ?
C207 C206 H206 118.7 . . ?
C208 C207 C206 120.7(4) . . ?
C208 C207 H207 119.6 . . ?
C206 C207 H207 119.6 . . ?
C209 C208 C207 118.0(3) . . ?
C209 C208 H208 121.0 . . ?
C207 C208 H208 121.0 . . ?
C208 C209 C210 120.7(3) . . ?
C208 C209 H209 119.7 . . ?
C210 C209 H209 119.7 . . ?
C209 C210 C205 123.1(3) . . ?
C209 C210 H210 118.5 . . ?
C205 C210 H210 118.5 . . ?
C216 C211 C212 114.4(3) . . ?
C216 C211 B2 122.6(3) . . ?
C212 C211 B2 122.8(3) . . ?
C213 C212 C211 122.8(4) . . ?
C213 C212 H212 118.6 . . ?
C211 C212 H212 118.6 . . ?
C214 C213 C212 120.6(4) . . ?
C214 C213 H213 119.7 . . ?
C212 C213 H213 119.7 . . ?
C213 C214 C215 118.7(4) . . ?
C213 C214 H214 120.7 . . ?
C215 C214 H214 120.7 . . ?
C214 C215 C216 120.4(4) . . ?
C214 C215 H215 119.8 . . ?
C216 C215 H215 119.8 . . ?
C211 C216 C215 123.1(4) . . ?
C211 C216 H216 118.5 . . ?
C215 C216 H216 118.5 . . ?
C222 C217 C218 114.2(3) . . ?
C222 C217 B3 125.4(3) . . ?
C218 C217 B3 120.4(3) . . ?
C219 C218 C217 124.1(3) . . ?
C219 C218 H218 118.0 . . ?
C217 C218 H218 118.0 . . ?
C220 C219 C218 119.6(4) . . ?
C220 C219 H219 120.2 . . ?
C218 C219 H219 120.2 . . ?
C221 C220 C219 118.6(3) . . ?
C221 C220 H220 120.7 . . ?
C219 C220 H220 120.7 . . ?
C220 C221 C222 120.9(3) . . ?
C220 C221 H221 119.5 . . ?
C222 C221 H221 119.5 . . ?
C221 C222 C217 122.6(3) . . ?
C221 C222 H222 118.7 . . ?
C217 C222 H222 118.7 . . ?
C228 C223 C224 113.9(3) . . ?
C228 C223 B3 123.3(3) . . ?
C224 C223 B3 122.7(3) . . ?
C225 C224 C223 123.3(3) . . ?
C225 C224 H224 118.4 . . ?
C223 C224 H224 118.4 . . ?
C226 C225 C224 120.3(3) . . ?
C226 C225 H225 119.8 . . ?
C224 C225 H225 119.8 . . ?
C225 C226 C227 118.8(3) . . ?
C225 C226 H226 120.6 . . ?
C227 C226 H226 120.6 . . ?
C226 C227 C228 120.0(3) . . ?
C226 C227 H227 120.0 . . ?
C228 C227 H227 120.0 . . ?
C227 C228 C223 123.6(3) . . ?
C227 C228 H228 118.2 . . ?
C223 C228 H228 118.2 . . ?
C230 C229 C234 114.4(3) . . ?
C230 C229 B3 123.8(3) . . ?
C234 C229 B3 121.5(3) . . ?
C231 C230 C229 123.2(3) . . ?
C231 C230 H230 118.4 . . ?
C229 C230 H230 118.4 . . ?
C232 C231 C230 120.3(4) . . ?
C232 C231 H231 119.8 . . ?
C230 C231 H231 119.8 . . ?
C233 C232 C231 118.6(3) . . ?
C233 C232 H232 120.7 . . ?
C231 C232 H232 120.7 . . ?
C232 C233 C234 120.3(3) . . ?
C232 C233 H233 119.8 . . ?
C234 C233 H233 119.8 . . ?
C233 C234 C229 123.1(4) . . ?
C233 C234 H234 118.5 . . ?
C229 C234 H234 118.5 . . ?
C240 C235 C236 114.4(3) . . ?
C240 C235 B3 123.3(3) . . ?
C236 C235 B3 122.1(3) . . ?
C237 C236 C235 123.5(3) . . ?
C237 C236 H236 118.3 . . ?
C235 C236 H236 118.3 . . ?
C236 C237 C238 120.0(3) . . ?
C236 C237 H237 120.0 . . ?
C238 C237 H237 120.0 . . ?
C239 C238 C237 118.4(3) . . ?
C239 C238 H238 120.8 . . ?
C237 C238 H238 120.8 . . ?
C238 C239 C240 120.7(3) . . ?
C238 C239 H239 119.7 . . ?
C240 C239 H239 119.7 . . ?
C239 C240 C235 123.0(3) . . ?
C239 C240 H240 118.5 . . ?
C235 C240 H240 118.5 . . ?
C242 C241 C246 115.9(4) . . ?
C242 C241 B4 119.7(4) . . ?
C246 C241 B4 124.3(3) . . ?
C243 C242 C241 121.3(5) . . ?
C243 C242 H242 119.4 . . ?
C241 C242 H242 119.4 . . ?
C242 C243 C244 120.7(5) . . ?
C242 C243 H243 119.6 . . ?
C244 C243 H243 119.6 . . ?
C245 C244 C243 119.0(4) . . ?
C245 C244 H244 120.5 . . ?
C243 C244 H244 120.5 . . ?
C244 C245 C246 119.8(5) . . ?
C244 C245 H245 120.1 . . ?
C246 C245 H245 120.1 . . ?
C245 C246 C241 123.2(4) . . ?
C245 C246 H246 118.4 . . ?
C241 C246 H246 118.4 . . ?
C252 C247 C248 113.7(3) . . ?
C252 C247 B4 124.2(3) . . ?
C248 C247 B4 122.0(3) . . ?
C249 C248 C247 123.5(4) . . ?
C249 C248 H248 118.3 . . ?
C247 C248 H248 118.3 . . ?
C248 C249 C250 120.9(4) . . ?
C248 C249 H249 119.5 . . ?
C250 C249 H249 119.5 . . ?
C249 C250 C251 118.0(4) . . ?
C249 C250 H250 121.0 . . ?
C251 C250 H250 121.0 . . ?
C250 C251 C252 120.7(4) . . ?
C250 C251 H251 119.6 . . ?
C252 C251 H251 119.6 . . ?
C251 C252 C247 123.0(4) . . ?
C251 C252 H252 118.5 . . ?
C247 C252 H252 118.5 . . ?
C254 C253 C258 114.1(3) . . ?
C254 C253 B4 122.5(3) . . ?
C258 C253 B4 123.3(3) . . ?
C253 C254 C255 123.6(4) . . ?
C253 C254 H254 118.2 . . ?
C255 C254 H254 118.2 . . ?
C256 C255 C254 120.6(4) . . ?
C256 C255 H255 119.7 . . ?
C254 C255 H255 119.7 . . ?
C257 C256 C255 118.2(4) . . ?
C257 C256 H256 120.9 . . ?
C255 C256 H256 120.9 . . ?
C256 C257 C258 120.4(4) . . ?
C256 C257 H257 119.8 . . ?
C258 C257 H257 119.8 . . ?
C253 C258 C257 123.2(4) . . ?
C253 C258 H258 118.4 . . ?
C257 C258 H258 118.4 . . ?
C260 C259 C264 114.2(3) . . ?
C260 C259 B4 122.5(3) . . ?
C264 C259 B4 123.3(3) . . ?
C261 C260 C259 123.3(3) . . ?
C261 C260 H260 118.3 . . ?
C259 C260 H260 118.3 . . ?
C262 C261 C260 120.5(3) . . ?
C262 C261 H261 119.8 . . ?
C260 C261 H261 119.8 . . ?
C261 C262 C263 118.3(3) . . ?
C261 C262 H262 120.8 . . ?
C263 C262 H262 120.8 . . ?
C262 C263 C264 120.9(3) . . ?
C262 C263 H263 119.6 . . ?
C264 C263 H263 119.6 . . ?
C263 C264 C259 122.7(3) . . ?
C263 C264 H264 118.6 . . ?
C259 C264 H264 118.6 . . ?
Cl1 C265 Cl2 107.3(9) . . ?
Cl1 C265 H26I 110.3 . . ?
Cl2 C265 H26I 110.3 . . ?
Cl1 C265 H26J 110.3 . . ?
Cl2 C265 H26J 110.3 . . ?
H26I C265 H26J 108.5 . . ?
Cl2B C365 Cl1B 102.4(7) . . ?
Cl2B C365 H36C 111.3 . . ?
Cl1B C365 H36C 111.3 . . ?
Cl2B C365 H36D 111.3 . . ?
Cl1B C365 H36D 111.3 . . ?
H36C C365 H36D 109.2 . . ?
C187 B1 C169 110.3(2) . . ?
C187 B1 C175 110.1(2) . . ?
C169 B1 C175 107.1(2) . . ?
C187 B1 C181 109.5(2) . . ?
C169 B1 C181 109.0(2) . . ?
C175 B1 C181 110.9(2) . . ?
C205 B2 C193 106.0(3) . . ?
C205 B2 C199 113.5(3) . . ?
C193 B2 C199 109.0(3) . . ?
C205 B2 C211 108.0(3) . . ?
C193 B2 C211 111.8(3) . . ?
C199 B2 C211 108.6(3) . . ?
C235 B3 C217 109.2(2) . . ?
C235 B3 C229 110.1(2) . . ?
C217 B3 C229 106.4(3) . . ?
C235 B3 C223 108.8(3) . . ?
C217 B3 C223 111.8(2) . . ?
C229 B3 C223 110.6(2) . . ?
C241 B4 C259 108.5(3) . . ?
C241 B4 C253 108.0(3) . . ?
C259 B4 C253 110.3(3) . . ?
C241 B4 C247 109.6(3) . . ?
C259 B4 C247 110.1(3) . . ?
C253 B4 C247 110.2(3) . . ?
C7 N1 C11 118.0(2) . . ?
C7 N1 Ag1 132.89(19) . . ?
C11 N1 Ag1 108.84(19) . . ?
C12 N2 C13 118.9(2) . . ?
C12 N2 Ag1 117.9(2) . . ?
C13 N2 Ag1 123.10(18) . . ?
C16 N3 C19 120.1(6) . . ?
C16 N3 C20 119.4(8) . . ?
C19 N3 C20 118.5(8) . . ?
C20B N3B C19B 123.3(12) . . ?
C20B N3B C16 121.5(9) . . ?
C19B N3B C16 115.1(11) . . ?
C31 N4 C30 119.6(3) . . ?
C31 N4 C29 120.1(3) . . ?
C30 N4 C29 119.0(3) . . ?
C37 N5 C34 121.7(2) . . ?
C37 N5 Ag2 115.84(19) . . ?
C34 N5 Ag2 122.45(18) . . ?
C38 N6 C42 118.6(2) . . ?
C38 N6 Ag2 109.93(18) . . ?
C42 N6 Ag2 130.15(18) . . ?
C49 N7 C53 118.7(2) . . ?
C49 N7 Ag1 128.43(18) . . ?
C53 N7 Ag1 111.55(17) . . ?
C54 N8 C55 122.3(2) . . ?
C54 N8 Ag1 116.63(19) . . ?
C55 N8 Ag1 121.09(18) . . ?
C58 N9 C62 121.8(3) . . ?
C58 N9 C61 119.5(3) . . ?
C62 N9 C61 117.1(3) . . ?
C71 N10 C72 117.5(6) . . ?
C71 N10 C73 123.0(5) . . ?
C72 N10 C73 113.7(6) . . ?
C71B N10B C73 112.2(8) . . ?
C71B N10B C72B 118.4(9) . . ?
C73 N10B C72B 129.4(8) . . ?
C79 N11 C76 117.7(3) . . ?
C79 N11 Ag2 120.4(2) . . ?
C76 N11 Ag2 121.6(2) . . ?
C84 N12 C80 117.5(2) . . ?
C84 N12 Ag2 133.51(19) . . ?
C80 N12 Ag2 108.82(19) . . ?
C91 N13 C95 118.2(3) . . ?
C91 N13 Ag3 131.1(2) . 2_655 ?
C95 N13 Ag3 109.86(19) . 2_655 ?
C96 N14 C97 120.6(2) . . ?
C96 N14 Ag3 118.0(2) . 2_655 ?
C97 N14 Ag3 121.35(18) . 2_655 ?
C100 N15 C103 119.6(3) . . ?
C100 N15 C104 121.0(3) . . ?
C103 N15 C104 118.8(3) . . ?
C115 N16 C113 119.6(3) . . ?
C115 N16 C114 117.5(3) . . ?
C113 N16 C114 115.1(3) . . ?
C121 N17 C118 116.9(3) . . ?
C121 N17 Ag3 121.1(2) . . ?
C118 N17 Ag3 121.85(19) . . ?
C122 N18 C126 117.6(3) . . ?
C137 N19 C133 118.6(3) . . ?
C137 N19 Ag4 111.31(18) . 2 ?
C133 N19 Ag4 127.4(2) . 2 ?
C138 N20 C139 122.8(3) . . ?
C138 N20 Ag4 115.31(19) . 2 ?
C139 N20 Ag4 121.76(18) . 2 ?
C142 N21 C146 119.9(3) . . ?
C142 N21 C145 119.8(3) . . ?
C146 N21 C145 115.5(3) . . ?
C142 N21 C346 119.6(6) . . ?
C145 N21 C346 118.5(5) . . ?
C157 N22 C156 119.9(4) . . ?
C157 N22 C155 121.3(3) . . ?
C156 N22 C155 118.8(4) . . ?
C163 N23 C160 119.6(3) . . ?
C163 N23 Ag4 117.3(2) . . ?
C160 N23 Ag4 123.1(2) . . ?
C168 N24 C164 118.6(3) . . ?
C168 N24 Ag4 131.7(2) . . ?
C164 N24 Ag4 109.6(2) . . ?
C23 O1 C22 110.5(7) . . ?
C25 O2 C24 116.0(7) . . ?
C22B O1B C23B 122.3(10) . . ?
C25B O2B C24B 109.2(11) . . ?
C26B O3 C27 118.1(8) . . ?
C26 O3 C27 108.3(6) . . ?
C64 O4 C65 106.3(7) . . ?
C66 O5 C67 108.0(7) . . ?
C69 O6 C68 111.4(6) . . ?
C65B O4B C64B 108.0(12) . . ?
C67B O5B C66B 127.9(9) . . ?
C69B O6B C68B 110.0(9) . . ?
C106 O7 C107 113.6(4) . . ?
C109 O8 C108 111.7(3) . . ?
C110 O9 C111 112.1(3) . . ?
C149 O10 C148 113.6(4) . . ?
C150 O11 C151 115.4(4) . . ?
C153 O12 C152 110.2(4) . . ?
C349 O10B C348 112.1(9) . . ?
C351 O11B C350 113.6(10) . . ?
C352 O12B C353 97.4(10) . . ?
N2 Ag1 N8 159.21(8) . . ?
N2 Ag1 N7 119.01(8) . . ?
N8 Ag1 N7 71.35(8) . . ?
N2 Ag1 N1 71.14(8) . . ?
N8 Ag1 N1 114.38(8) . . ?
N7 Ag1 N1 138.16(8) . . ?
N11 Ag2 N5 153.52(9) . . ?
N11 Ag2 N6 122.63(9) . . ?
N5 Ag2 N6 72.06(8) . . ?
N11 Ag2 N12 69.98(8) . . ?
N5 Ag2 N12 114.96(8) . . ?
N6 Ag2 N12 139.13(7) . . ?
N17 Ag3 N14 155.93(9) . 2_655 ?
N17 Ag3 N13 126.66(8) . 2_655 ?
N14 Ag3 N13 71.12(8) 2_655 2_655 ?
N23 Ag4 N20 152.71(9) . 2 ?
N23 Ag4 N19 126.97(9) . 2 ?
N20 Ag4 N19 72.51(8) 2 2 ?
N23 Ag4 N24 71.92(10) . . ?
N20 Ag4 N24 108.72(9) 2 . ?
N19 Ag4 N24 135.88(8) 2 . ?
Cl4 C266 Cl3 110.5(9) . . ?
Cl4 C266 H26K 109.5 . . ?
Cl3 C266 H26K 109.5 . . ?
Cl4 C266 H26L 109.5 . . ?
Cl3 C266 H26L 109.5 . . ?
H26K C266 H26L 108.1 . . ?

loop_
_geom_bond_atom_site_label_1
_geom_bond_atom_site_label_2
_geom_bond_distance
_geom_bond_site_symmetry_2
_geom_bond_publ_flag
C1 C6 1.389(4) . ?
C1 C2 1.399(4) . ?
C1 H1 0.9500 . ?
C2 C3 1.394(4) . ?
C2 C42 1.476(4) . ?
C3 C4 1.386(4) . ?
C3 H3 0.9500 . ?
C4 C5 1.388(4) . ?
C4 H4 0.9500 . ?
C5 C6 1.398(4) . ?
C5 H5 0.9500 . ?
C6 C7 1.484(4) . ?
C7 N1 1.337(4) . ?
C7 C8 1.400(4) . ?
C8 C9 1.379(4) . ?
C8 H8 0.9500 . ?
C9 C10 1.380(5) . ?
C9 H9 0.9500 . ?
C10 C11 1.389(4) . ?
C10 H10 0.9500 . ?
C11 N1 1.348(4) . ?
C11 C12 1.457(4) . ?
C12 N2 1.286(4) . ?
C12 H12 0.9500 . ?
C13 C18 1.359(5) . ?
C13 C14 1.389(4) . ?
C13 N2 1.418(4) . ?
C14 C15 1.373(5) . ?
C14 H14 0.9500 . ?
C15 C16 1.377(5) . ?
C15 H15 0.9500 . ?
C16 N3 1.367(7) . ?
C16 C17 1.395(6) . ?
C16 N3B 1.506(10) . ?
C17 C18 1.382(6) . ?
C17 H17 0.9500 . ?
C18 H18 0.9500 . ?
C19 N3 1.449(11) . ?
C19 H19A 0.9800 . ?
C19 H19B 0.9800 . ?
C19 H19C 0.9800 . ?
C20 N3 1.477(18) . ?
C20 C21 1.484(17) . ?
C20 H20A 0.9900 . ?
C20 H20B 0.9900 . ?
C21 C22 1.541(12) . ?
C21 H21A 0.9900 . ?
C21 H21B 0.9900 . ?
C22 O1 1.427(10) . ?
C22 H22A 0.9900 . ?
C22 H22B 0.9900 . ?
C23 O1 1.344(10) . ?
C23 C24 1.514(11) . ?
C23 H23A 0.9900 . ?
C23 H23B 0.9900 . ?
C24 O2 1.414(10) . ?
C24 H24A 0.9900 . ?
C24 H24B 0.9900 . ?
C25 O2 1.388(11) . ?
C25 C26 1.574(9) . ?
C25 H25A 0.9900 . ?
C25 H25B 0.9900 . ?
C26 O3 1.401(15) . ?
C26 H26A 0.9900 . ?
C26 H26B 0.9900 . ?
C19B N3B 1.44(2) . ?
C19B H19D 0.9800 . ?
C19B H19E 0.9800 . ?
C19B H19F 0.9800 . ?
C20B N3B 1.434(17) . ?
C20B C21B 1.493(18) . ?
C20B H20C 0.9900 . ?
C20B H20D 0.9900 . ?
C21B C22B 1.612(17) . ?
C21B H21C 0.9900 . ?
C21B H21D 0.9900 . ?
C22B O1B 1.230(15) . ?
C22B H22C 0.9900 . ?
C22B H22D 0.9900 . ?
C23B C24B 1.367(17) . ?
C23B O1B 1.602(17) . ?
C23B H23C 0.9900 . ?
C23B H23D 0.9900 . ?
C24B O2B 1.471(15) . ?
C24B H24C 0.9900 . ?
C24B H24D 0.9900 . ?
C25B O2B 1.340(17) . ?
C25B C26B 1.53(2) . ?
C25B H25C 0.9900 . ?
C25B H25D 0.9900 . ?
C26B O3 1.37(2) . ?
C26B H26C 0.9900 . ?
C26B H26D 0.9900 . ?
C27 O3 1.426(5) . ?
C27 C28 1.486(6) . ?
C27 H27A 0.9900 . ?
C27 H27B 0.9900 . ?
C28 C29 1.530(5) . ?
C28 H28A 0.9900 . ?
C28 H28B 0.9900 . ?
C29 N4 1.471(5) . ?
C29 H29A 0.9900 . ?
C29 H29B 0.9900 . ?
C30 N4 1.450(5) . ?
C30 H30A 0.9800 . ?
C30 H30B 0.9800 . ?
C30 H30C 0.9800 . ?
C31 N4 1.370(4) . ?
C31 C32 1.409(5) . ?
C31 C36 1.415(4) . ?
C32 C33 1.379(4) . ?
C32 H32 0.9500 . ?
C33 C34 1.401(4) . ?
C33 H33 0.9500 . ?
C34 C35 1.393(4) . ?
C34 N5 1.412(4) . ?
C35 C36 1.375(4) . ?
C35 H35 0.9500 . ?
C36 H36 0.9500 . ?
C37 N5 1.277(4) . ?
C37 C38 1.461(4) . ?
C37 H37 0.9500 . ?
C38 N6 1.340(4) . ?
C38 C39 1.396(4) . ?
C39 C40 1.383(4) . ?
C39 H39 0.9500 . ?
C40 C41 1.372(4) . ?
C40 H40 0.9500 . ?
C41 C42 1.403(4) . ?
C41 H41 0.9500 . ?
C42 N6 1.349(4) . ?
C43 C48 1.391(4) . ?
C43 C44 1.392(4) . ?
C43 H43 0.9500 . ?
C44 C45 1.398(4) . ?
C44 C84 1.476(4) . ?
C45 C46 1.384(5) . ?
C45 H45 0.9500 . ?
C46 C47 1.380(4) . ?
C46 H46 0.9500 . ?
C47 C48 1.396(4) . ?
C47 H47 0.9500 . ?
C48 C49 1.477(4) . ?
C49 N7 1.340(4) . ?
C49 C50 1.398(4) . ?
C50 C51 1.382(4) . ?
C50 H50 0.9500 . ?
C51 C52 1.383(4) . ?
C51 H51 0.9500 . ?
C52 C53 1.393(4) . ?
C52 H52 0.9500 . ?
C53 N7 1.349(3) . ?
C53 C54 1.467(4) . ?
C54 N8 1.289(4) . ?
C54 H54 0.9500 . ?
C55 C60 1.383(4) . ?
C55 C56 1.408(4) . ?
C55 N8 1.412(4) . ?
C56 C57 1.381(4) . ?
C56 H56 0.9500 . ?
C57 C58 1.411(4) . ?
C57 H57 0.9500 . ?
C58 N9 1.378(4) . ?
C58 C59 1.412(4) . ?
C59 C60 1.383(4) . ?
C59 H59 0.9500 . ?
C60 H60 0.9500 . ?
C61 N9 1.462(4) . ?
C61 H61A 0.9800 . ?
C61 H61B 0.9800 . ?
C61 H61C 0.9800 . ?
C62 C63B 1.368(12) . ?
C62 N9 1.456(4) . ?
C62 C63 1.635(9) . ?
C62 H62A 0.9900 . ?
C62 H62B 0.9900 . ?
C63 C64 1.506(12) . ?
C63 H63A 0.9900 . ?
C63 H63B 0.9900 . ?
C64 O4 1.420(11) . ?
C64 H64A 0.9900 . ?
C64 H64B 0.9900 . ?
C65 O4 1.448(10) . ?
C65 C66 1.519(11) . ?
C65 H65A 0.9900 . ?
C65 H65B 0.9900 . ?
C66 O5 1.265(10) . ?
C66 H66A 0.9900 . ?
C66 H66B 0.9900 . ?
C67 O5 1.403(9) . ?
C67 C68 1.478(11) . ?
C67 H67A 0.9900 . ?
C67 H67B 0.9900 . ?
C68 O6 1.431(9) . ?
C68 H68A 0.9900 . ?
C68 H68B 0.9900 . ?
C69 O6 1.406(9) . ?
C69 C70 1.541(11) . ?
C69 H69A 0.9900 . ?
C69 H69B 0.9900 . ?
C70 C71 1.504(11) . ?
C70 H70A 0.9900 . ?
C70 H70B 0.9900 . ?
C71 N10 1.441(9) . ?
C71 H71A 0.9900 . ?
C71 H71B 0.9900 . ?
C72 N10 1.445(9) . ?
C72 H72A 0.9800 . ?
C72 H72B 0.9800 . ?
C72 H72C 0.9800 . ?
C63B C64B 1.465(17) . ?
C63B H63C 0.9900 . ?
C63B H63D 0.9900 . ?
C64B O4B 1.476(15) . ?
C64B H64C 0.9900 . ?
C64B H64D 0.9900 . ?
C65B O4B 1.197(15) . ?
C65B C66B 1.45(2) . ?
C65B H65C 0.9900 . ?
C65B H65D 0.9900 . ?
C66B O5B 1.682(16) . ?
C66B H66C 0.9900 . ?
C66B H66D 0.9900 . ?
C67B O5B 1.427(15) . ?
C67B C68B 1.597(16) . ?
C67B H67C 0.9900 . ?
C67B H67D 0.9900 . ?
C68B O6B 1.411(14) . ?
C68B H68C 0.9900 . ?
C68B H68D 0.9900 . ?
C69B O6B 1.409(14) . ?
C69B C70B 1.522(16) . ?
C69B H69C 0.9900 . ?
C69B H69D 0.9900 . ?
C70B C71B 1.505(17) . ?
C70B H70C 0.9900 . ?
C70B H70D 0.9900 . ?
C71B N10B 1.395(14) . ?
C71B H71C 0.9900 . ?
C71B H71D 0.9900 . ?
C72B N10B 1.457(14) . ?
C72B H72D 0.9800 . ?
C72B H72E 0.9800 . ?
C72B H72F 0.9800 . ?
C73 C74 1.387(7) . ?
C73 C78 1.396(6) . ?
C73 N10B 1.416(9) . ?
C73 N10 1.467(7) . ?
C74 C75 1.399(6) . ?
C74 H74 0.9500 . ?
C75 C76 1.378(5) . ?
C75 H75 0.9500 . ?
C76 C77 1.385(5) . ?
C76 N11 1.435(4) . ?
C77 C78 1.379(5) . ?
C77 H77 0.9500 . ?
C78 H78 0.9500 . ?
C79 N11 1.276(4) . ?
C79 C80 1.465(4) . ?
C79 H79 0.9500 . ?
C80 N12 1.354(4) . ?
C80 C81 1.382(4) . ?
C81 C82 1.372(5) . ?
C81 H81 0.9500 . ?
C82 C83 1.385(5) . ?
C82 H82 0.9500 . ?
C83 C84 1.405(4) . ?
C83 H83 0.9500 . ?
C84 N12 1.345(4) . ?
C85 C90 1.385(4) . ?
C85 C86 1.386(4) . ?
C85 H85 0.9500 . ?
C86 C87 1.401(4) . ?
C86 C126 1.472(4) . ?
C87 C88 1.388(5) . ?
C87 H87 0.9500 . ?
C88 C89 1.388(5) . ?
C88 H88 0.9500 . ?
C89 C90 1.393(4) . ?
C89 H89 0.9500 . ?
C90 C91 1.477(4) . ?
C91 N13 1.344(4) . ?
C91 C92 1.397(4) . ?
C92 C93 1.377(5) . ?
C92 H92 0.9500 . ?
C93 C94 1.386(5) . ?
C93 H93 0.9500 . ?
C94 C95 1.386(4) . ?
C94 H94 0.9500 . ?
C95 N13 1.346(4) . ?
C95 C96 1.471(4) . ?
C96 N14 1.284(4) . ?
C96 H96 0.9500 . ?
C97 C102 1.398(4) . ?
C97 C98 1.399(4) . ?
C97 N14 1.415(4) . ?
C98 C99 1.373(4) . ?
C98 H98 0.9500 . ?
C99 C100 1.409(4) . ?
C99 H99 0.9500 . ?
C100 N15 1.366(4) . ?
C100 C101 1.407(4) . ?
C101 C102 1.376(4) . ?
C101 H101 0.9500 . ?
C102 H102 0.9500 . ?
C103 N15 1.452(4) . ?
C103 H10A 0.9800 . ?
C103 H10B 0.9800 . ?
C103 H10C 0.9800 . ?
C104 N15 1.458(4) . ?
C104 C105 1.528(5) . ?
C104 H10D 0.9900 . ?
C104 H10E 0.9900 . ?
C105 C106 1.505(5) . ?
C105 H10F 0.9900 . ?
C105 H10G 0.9900 . ?
C106 O7 1.423(4) . ?
C106 H10H 0.9900 . ?
C106 H10I 0.9900 . ?
C107 O7 1.449(7) . ?
C107 C108 1.459(6) . ?
C107 H10J 0.9900 . ?
C107 H10K 0.9900 . ?
C108 O8 1.435(6) . ?
C108 H10L 0.9900 . ?
C108 H10M 0.9900 . ?
C109 O8 1.418(5) . ?
C109 C110 1.494(6) . ?
C109 H10N 0.9900 . ?
C109 H10O 0.9900 . ?
C110 O9 1.420(5) . ?
C110 H11A 0.9900 . ?
C110 H11B 0.9900 . ?
C111 O9 1.424(5) . ?
C111 C112 1.521(5) . ?
C111 H11C 0.9900 . ?
C111 H11D 0.9900 . ?
C112 C113 1.530(5) . ?
C112 H11E 0.9900 . ?
C112 H11F 0.9900 . ?
C113 N16 1.455(5) . ?
C113 H11G 0.9900 . ?
C113 H11H 0.9900 . ?
C114 N16 1.461(5) . ?
C114 H11I 0.9800 . ?
C114 H11J 0.9800 . ?
C114 H11K 0.9800 . ?
C115 N16 1.385(4) . ?
C115 C116 1.401(5) . ?
C115 C120 1.407(4) . ?
C116 C117 1.375(5) . ?
C116 H116 0.9500 . ?
C117 C118 1.392(4) . ?
C117 H117 0.9500 . ?
C118 C119 1.388(4) . ?
C118 N17 1.421(4) . ?
C119 C120 1.381(4) . ?
C119 H119 0.9500 . ?
C120 H120 0.9500 . ?
C121 N17 1.276(4) . ?
C121 C122 1.455(5) . ?
C121 H121 0.9500 . ?
C122 N18 1.344(4) . ?
C122 C123 1.399(4) . ?
C123 C124 1.371(5) . ?
C123 H123 0.9500 . ?
C124 C125 1.369(5) . ?
C124 H124 0.9500 . ?
C125 C126 1.404(4) . ?
C125 H125 0.9500 . ?
C126 N18 1.346(4) . ?
C127 C132 1.390(4) . ?
C127 C128 1.393(4) . ?
C127 H127 0.9500 . ?
C128 C129 1.405(5) . ?
C128 C168 1.471(5) . ?
C129 C130 1.368(6) . ?
C129 H129 0.9500 . ?
C130 C131 1.388(5) . ?
C130 H130 0.9500 . ?
C131 C132 1.399(4) . ?
C131 H131 0.9500 . ?
C132 C133 1.479(4) . ?
C133 N19 1.354(4) . ?
C133 C134 1.387(4) . ?
C134 C135 1.376(5) . ?
C134 H134 0.9500 . ?
C135 C136 1.380(5) . ?
C135 H135 0.9500 . ?
C136 C137 1.383(4) . ?
C136 H136 0.9500 . ?
C137 N19 1.352(4) . ?
C137 C138 1.469(4) . ?
C138 N20 1.283(4) . ?
C138 H138 0.9500 . ?
C139 C144 1.391(4) . ?
C139 C140 1.394(4) . ?
C139 N20 1.421(4) . ?
C140 C141 1.381(4) . ?
C140 H140 0.9500 . ?
C141 C142 1.423(5) . ?
C141 H141 0.9500 . ?
C142 N21 1.376(4) . ?
C142 C143 1.394(4) . ?
C143 C144 1.388(4) . ?
C143 H143 0.9500 . ?
C144 H144 0.9500 . ?
C145 N21 1.444(5) . ?
C145 H14A 0.9800 . ?
C145 H14B 0.9800 . ?
C145 H14C 0.9800 . ?
C146 N21 1.438(6) . ?
C146 C147 1.534(8) . ?
C146 H14D 0.9900 . ?
C146 H14E 0.9900 . ?
C147 C148 1.493(8) . ?
C147 H14F 0.9900 . ?
C147 H14G 0.9900 . ?
C148 O10 1.438(6) . ?
C148 H14H 0.9900 . ?
C148 H14I 0.9900 . ?
C149 O10 1.418(7) . ?
C149 C150 1.513(8) . ?
C149 H14J 0.9900 . ?
C149 H14K 0.9900 . ?
C150 O11 1.396(6) . ?
C150 H15A 0.9900 . ?
C150 H15B 0.9900 . ?
C151 O11 1.421(7) . ?
C151 C152 1.513(8) . ?
C151 H15C 0.9900 . ?
C151 H15D 0.9900 . ?
C152 O12 1.415(7) . ?
C152 H15E 0.9900 . ?
C152 H15F 0.9900 . ?
C153 O12 1.391(7) . ?
C153 C154 1.638(7) . ?
C153 H15G 0.9900 . ?
C153 H15H 0.9900 . ?
C346 C347 1.531(17) . ?
C346 N21 1.626(14) . ?
C346 H34A 0.9900 . ?
C346 H34B 0.9900 . ?
C347 C348 1.496(18) . ?
C347 H34C 0.9900 . ?
C347 H34D 0.9900 . ?
C348 O10B 1.428(15) . ?
C348 H34E 0.9900 . ?
C348 H34F 0.9900 . ?
C349 O10B 1.419(15) . ?
C349 C350 1.463(17) . ?
C349 H34G 0.9900 . ?
C349 H34H 0.9900 . ?
C350 O11B 1.409(15) . ?
C350 H35A 0.9900 . ?
C350 H35B 0.9900 . ?
C351 O11B 1.358(15) . ?
C351 C352 1.536(18) . ?
C351 H35C 0.9900 . ?
C351 H35D 0.9900 . ?
C352 O12B 1.395(16) . ?
C352 H35E 0.9900 . ?
C352 H35F 0.9900 . ?
C353 C154 1.305(12) . ?
C353 O12B 1.443(16) . ?
C353 H35G 0.9900 . ?
C353 H35H 0.9900 . ?
C154 C155 1.528(6) . ?
C154 H15I 0.9900 . ?
C154 H15J 0.9900 . ?
C155 N22 1.444(5) . ?
C155 H15K 0.9900 . ?
C155 H15L 0.9900 . ?
C156 N22 1.437(5) . ?
C156 H15M 0.9800 . ?
C156 H15N 0.9800 . ?
C156 H15O 0.9800 . ?
C157 N22 1.382(5) . ?
C157 C162 1.392(5) . ?
C157 C158 1.406(6) . ?
C158 C159 1.381(6) . ?
C158 H158 0.9500 . ?
C159 C160 1.381(5) . ?
C159 H159 0.9500 . ?
C160 C161 1.378(5) . ?
C160 N23 1.427(4) . ?
C161 C162 1.381(6) . ?
C161 H161 0.9500 . ?
C162 H162 0.9500 . ?
C163 N23 1.276(4) . ?
C163 C164 1.459(5) . ?
C163 H163 0.9500 . ?
C164 N24 1.341(4) . ?
C164 C165 1.397(5) . ?
C165 C166 1.361(6) . ?
C165 H165 0.9500 . ?
C166 C167 1.368(6) . ?
C166 H166 0.9500 . ?
C167 C168 1.398(5) . ?
C167 H167 0.9500 . ?
C168 N24 1.340(4) . ?
C169 C170 1.398(4) . ?
C169 C174 1.400(4) . ?
C169 B1 1.651(4) . ?
C170 C171 1.396(5) . ?
C170 H170 0.9500 . ?
C171 C172 1.376(5) . ?
C171 H171 0.9500 . ?
C172 C173 1.380(6) . ?
C172 H172 0.9500 . ?
C173 C174 1.392(5) . ?
C173 H173 0.9500 . ?
C174 H174 0.9500 . ?
C175 C176 1.396(4) . ?
C175 C180 1.402(4) . ?
C175 B1 1.659(4) . ?
C176 C177 1.403(5) . ?
C176 H176 0.9500 . ?
C177 C178 1.371(5) . ?
C177 H177 0.9500 . ?
C178 C179 1.378(5) . ?
C178 H178 0.9500 . ?
C179 C180 1.389(4) . ?
C179 H179 0.9500 . ?
C180 H180 0.9500 . ?
C181 C186 1.402(4) . ?
C181 C182 1.408(4) . ?
C181 B1 1.661(4) . ?
C182 C183 1.389(5) . ?
C182 H182 0.9500 . ?
C183 C184 1.380(5) . ?
C183 H183 0.9500 . ?
C184 C185 1.385(5) . ?
C184 H184 0.9500 . ?
C185 C186 1.394(4) . ?
C185 H185 0.9500 . ?
C186 H186 0.9500 . ?
C187 C192 1.397(4) . ?
C187 C188 1.406(4) . ?
C187 B1 1.644(4) . ?
C188 C189 1.385(4) . ?
C188 H188 0.9500 . ?
C189 C190 1.389(5) . ?
C189 H189 0.9500 . ?
C190 C191 1.374(5) . ?
C190 H190 0.9500 . ?
C191 C192 1.396(4) . ?
C191 H191 0.9500 . ?
C192 H192 0.9500 . ?
C193 C198 1.396(5) . ?
C193 C194 1.399(5) . ?
C193 B2 1.648(5) . ?
C194 C195 1.385(5) . ?
C194 H194 0.9500 . ?
C195 C196 1.385(5) . ?
C195 H195 0.9500 . ?
C196 C197 1.375(5) . ?
C196 H196 0.9500 . ?
C197 C198 1.392(5) . ?
C197 H197 0.9500 . ?
C198 H198 0.9500 . ?
C199 C200 1.397(5) . ?
C199 C204 1.398(5) . ?
C199 B2 1.652(5) . ?
C200 C201 1.393(5) . ?
C200 H200 0.9500 . ?
C201 C202 1.381(6) . ?
C201 H201 0.9500 . ?
C202 C203 1.369(7) . ?
C202 H202 0.9500 . ?
C203 C204 1.403(6) . ?
C203 H203 0.9500 . ?
C204 H204 0.9500 . ?
C205 C206 1.379(5) . ?
C205 C210 1.398(5) . ?
C205 B2 1.647(5) . ?
C206 C207 1.396(5) . ?
C206 H206 0.9500 . ?
C207 C208 1.375(6) . ?
C207 H207 0.9500 . ?
C208 C209 1.370(5) . ?
C208 H208 0.9500 . ?
C209 C210 1.381(5) . ?
C209 H209 0.9500 . ?
C210 H210 0.9500 . ?
C211 C216 1.390(5) . ?
C211 C212 1.402(5) . ?
C211 B2 1.656(5) . ?
C212 C213 1.398(5) . ?
C212 H212 0.9500 . ?
C213 C214 1.366(6) . ?
C213 H213 0.9500 . ?
C214 C215 1.370(6) . ?
C214 H214 0.9500 . ?
C215 C216 1.403(5) . ?
C215 H215 0.9500 . ?
C216 H216 0.9500 . ?
C217 C222 1.403(4) . ?
C217 C218 1.403(5) . ?
C217 B3 1.646(4) . ?
C218 C219 1.388(5) . ?
C218 H218 0.9500 . ?
C219 C220 1.388(5) . ?
C219 H219 0.9500 . ?
C220 C221 1.377(5) . ?
C220 H220 0.9500 . ?
C221 C222 1.397(5) . ?
C221 H221 0.9500 . ?
C222 H222 0.9500 . ?
C223 C228 1.401(4) . ?
C223 C224 1.407(4) . ?
C223 B3 1.662(5) . ?
C224 C225 1.393(5) . ?
C224 H224 0.9500 . ?
C225 C226 1.375(5) . ?
C225 H225 0.9500 . ?
C226 C227 1.383(5) . ?
C226 H226 0.9500 . ?
C227 C228 1.393(4) . ?
C227 H227 0.9500 . ?
C228 H228 0.9500 . ?
C229 C230 1.395(5) . ?
C229 C234 1.407(4) . ?
C229 B3 1.659(5) . ?
C230 C231 1.393(5) . ?
C230 H230 0.9500 . ?
C231 C232 1.382(5) . ?
C231 H231 0.9500 . ?
C232 C233 1.380(6) . ?
C232 H232 0.9500 . ?
C233 C234 1.390(5) . ?
C233 H233 0.9500 . ?
C234 H234 0.9500 . ?
C235 C240 1.396(4) . ?
C235 C236 1.401(4) . ?
C235 B3 1.643(5) . ?
C236 C237 1.383(5) . ?
C236 H236 0.9500 . ?
C237 C238 1.384(5) . ?
C237 H237 0.9500 . ?
C238 C239 1.378(5) . ?
C238 H238 0.9500 . ?
C239 C240 1.386(5) . ?
C239 H239 0.9500 . ?
C240 H240 0.9500 . ?
C241 C242 1.397(6) . ?
C241 C246 1.401(6) . ?
C241 B4 1.650(5) . ?
C242 C243 1.396(6) . ?
C242 H242 0.9500 . ?
C243 C244 1.401(8) . ?
C243 H243 0.9500 . ?
C244 C245 1.364(7) . ?
C244 H244 0.9500 . ?
C245 C246 1.390(6) . ?
C245 H245 0.9500 . ?
C246 H246 0.9500 . ?
C247 C252 1.401(5) . ?
C247 C248 1.416(5) . ?
C247 B4 1.664(5) . ?
C248 C249 1.378(5) . ?
C248 H248 0.9500 . ?
C249 C250 1.380(6) . ?
C249 H249 0.9500 . ?
C250 C251 1.380(6) . ?
C250 H250 0.9500 . ?
C251 C252 1.398(5) . ?
C251 H251 0.9500 . ?
C252 H252 0.9500 . ?
C253 C254 1.390(5) . ?
C253 C258 1.392(5) . ?
C253 B4 1.653(5) . ?
C254 C255 1.392(5) . ?
C254 H254 0.9500 . ?
C255 C256 1.379(6) . ?
C255 H255 0.9500 . ?
C256 C257 1.368(6) . ?
C256 H256 0.9500 . ?
C257 C258 1.410(5) . ?
C257 H257 0.9500 . ?
C258 H258 0.9500 . ?
C259 C260 1.406(5) . ?
C259 C264 1.408(4) . ?
C259 B4 1.651(5) . ?
C260 C261 1.385(5) . ?
C260 H260 0.9500 . ?
C261 C262 1.375(5) . ?
C261 H261 0.9500 . ?
C262 C263 1.384(5) . ?
C262 H262 0.9500 . ?
C263 C264 1.384(5) . ?
C263 H263 0.9500 . ?
C264 H264 0.9500 . ?
C265 Cl1 1.819(18) . ?
C265 Cl2 1.844(14) . ?
C265 H26I 0.9900 . ?
C265 H26J 0.9900 . ?
C365 Cl2B 1.617(15) . ?
C365 Cl1B 1.718(15) . ?
C365 H36C 0.9900 . ?
C365 H36D 0.9900 . ?
N1 Ag1 2.544(2) . ?
N2 Ag1 2.269(2) . ?
N5 Ag2 2.283(2) . ?
N6 Ag2 2.445(2) . ?
N7 Ag1 2.453(2) . ?
N8 Ag1 2.308(2) . ?
N11 Ag2 2.237(2) . ?
N12 Ag2 2.604(2) . ?
N13 Ag3 2.513(2) 2_655 ?
N14 Ag3 2.270(2) 2_655 ?
N17 Ag3 2.218(2) . ?
N19 Ag4 2.384(2) 2 ?
N20 Ag4 2.301(2) 2 ?
N23 Ag4 2.243(3) . ?
N24 Ag4 2.489(3) . ?
Cl3 C266 1.764(18) . ?
Cl4 C266 1.763(19) . ?
C266 H26K 0.9900 . ?
C266 H26L 0.9900 . ?

loop_
_geom_torsion_atom_site_label_1
_geom_torsion_atom_site_label_2
_geom_torsion_atom_site_label_3
_geom_torsion_atom_site_label_4
_geom_torsion
_geom_torsion_site_symmetry_1
_geom_torsion_site_symmetry_2
_geom_torsion_site_symmetry_3
_geom_torsion_site_symmetry_4
_geom_torsion_publ_flag
C6 C1 C2 C3 -0.9(4) . . . . ?
C6 C1 C2 C42 178.5(3) . . . . ?
C1 C2 C3 C4 0.9(5) . . . . ?
C42 C2 C3 C4 -178.5(3) . . . . ?
C2 C3 C4 C5 0.2(5) . . . . ?
C3 C4 C5 C6 -1.2(5) . . . . ?
C2 C1 C6 C5 -0.2(4) . . . . ?
C2 C1 C6 C7 179.4(3) . . . . ?
C4 C5 C6 C1 1.2(5) . . . . ?
C4 C5 C6 C7 -178.4(3) . . . . ?
C1 C6 C7 N1 -33.9(4) . . . . ?
C5 C6 C7 N1 145.7(3) . . . . ?
C1 C6 C7 C8 144.7(3) . . . . ?
C5 C6 C7 C8 -35.7(5) . . . . ?
N1 C7 C8 C9 -1.4(5) . . . . ?
C6 C7 C8 C9 -179.9(3) . . . . ?
C7 C8 C9 C10 0.4(5) . . . . ?
C8 C9 C10 C11 0.5(5) . . . . ?
C9 C10 C11 N1 -0.6(5) . . . . ?
C9 C10 C11 C12 177.8(3) . . . . ?
N1 C11 C12 N2 -3.6(4) . . . . ?
C10 C11 C12 N2 178.0(3) . . . . ?
C18 C13 C14 C15 -2.1(5) . . . . ?
N2 C13 C14 C15 -179.1(3) . . . . ?
C13 C14 C15 C16 -0.5(5) . . . . ?
C14 C15 C16 N3 -166.5(4) . . . . ?
C14 C15 C16 C17 1.7(6) . . . . ?
C14 C15 C16 N3B 165.0(5) . . . . ?
N3 C16 C17 C18 168.1(6) . . . . ?
C15 C16 C17 C18 -0.3(8) . . . . ?
N3B C16 C17 C18 -162.7(6) . . . . ?
C14 C13 C18 C17 3.5(7) . . . . ?
N2 C13 C18 C17 -179.4(5) . . . . ?
C16 C17 C18 C13 -2.4(9) . . . . ?
N3 C20 C21 C22 -70.5(14) . . . . ?
C20 C21 C22 O1 -169.1(10) . . . . ?
O1 C23 C24 O2 -77.8(9) . . . . ?
O2 C25 C26 O3 172.6(7) . . . . ?
N3B C20B C21B C22B 73.1(14) . . . . ?
C20B C21B C22B O1B -75.0(15) . . . . ?
O1B C23B C24B O2B 82.5(15) . . . . ?
O2B C25B C26B O3 -85.7(15) . . . . ?
O3 C27 C28 C29 62.1(4) . . . . ?
C27 C28 C29 N4 49.8(4) . . . . ?
N4 C31 C32 C33 179.4(3) . . . . ?
C36 C31 C32 C33 -1.4(5) . . . . ?
C31 C32 C33 C34 0.7(5) . . . . ?
C32 C33 C34 C35 0.7(4) . . . . ?
C32 C33 C34 N5 -178.6(3) . . . . ?
C33 C34 C35 C36 -1.4(4) . . . . ?
N5 C34 C35 C36 177.9(3) . . . . ?
C34 C35 C36 C31 0.7(5) . . . . ?
N4 C31 C36 C35 179.9(3) . . . . ?
C32 C31 C36 C35 0.7(5) . . . . ?
N5 C37 C38 N6 -7.8(4) . . . . ?
N5 C37 C38 C39 172.5(3) . . . . ?
N6 C38 C39 C40 0.6(4) . . . . ?
C37 C38 C39 C40 -179.7(3) . . . . ?
C38 C39 C40 C41 -2.0(5) . . . . ?
C39 C40 C41 C42 1.7(5) . . . . ?
C40 C41 C42 N6 0.2(4) . . . . ?
C40 C41 C42 C2 -178.6(3) . . . . ?
C3 C2 C42 N6 151.7(3) . . . . ?
C1 C2 C42 N6 -27.7(4) . . . . ?
C3 C2 C42 C41 -29.5(4) . . . . ?
C1 C2 C42 C41 151.2(3) . . . . ?
C48 C43 C44 C45 -0.5(4) . . . . ?
C48 C43 C44 C84 179.7(3) . . . . ?
C43 C44 C45 C46 0.5(4) . . . . ?
C84 C44 C45 C46 -179.7(3) . . . . ?
C44 C45 C46 C47 0.1(5) . . . . ?
C45 C46 C47 C48 -0.9(5) . . . . ?
C44 C43 C48 C47 -0.3(4) . . . . ?
C44 C43 C48 C49 179.5(3) . . . . ?
C46 C47 C48 C43 0.9(4) . . . . ?
C46 C47 C48 C49 -178.8(3) . . . . ?
C43 C48 C49 N7 -32.2(4) . . . . ?
C47 C48 C49 N7 147.5(3) . . . . ?
C43 C48 C49 C50 146.2(3) . . . . ?
C47 C48 C49 C50 -34.1(4) . . . . ?
N7 C49 C50 C51 0.2(4) . . . . ?
C48 C49 C50 C51 -178.1(3) . . . . ?
C49 C50 C51 C52 1.2(4) . . . . ?
C50 C51 C52 C53 -2.2(4) . . . . ?
C51 C52 C53 N7 2.0(4) . . . . ?
C51 C52 C53 C54 -177.7(3) . . . . ?
N7 C53 C54 N8 -7.8(4) . . . . ?
C52 C53 C54 N8 171.9(3) . . . . ?
C60 C55 C56 C57 -1.9(4) . . . . ?
N8 C55 C56 C57 178.4(3) . . . . ?
C55 C56 C57 C58 0.1(5) . . . . ?
C56 C57 C58 N9 -177.7(3) . . . . ?
C56 C57 C58 C59 1.5(5) . . . . ?
N9 C58 C59 C60 177.8(3) . . . . ?
C57 C58 C59 C60 -1.5(5) . . . . ?
C56 C55 C60 C59 1.9(5) . . . . ?
N8 C55 C60 C59 -178.3(3) . . . . ?
C58 C59 C60 C55 -0.3(5) . . . . ?
N9 C62 C63 C64 -50.0(8) . . . . ?
C62 C63 C64 O4 -174.3(6) . . . . ?
O4 C65 C66 O5 -70.4(8) . . . . ?
O5 C67 C68 O6 -64.3(9) . . . . ?
O6 C69 C70 C71 67.4(8) . . . . ?
C69 C70 C71 N10 -172.0(6) . . . . ?
N9 C62 C63B C64B 77.3(10) . . . . ?
C62 C63B C64B O4B -178.8(10) . . . . ?
O4B C65B C66B O5B -70.1(17) . . . . ?
O5B C67B C68B O6B 65.5(13) . . . . ?
O6B C69B C70B C71B 69.6(12) . . . . ?
C69B C70B C71B N10B -174.5(9) . . . . ?
C78 C73 C74 C75 0.9(9) . . . . ?
N10B C73 C74 C75 158.8(6) . . . . ?
N10 C73 C74 C75 -166.2(6) . . . . ?
C73 C74 C75 C76 0.9(8) . . . . ?
C74 C75 C76 C77 -1.0(6) . . . . ?
C74 C75 C76 N11 178.6(4) . . . . ?
C75 C76 C77 C78 -0.5(6) . . . . ?
N11 C76 C77 C78 179.8(4) . . . . ?
C76 C77 C78 C73 2.4(8) . . . . ?
C74 C73 C78 C77 -2.5(9) . . . . ?
N10B C73 C78 C77 -154.3(7) . . . . ?
N10 C73 C78 C77 165.7(5) . . . . ?
N11 C79 C80 N12 1.9(4) . . . . ?
N11 C79 C80 C81 179.5(3) . . . . ?
N12 C80 C81 C82 3.2(5) . . . . ?
C79 C80 C81 C82 -174.3(3) . . . . ?
C80 C81 C82 C83 -1.4(5) . . . . ?
C81 C82 C83 C84 -0.9(5) . . . . ?
C82 C83 C84 N12 1.5(5) . . . . ?
C82 C83 C84 C44 -176.7(3) . . . . ?
C43 C44 C84 N12 -31.3(4) . . . . ?
C45 C44 C84 N12 148.8(3) . . . . ?
C43 C44 C84 C83 147.0(3) . . . . ?
C45 C44 C84 C83 -32.8(4) . . . . ?
C90 C85 C86 C87 -0.3(4) . . . . ?
C90 C85 C86 C126 -179.1(3) . . . . ?
C85 C86 C87 C88 1.3(5) . . . . ?
C126 C86 C87 C88 -179.9(3) . . . . ?
C86 C87 C88 C89 -0.7(5) . . . . ?
C87 C88 C89 C90 -0.7(5) . . . . ?
C86 C85 C90 C89 -1.1(4) . . . . ?
C86 C85 C90 C91 176.4(3) . . . . ?
C88 C89 C90 C85 1.7(5) . . . . ?
C88 C89 C90 C91 -175.8(3) . . . . ?
C85 C90 C91 N13 -32.1(4) . . . . ?
C89 C90 C91 N13 145.3(3) . . . . ?
C85 C90 C91 C92 146.7(3) . . . . ?
C89 C90 C91 C92 -35.9(4) . . . . ?
N13 C91 C92 C93 0.1(5) . . . . ?
C90 C91 C92 C93 -178.6(3) . . . . ?
C91 C92 C93 C94 1.2(5) . . . . ?
C92 C93 C94 C95 -1.6(5) . . . . ?
C93 C94 C95 N13 0.8(5) . . . . ?
C93 C94 C95 C96 -179.7(3) . . . . ?
N13 C95 C96 N14 -6.6(4) . . . . ?
C94 C95 C96 N14 173.9(3) . . . . ?
C102 C97 C98 C99 0.7(5) . . . . ?
N14 C97 C98 C99 -177.2(3) . . . . ?
C97 C98 C99 C100 0.7(5) . . . . ?
C98 C99 C100 N15 179.5(3) . . . . ?
C98 C99 C100 C101 -1.4(5) . . . . ?
N15 C100 C101 C102 179.9(3) . . . . ?
C99 C100 C101 C102 0.8(4) . . . . ?
C100 C101 C102 C97 0.6(5) . . . . ?
C98 C97 C102 C101 -1.4(4) . . . . ?
N14 C97 C102 C101 176.7(3) . . . . ?
N15 C104 C105 C106 51.3(4) . . . . ?
C104 C105 C106 O7 58.6(4) . . . . ?
O7 C107 C108 O8 80.7(7) . . . . ?
O8 C109 C110 O9 -61.5(5) . . . . ?
O9 C111 C112 C113 70.0(4) . . . . ?
C111 C112 C113 N16 -176.6(3) . . . . ?
N16 C115 C116 C117 178.8(3) . . . . ?
C120 C115 C116 C117 -2.7(5) . . . . ?
C115 C116 C117 C118 -0.3(6) . . . . ?
C116 C117 C118 C119 3.7(5) . . . . ?
C116 C117 C118 N17 -172.1(3) . . . . ?
C117 C118 C119 C120 -4.3(5) . . . . ?
N17 C118 C119 C120 171.7(3) . . . . ?
C118 C119 C120 C115 1.4(5) . . . . ?
N16 C115 C120 C119 -179.4(3) . . . . ?
C116 C115 C120 C119 2.1(5) . . . . ?
N17 C121 C122 N18 -2.9(4) . . . . ?
N17 C121 C122 C123 176.7(3) . . . . ?
N18 C122 C123 C124 1.6(5) . . . . ?
C121 C122 C123 C124 -178.0(3) . . . . ?
C122 C123 C124 C125 -0.1(5) . . . . ?
C123 C124 C125 C126 -0.9(5) . . . . ?
C124 C125 C126 N18 0.6(5) . . . . ?
C124 C125 C126 C86 -177.4(3) . . . . ?
C85 C86 C126 N18 -28.1(4) . . . . ?
C87 C86 C126 N18 153.1(3) . . . . ?
C85 C86 C126 C125 150.0(3) . . . . ?
C87 C86 C126 C125 -28.8(4) . . . . ?
C132 C127 C128 C129 1.8(5) . . . . ?
C132 C127 C128 C168 -179.3(3) . . . . ?
C127 C128 C129 C130 -0.6(5) . . . . ?
C168 C128 C129 C130 -179.5(3) . . . . ?
C128 C129 C130 C131 0.2(6) . . . . ?
C129 C130 C131 C132 -0.9(5) . . . . ?
C128 C127 C132 C131 -2.6(5) . . . . ?
C128 C127 C132 C133 177.9(3) . . . . ?
C130 C131 C132 C127 2.1(5) . . . . ?
C130 C131 C132 C133 -178.4(3) . . . . ?
C127 C132 C133 N19 -27.2(4) . . . . ?
C131 C132 C133 N19 153.3(3) . . . . ?
C127 C132 C133 C134 151.7(3) . . . . ?
C131 C132 C133 C134 -27.8(5) . . . . ?
N19 C133 C134 C135 3.1(5) . . . . ?
C132 C133 C134 C135 -175.7(3) . . . . ?
C133 C134 C135 C136 0.9(5) . . . . ?
C134 C135 C136 C137 -3.9(5) . . . . ?
C135 C136 C137 N19 3.0(5) . . . . ?
C135 C136 C137 C138 -175.7(3) . . . . ?
N19 C137 C138 N20 -13.0(4) . . . . ?
C136 C137 C138 N20 165.8(3) . . . . ?
C144 C139 C140 C141 1.0(4) . . . . ?
N20 C139 C140 C141 -177.4(3) . . . . ?
C139 C140 C141 C142 1.5(5) . . . . ?
C140 C141 C142 N21 176.9(3) . . . . ?
C140 C141 C142 C143 -3.4(5) . . . . ?
N21 C142 C143 C144 -177.4(3) . . . . ?
C141 C142 C143 C144 2.8(5) . . . . ?
C142 C143 C144 C139 -0.4(5) . . . . ?
C140 C139 C144 C143 -1.6(4) . . . . ?
N20 C139 C144 C143 177.0(3) . . . . ?
N21 C146 C147 C148 -60.2(6) . . . . ?
C146 C147 C148 O10 -179.4(4) . . . . ?
O10 C149 C150 O11 64.4(6) . . . . ?
O11 C151 C152 O12 72.0(6) . . . . ?
N21 C346 C347 C348 66.5(13) . . . . ?
C346 C347 C348 O10B -178.8(11) . . . . ?
O10B C349 C350 O11B -179.8(11) . . . . ?
O11B C351 C352 O12B -63.9(14) . . . . ?
O12B C353 C154 C155 -68.7(11) . . . . ?
O12 C153 C154 C155 -57.3(5) . . . . ?
C353 C154 C155 N22 -155.5(8) . . . . ?
C153 C154 C155 N22 -179.9(4) . . . . ?
N22 C157 C158 C159 179.0(4) . . . . ?
C162 C157 C158 C159 -0.2(7) . . . . ?
C157 C158 C159 C160 1.6(7) . . . . ?
C158 C159 C160 C161 -0.6(6) . . . . ?
C158 C159 C160 N23 179.6(4) . . . . ?
C159 C160 C161 C162 -1.7(7) . . . . ?
N23 C160 C161 C162 178.1(4) . . . . ?
C160 C161 C162 C157 3.1(7) . . . . ?
N22 C157 C162 C161 178.7(4) . . . . ?
C158 C157 C162 C161 -2.1(7) . . . . ?
N23 C163 C164 N24 0.6(5) . . . . ?
N23 C163 C164 C165 179.6(3) . . . . ?
N24 C164 C165 C166 -1.8(6) . . . . ?
C163 C164 C165 C166 179.2(4) . . . . ?
C164 C165 C166 C167 1.4(7) . . . . ?
C165 C166 C167 C168 0.4(7) . . . . ?
C166 C167 C168 N24 -1.8(6) . . . . ?
C166 C167 C168 C128 178.6(4) . . . . ?
C127 C128 C168 N24 -38.7(4) . . . . ?
C129 C128 C168 N24 140.1(3) . . . . ?
C127 C128 C168 C167 140.9(3) . . . . ?
C129 C128 C168 C167 -40.3(5) . . . . ?
C174 C169 C170 C171 -0.1(5) . . . . ?
B1 C169 C170 C171 178.1(3) . . . . ?
C169 C170 C171 C172 0.1(6) . . . . ?
C170 C171 C172 C173 -0.1(6) . . . . ?
C171 C172 C173 C174 0.1(6) . . . . ?
C172 C173 C174 C169 0.0(6) . . . . ?
C170 C169 C174 C173 0.1(5) . . . . ?
B1 C169 C174 C173 -178.2(3) . . . . ?
C180 C175 C176 C177 1.4(5) . . . . ?
B1 C175 C176 C177 -172.2(3) . . . . ?
C175 C176 C177 C178 -0.6(5) . . . . ?
C176 C177 C178 C179 -0.3(5) . . . . ?
C177 C178 C179 C180 0.3(5) . . . . ?
C178 C179 C180 C175 0.5(5) . . . . ?
C176 C175 C180 C179 -1.3(4) . . . . ?
B1 C175 C180 C179 172.2(3) . . . . ?
C186 C181 C182 C183 -0.3(4) . . . . ?
B1 C181 C182 C183 179.5(3) . . . . ?
C181 C182 C183 C184 -1.5(5) . . . . ?
C182 C183 C184 C185 1.7(5) . . . . ?
C183 C184 C185 C186 0.0(5) . . . . ?
C184 C185 C186 C181 -1.9(5) . . . . ?
C182 C181 C186 C185 2.1(4) . . . . ?
B1 C181 C186 C185 -177.8(3) . . . . ?
C192 C187 C188 C189 1.4(4) . . . . ?
B1 C187 C188 C189 -175.3(3) . . . . ?
C187 C188 C189 C190 -0.4(5) . . . . ?
C188 C189 C190 C191 -0.1(5) . . . . ?
C189 C190 C191 C192 -0.4(5) . . . . ?
C190 C191 C192 C187 1.6(5) . . . . ?
C188 C187 C192 C191 -2.0(4) . . . . ?
B1 C187 C192 C191 174.6(3) . . . . ?
C198 C193 C194 C195 -1.0(5) . . . . ?
B2 C193 C194 C195 174.7(3) . . . . ?
C193 C194 C195 C196 -0.3(6) . . . . ?
C194 C195 C196 C197 1.2(5) . . . . ?
C195 C196 C197 C198 -0.6(5) . . . . ?
C196 C197 C198 C193 -0.8(6) . . . . ?
C194 C193 C198 C197 1.6(5) . . . . ?
B2 C193 C198 C197 -174.1(3) . . . . ?
C204 C199 C200 C201 -1.4(5) . . . . ?
B2 C199 C200 C201 174.6(3) . . . . ?
C199 C200 C201 C202 1.2(5) . . . . ?
C200 C201 C202 C203 0.4(7) . . . . ?
C201 C202 C203 C204 -1.8(8) . . . . ?
C200 C199 C204 C203 0.0(7) . . . . ?
B2 C199 C204 C203 -176.0(5) . . . . ?
C202 C203 C204 C199 1.6(9) . . . . ?
C210 C205 C206 C207 2.7(6) . . . . ?
B2 C205 C206 C207 -168.4(4) . . . . ?
C205 C206 C207 C208 -1.5(7) . . . . ?
C206 C207 C208 C209 -0.5(7) . . . . ?
C207 C208 C209 C210 1.2(6) . . . . ?
C208 C209 C210 C205 0.1(5) . . . . ?
C206 C205 C210 C209 -2.0(5) . . . . ?
B2 C205 C210 C209 169.3(3) . . . . ?
C216 C211 C212 C213 2.4(5) . . . . ?
B2 C211 C212 C213 -172.9(3) . . . . ?
C211 C212 C213 C214 -0.8(6) . . . . ?
C212 C213 C214 C215 -1.0(6) . . . . ?
C213 C214 C215 C216 0.9(6) . . . . ?
C212 C211 C216 C215 -2.4(6) . . . . ?
B2 C211 C216 C215 172.9(4) . . . . ?
C214 C215 C216 C211 0.8(7) . . . . ?
C222 C217 C218 C219 0.0(6) . . . . ?
B3 C217 C218 C219 179.0(4) . . . . ?
C217 C218 C219 C220 0.6(7) . . . . ?
C218 C219 C220 C221 -0.2(6) . . . . ?
C219 C220 C221 C222 -0.9(6) . . . . ?
C220 C221 C222 C217 1.6(6) . . . . ?
C218 C217 C222 C221 -1.1(5) . . . . ?
B3 C217 C222 C221 -179.9(3) . . . . ?
C228 C223 C224 C225 0.2(4) . . . . ?
B3 C223 C224 C225 -177.5(3) . . . . ?
C223 C224 C225 C226 0.2(5) . . . . ?
C224 C225 C226 C227 0.2(5) . . . . ?
C225 C226 C227 C228 -1.0(5) . . . . ?
C226 C227 C228 C223 1.5(5) . . . . ?
C224 C223 C228 C227 -1.1(4) . . . . ?
B3 C223 C228 C227 176.6(3) . . . . ?
C234 C229 C230 C231 1.1(4) . . . . ?
B3 C229 C230 C231 -173.1(3) . . . . ?
C229 C230 C231 C232 -0.3(5) . . . . ?
C230 C231 C232 C233 -0.3(5) . . . . ?
C231 C232 C233 C234 0.0(5) . . . . ?
C232 C233 C234 C229 0.9(5) . . . . ?
C230 C229 C234 C233 -1.4(5) . . . . ?
B3 C229 C234 C233 173.0(3) . . . . ?
C240 C235 C236 C237 -1.8(5) . . . . ?
B3 C235 C236 C237 174.5(3) . . . . ?
C235 C236 C237 C238 0.4(5) . . . . ?
C236 C237 C238 C239 0.9(5) . . . . ?
C237 C238 C239 C240 -0.7(5) . . . . ?
C238 C239 C240 C235 -0.8(5) . . . . ?
C236 C235 C240 C239 2.0(5) . . . . ?
B3 C235 C240 C239 -174.3(3) . . . . ?
C246 C241 C242 C243 1.2(6) . . . . ?
B4 C241 C242 C243 -175.5(4) . . . . ?
C241 C242 C243 C244 -1.0(8) . . . . ?
C242 C243 C244 C245 -0.2(9) . . . . ?
C243 C244 C245 C246 1.1(8) . . . . ?
C244 C245 C246 C241 -0.9(7) . . . . ?
C242 C241 C246 C245 -0.2(6) . . . . ?
B4 C241 C246 C245 176.3(4) . . . . ?
C252 C247 C248 C249 -1.2(5) . . . . ?
B4 C247 C248 C249 177.4(3) . . . . ?
C247 C248 C249 C250 -2.6(6) . . . . ?
C248 C249 C250 C251 4.0(6) . . . . ?
C249 C250 C251 C252 -1.7(6) . . . . ?
C250 C251 C252 C247 -2.2(5) . . . . ?
C248 C247 C252 C251 3.5(5) . . . . ?
B4 C247 C252 C251 -174.9(3) . . . . ?
C258 C253 C254 C255 -0.4(5) . . . . ?
B4 C253 C254 C255 176.2(3) . . . . ?
C253 C254 C255 C256 0.2(6) . . . . ?
C254 C255 C256 C257 0.3(6) . . . . ?
C255 C256 C257 C258 -0.4(6) . . . . ?
C254 C253 C258 C257 0.2(5) . . . . ?
B4 C253 C258 C257 -176.3(3) . . . . ?
C256 C257 C258 C253 0.2(6) . . . . ?
C264 C259 C260 C261 1.6(5) . . . . ?
B4 C259 C260 C261 -176.4(3) . . . . ?
C259 C260 C261 C262 0.7(5) . . . . ?
C260 C261 C262 C263 -1.9(5) . . . . ?
C261 C262 C263 C264 0.7(5) . . . . ?
C262 C263 C264 C259 1.8(5) . . . . ?
C260 C259 C264 C263 -2.8(5) . . . . ?
B4 C259 C264 C263 175.2(3) . . . . ?
C192 C187 B1 C169 18.8(4) . . . . ?
C188 C187 B1 C169 -164.9(3) . . . . ?
C192 C187 B1 C175 136.8(3) . . . . ?
C188 C187 B1 C175 -46.8(4) . . . . ?
C192 C187 B1 C181 -101.1(3) . . . . ?
C188 C187 B1 C181 75.2(3) . . . . ?
C170 C169 B1 C187 -85.6(4) . . . . ?
C174 C169 B1 C187 92.5(3) . . . . ?
C170 C169 B1 C175 154.6(3) . . . . ?
C174 C169 B1 C175 -27.3(4) . . . . ?
C170 C169 B1 C181 34.6(4) . . . . ?
C174 C169 B1 C181 -147.3(3) . . . . ?
C176 C175 B1 C187 -27.5(4) . . . . ?
C180 C175 B1 C187 159.4(3) . . . . ?
C176 C175 B1 C169 92.4(3) . . . . ?
C180 C175 B1 C169 -80.6(3) . . . . ?
C176 C175 B1 C181 -148.8(3) . . . . ?
C180 C175 B1 C181 38.1(4) . . . . ?
C186 C181 B1 C187 -21.5(4) . . . . ?
C182 C181 B1 C187 158.7(3) . . . . ?
C186 C181 B1 C169 -142.2(3) . . . . ?
C182 C181 B1 C169 37.9(4) . . . . ?
C186 C181 B1 C175 100.1(3) . . . . ?
C182 C181 B1 C175 -79.7(3) . . . . ?
C206 C205 B2 C193 94.9(4) . . . . ?
C210 C205 B2 C193 -75.6(4) . . . . ?
C206 C205 B2 C199 -24.7(5) . . . . ?
C210 C205 B2 C199 164.8(3) . . . . ?
C206 C205 B2 C211 -145.1(4) . . . . ?
C210 C205 B2 C211 44.4(4) . . . . ?
C198 C193 B2 C205 -26.3(4) . . . . ?
C194 C193 B2 C205 158.3(3) . . . . ?
C198 C193 B2 C199 96.3(4) . . . . ?
C194 C193 B2 C199 -79.1(4) . . . . ?
C198 C193 B2 C211 -143.7(3) . . . . ?
C194 C193 B2 C211 40.9(4) . . . . ?
C200 C199 B2 C205 142.7(3) . . . . ?
C204 C199 B2 C205 -41.7(5) . . . . ?
C200 C199 B2 C193 24.8(4) . . . . ?
C204 C199 B2 C193 -159.6(4) . . . . ?
C200 C199 B2 C211 -97.3(4) . . . . ?
C204 C199 B2 C211 78.3(4) . . . . ?
C216 C211 B2 C205 -84.6(4) . . . . ?
C212 C211 B2 C205 90.3(4) . . . . ?
C216 C211 B2 C193 31.6(5) . . . . ?
C212 C211 B2 C193 -153.5(3) . . . . ?
C216 C211 B2 C199 151.9(3) . . . . ?
C212 C211 B2 C199 -33.1(4) . . . . ?
C240 C235 B3 C217 -25.9(4) . . . . ?
C236 C235 B3 C217 158.1(3) . . . . ?
C240 C235 B3 C229 -142.3(3) . . . . ?
C236 C235 B3 C229 41.7(4) . . . . ?
C240 C235 B3 C223 96.4(3) . . . . ?
C236 C235 B3 C223 -79.6(4) . . . . ?
C222 C217 B3 C235 106.5(3) . . . . ?
C218 C217 B3 C235 -72.3(4) . . . . ?
C222 C217 B3 C229 -134.7(3) . . . . ?
C218 C217 B3 C229 46.5(4) . . . . ?
C222 C217 B3 C223 -13.9(4) . . . . ?
C218 C217 B3 C223 167.3(3) . . . . ?
C230 C229 B3 C235 -154.0(3) . . . . ?
C234 C229 B3 C235 32.2(4) . . . . ?
C230 C229 B3 C217 87.9(3) . . . . ?
C234 C229 B3 C217 -86.0(3) . . . . ?
C230 C229 B3 C223 -33.7(4) . . . . ?
C234 C229 B3 C223 152.4(3) . . . . ?
C228 C223 B3 C235 17.0(4) . . . . ?
C224 C223 B3 C235 -165.4(3) . . . . ?
C228 C223 B3 C217 137.7(3) . . . . ?
C224 C223 B3 C217 -44.8(4) . . . . ?
C228 C223 B3 C229 -104.0(3) . . . . ?
C224 C223 B3 C229 73.5(3) . . . . ?
C242 C241 B4 C259 71.6(4) . . . . ?
C246 C241 B4 C259 -104.8(4) . . . . ?
C242 C241 B4 C253 -48.0(5) . . . . ?
C246 C241 B4 C253 135.6(4) . . . . ?
C242 C241 B4 C247 -168.1(3) . . . . ?
C246 C241 B4 C247 15.5(5) . . . . ?
C260 C259 B4 C241 -168.8(3) . . . . ?
C264 C259 B4 C241 13.4(4) . . . . ?
C260 C259 B4 C253 -50.6(4) . . . . ?
C264 C259 B4 C253 131.6(3) . . . . ?
C260 C259 B4 C247 71.2(4) . . . . ?
C264 C259 B4 C247 -106.5(3) . . . . ?
C254 C253 B4 C241 -75.2(4) . . . . ?
C258 C253 B4 C241 101.1(4) . . . . ?
C254 C253 B4 C259 166.3(3) . . . . ?
C258 C253 B4 C259 -17.4(4) . . . . ?
C254 C253 B4 C247 44.5(4) . . . . ?
C258 C253 B4 C247 -139.2(3) . . . . ?
C252 C247 B4 C241 -135.5(3) . . . . ?
C248 C247 B4 C241 46.1(4) . . . . ?
C252 C247 B4 C259 -16.2(4) . . . . ?
C248 C247 B4 C259 165.5(3) . . . . ?
C252 C247 B4 C253 105.7(4) . . . . ?
C248 C247 B4 C253 -72.6(4) . . . . ?
C8 C7 N1 C11 1.4(4) . . . . ?
C6 C7 N1 C11 179.9(3) . . . . ?
C8 C7 N1 Ag1 174.5(2) . . . . ?
C6 C7 N1 Ag1 -7.0(4) . . . . ?
C10 C11 N1 C7 -0.4(4) . . . . ?
C12 C11 N1 C7 -178.8(3) . . . . ?
C10 C11 N1 Ag1 -175.1(3) . . . . ?
C12 C11 N1 Ag1 6.5(3) . . . . ?
C11 C12 N2 C13 173.9(3) . . . . ?
C11 C12 N2 Ag1 -2.4(4) . . . . ?
C18 C13 N2 C12 159.3(4) . . . . ?
C14 C13 N2 C12 -23.8(4) . . . . ?
C18 C13 N2 Ag1 -24.6(4) . . . . ?
C14 C13 N2 Ag1 152.3(2) . . . . ?
C15 C16 N3 C19 172.5(6) . . . . ?
C17 C16 N3 C19 4.6(9) . . . . ?
C15 C16 N3 C20 -23.6(11) . . . . ?
C17 C16 N3 C20 168.6(10) . . . . ?
C21 C20 N3 C16 -65.3(15) . . . . ?
C21 C20 N3 C19 98.9(12) . . . . ?
C21B C20B N3B C19B -97.8(14) . . . . ?
C21B C20B N3B C16 86.6(13) . . . . ?
C15 C16 N3B C20B -158.7(9) . . . . ?
C17 C16 N3B C20B 3.6(12) . . . . ?
C15 C16 N3B C19B 25.4(10) . . . . ?
C17 C16 N3B C19B -172.3(8) . . . . ?
C32 C31 N4 C30 3.0(5) . . . . ?
C36 C31 N4 C30 -176.1(3) . . . . ?
C32 C31 N4 C29 -163.8(3) . . . . ?
C36 C31 N4 C29 17.1(5) . . . . ?
C28 C29 N4 C31 64.0(4) . . . . ?
C28 C29 N4 C30 -102.9(4) . . . . ?
C38 C37 N5 C34 177.4(3) . . . . ?
C38 C37 N5 Ag2 -3.4(4) . . . . ?
C35 C34 N5 C37 -179.4(3) . . . . ?
C33 C34 N5 C37 -0.1(4) . . . . ?
C35 C34 N5 Ag2 1.4(3) . . . . ?
C33 C34 N5 Ag2 -179.3(2) . . . . ?
C39 C38 N6 C42 1.3(4) . . . . ?
C37 C38 N6 C42 -178.4(2) . . . . ?
C39 C38 N6 Ag2 -167.0(2) . . . . ?
C37 C38 N6 Ag2 13.3(3) . . . . ?
C41 C42 N6 C38 -1.7(4) . . . . ?
C2 C42 N6 C38 177.2(2) . . . . ?
C41 C42 N6 Ag2 163.9(2) . . . . ?
C2 C42 N6 Ag2 -17.3(4) . . . . ?
C50 C49 N7 C53 -0.5(4) . . . . ?
C48 C49 N7 C53 177.9(2) . . . . ?
C50 C49 N7 Ag1 165.4(2) . . . . ?
C48 C49 N7 Ag1 -16.2(4) . . . . ?
C52 C53 N7 C49 -0.6(4) . . . . ?
C54 C53 N7 C49 179.1(2) . . . . ?
C52 C53 N7 Ag1 -168.8(2) . . . . ?
C54 C53 N7 Ag1 10.9(3) . . . . ?
C53 C54 N8 C55 179.8(3) . . . . ?
C53 C54 N8 Ag1 -0.5(3) . . . . ?
C60 C55 N8 C54 179.3(3) . . . . ?
C56 C55 N8 C54 -1.0(4) . . . . ?
C60 C55 N8 Ag1 -0.4(3) . . . . ?
C56 C55 N8 Ag1 179.3(2) . . . . ?
C57 C58 N9 C62 -13.0(5) . . . . ?
C59 C58 N9 C62 167.8(3) . . . . ?
C57 C58 N9 C61 -178.1(3) . . . . ?
C59 C58 N9 C61 2.7(5) . . . . ?
C63B C62 N9 C58 -101.2(7) . . . . ?
C63 C62 N9 C58 -64.7(5) . . . . ?
C63B C62 N9 C61 64.2(8) . . . . ?
C63 C62 N9 C61 100.7(5) . . . . ?
C70 C71 N10 C72 -82.7(9) . . . . ?
C70 C71 N10 C73 69.0(9) . . . . ?
C74 C73 N10 C71 -174.3(7) . . . . ?
C78 C73 N10 C71 18.5(9) . . . . ?
C74 C73 N10 C72 -21.6(9) . . . . ?
C78 C73 N10 C72 171.2(6) . . . . ?
C70B C71B N10B C73 100.4(10) . . . . ?
C70B C71B N10B C72B -79.6(13) . . . . ?
C74 C73 N10B C71B -175.2(8) . . . . ?
C78 C73 N10B C71B -21.2(13) . . . . ?
C74 C73 N10B C72B 4.8(13) . . . . ?
C78 C73 N10B C72B 158.8(10) . . . . ?
C80 C79 N11 C76 -175.5(3) . . . . ?
C80 C79 N11 Ag2 -1.1(4) . . . . ?
C75 C76 N11 C79 55.2(4) . . . . ?
C77 C76 N11 C79 -125.2(4) . . . . ?
C75 C76 N11 Ag2 -119.2(3) . . . . ?
C77 C76 N11 Ag2 60.4(4) . . . . ?
C83 C84 N12 C80 0.1(4) . . . . ?
C44 C84 N12 C80 178.5(2) . . . . ?
C83 C84 N12 Ag2 175.5(2) . . . . ?
C44 C84 N12 Ag2 -6.1(4) . . . . ?
C81 C80 N12 C84 -2.6(4) . . . . ?
C79 C80 N12 C84 175.0(3) . . . . ?
C81 C80 N12 Ag2 -179.0(2) . . . . ?
C79 C80 N12 Ag2 -1.5(3) . . . . ?
C92 C91 N13 C95 -1.0(4) . . . . ?
C90 C91 N13 C95 177.8(3) . . . . ?
C92 C91 N13 Ag3 167.3(2) . . . 2_655 ?
C90 C91 N13 Ag3 -13.8(4) . . . 2_655 ?
C94 C95 N13 C91 0.5(4) . . . . ?
C96 C95 N13 C91 -179.0(3) . . . . ?
C94 C95 N13 Ag3 -170.1(2) . . . 2_655 ?
C96 C95 N13 Ag3 10.4(3) . . . 2_655 ?
C95 C96 N14 C97 178.0(3) . . . . ?
C95 C96 N14 Ag3 -2.1(4) . . . 2_655 ?
C102 C97 N14 C96 -175.6(3) . . . . ?
C98 C97 N14 C96 2.3(4) . . . . ?
C102 C97 N14 Ag3 4.4(3) . . . 2_655 ?
C98 C97 N14 Ag3 -177.6(2) . . . 2_655 ?
C101 C100 N15 C103 -174.8(3) . . . . ?
C99 C100 N15 C103 4.2(5) . . . . ?
C101 C100 N15 C104 13.9(5) . . . . ?
C99 C100 N15 C104 -167.0(3) . . . . ?
C105 C104 N15 C100 70.3(4) . . . . ?
C105 C104 N15 C103 -101.0(4) . . . . ?
C116 C115 N16 C113 -161.9(3) . . . . ?
C120 C115 N16 C113 19.6(5) . . . . ?
C116 C115 N16 C114 -14.1(5) . . . . ?
C120 C115 N16 C114 167.4(4) . . . . ?
C112 C113 N16 C115 70.0(5) . . . . ?
C112 C113 N16 C114 -78.5(4) . . . . ?
C122 C121 N17 C118 -178.7(3) . . . . ?
C122 C121 N17 Ag3 6.0(4) . . . . ?
C119 C118 N17 C121 -144.2(3) . . . . ?
C117 C118 N17 C121 31.6(4) . . . . ?
C119 C118 N17 Ag3 31.1(4) . . . . ?
C117 C118 N17 Ag3 -153.2(2) . . . . ?
C123 C122 N18 C126 -1.8(4) . . . . ?
C121 C122 N18 C126 177.8(3) . . . . ?
C125 C126 N18 C122 0.7(4) . . . . ?
C86 C126 N18 C122 178.8(2) . . . . ?
C136 C137 N19 C133 1.0(4) . . . . ?
C138 C137 N19 C133 179.7(3) . . . . ?
C136 C137 N19 Ag4 -162.0(3) . . . 2 ?
C138 C137 N19 Ag4 16.7(3) . . . 2 ?
C134 C133 N19 C137 -4.1(4) . . . . ?
C132 C133 N19 C137 174.8(3) . . . . ?
C134 C133 N19 Ag4 155.9(2) . . . 2 ?
C132 C133 N19 Ag4 -25.2(4) . . . 2 ?
C137 C138 N20 C139 177.8(3) . . . . ?
C137 C138 N20 Ag4 1.1(4) . . . 2 ?
C144 C139 N20 C138 176.8(3) . . . . ?
C140 C139 N20 C138 -4.7(5) . . . . ?
C144 C139 N20 Ag4 -6.7(3) . . . 2 ?
C140 C139 N20 Ag4 171.7(2) . . . 2 ?
C143 C142 N21 C146 159.3(4) . . . . ?
C141 C142 N21 C146 -20.9(5) . . . . ?
C143 C142 N21 C145 4.8(5) . . . . ?
C141 C142 N21 C145 -175.4(3) . . . . ?
C143 C142 N21 C346 -158.5(6) . . . . ?
C141 C142 N21 C346 21.3(7) . . . . ?
C147 C146 N21 C142 -60.9(6) . . . . ?
C147 C146 N21 C145 94.6(5) . . . . ?
C347 C346 N21 C142 -112.6(9) . . . . ?
C347 C346 N21 C145 83.9(10) . . . . ?
C162 C157 N22 C156 -175.3(5) . . . . ?
C158 C157 N22 C156 5.5(7) . . . . ?
C162 C157 N22 C155 6.8(6) . . . . ?
C158 C157 N22 C155 -172.4(4) . . . . ?
C154 C155 N22 C157 -85.0(5) . . . . ?
C154 C155 N22 C156 97.1(5) . . . . ?
C164 C163 N23 C160 179.1(3) . . . . ?
C164 C163 N23 Ag4 -3.7(4) . . . . ?
C161 C160 N23 C163 -127.6(4) . . . . ?
C159 C160 N23 C163 52.1(5) . . . . ?
C161 C160 N23 Ag4 55.3(4) . . . . ?
C159 C160 N23 Ag4 -125.0(3) . . . . ?
C167 C168 N24 C164 1.4(5) . . . . ?
C128 C168 N24 C164 -179.0(3) . . . . ?
C167 C168 N24 Ag4 177.7(3) . . . . ?
C128 C168 N24 Ag4 -2.8(4) . . . . ?
C165 C164 N24 C168 0.4(5) . . . . ?
C163 C164 N24 C168 179.4(3) . . . . ?
C165 C164 N24 Ag4 -176.6(3) . . . . ?
C163 C164 N24 Ag4 2.4(4) . . . . ?
C24 C23 O1 C22 -169.6(7) . . . . ?
C21 C22 O1 C23 178.8(7) . . . . ?
C26 C25 O2 C24 -180.0(8) . . . . ?
C23 C24 O2 C25 87.4(10) . . . . ?
C21B C22B O1B C23B 149.7(11) . . . . ?
C24B C23B O1B C22B 59.8(17) . . . . ?
C26B C25B O2B C24B 180.0(12) . . . . ?
C23B C24B O2B C25B -83.0(15) . . . . ?
C25B C26B O3 C27 -31.3(18) . . . . ?
C25 C26 O3 C27 -83.3(8) . . . . ?
C28 C27 O3 C26B -177.2(9) . . . . ?
C28 C27 O3 C26 -168.0(5) . . . . ?
C63 C64 O4 C65 178.7(7) . . . . ?
C66 C65 O4 C64 -172.7(7) . . . . ?
C65 C66 O5 C67 178.8(7) . . . . ?
C68 C67 O5 C66 175.1(7) . . . . ?
C70 C69 O6 C68 -179.2(7) . . . . ?
C67 C68 O6 C69 -79.2(9) . . . . ?
C66B C65B O4B C64B 162.5(12) . . . . ?
C63B C64B O4B C65B 72.9(15) . . . . ?
C68B C67B O5B C66B 78.9(14) . . . . ?
C65B C66B O5B C67B 143.1(12) . . . . ?
C70B C69B O6B C68B -173.6(10) . . . . ?
C67B C68B O6B C69B -174.6(10) . . . . ?
C105 C106 O7 C107 -161.3(4) . . . . ?
C108 C107 O7 C106 -72.7(6) . . . . ?
C110 C109 O8 C108 176.4(4) . . . . ?
C107 C108 O8 C109 174.2(5) . . . . ?
C109 C110 O9 C111 -61.4(4) . . . . ?
C112 C111 O9 C110 -156.8(3) . . . . ?
C150 C149 O10 C148 -178.5(4) . . . . ?
C147 C148 O10 C149 169.8(4) . . . . ?
C149 C150 O11 C151 -91.2(6) . . . . ?
C152 C151 O11 C150 -95.5(5) . . . . ?
C154 C153 O12 C152 175.0(4) . . . . ?
C151 C152 O12 C153 -169.1(5) . . . . ?
C350 C349 O10B C348 -175.9(12) . . . . ?
C347 C348 O10B C349 178.7(11) . . . . ?
C352 C351 O11B C350 173.6(11) . . . . ?
C349 C350 O11B C351 -170.8(12) . . . . ?
C351 C352 O12B C353 -163.5(11) . . . . ?
C154 C353 O12B C352 -174.8(10) . . . . ?

loop_
_platon_squeeze_void_nr
_platon_squeeze_void_average_x
_platon_squeeze_void_average_y
_platon_squeeze_void_average_z
_platon_squeeze_void_volume
_platon_squeeze_void_count_electrons
_platon_squeeze_void_content
1 0.000 0.500 0.000 393 159 ' '
2 0.000 0.500 0.500 393 159 ' '
3 0.058 0.323 0.387 20 1 ' '
4 0.058 0.677 0.887 20 1 ' '
5 0.146 0.330 0.313 11 0 ' '
6 0.146 0.670 0.813 11 0 ' '
7 0.166 0.839 0.375 21 1 ' '
8 0.166 0.161 0.875 21 1 ' '
9 0.334 0.339 0.125 21 1 ' '
10 0.334 0.661 0.625 21 1 ' '
11 0.354 0.830 0.186 11 0 ' '
12 0.500 0.000 0.500 393 159 ' '
13 0.354 0.170 0.686 11 0 ' '
14 0.500 1.000 1.000 393 159 ' '
15 0.442 0.823 0.113 20 1 ' '
16 0.442 0.177 0.613 20 1 ' '
17 0.558 0.823 0.387 20 1 ' '
18 0.558 0.177 0.887 20 1 ' '
19 0.646 0.830 0.313 11 0 ' '
20 0.646 0.170 0.813 11 0 ' '
21 0.666 0.339 0.375 21 1 ' '
22 0.666 0.661 0.875 21 1 ' '
23 0.834 0.839 0.125 21 1 ' '
24 0.834 0.161 0.625 21 1 ' '
25 0.854 0.330 0.186 11 0 ' '
26 0.854 0.670 0.686 11 0 ' '
27 0.942 0.323 0.113 20 1 ' '
28 0.942 0.677 0.613 20 1 ' '
